data_1557034
loop_
_publ_author_name
'Schorpp, Marcel'
'Krossing, Ingo'

_publ_section_title
;
 Soft interactions with hard Lewis acids: generation of mono- and
 dicationic alkaline-earth metal arene-complexes by direct oxidation.
;
_journal_issue 8
_journal_name_full 'Chemical science'
_journal_page_first 2068
_journal_page_last 2076
_journal_paper_doi 10.1039/c9sc06254h
_journal_volume 11
_journal_year 2020
_chemical_formula_moiety 'C24 Al2 F55 O6, C30 H12 Al F34 O3 Sr, C12 H18'
_chemical_formula_sum 'C66 H30 Al3 F89 O9 Sr'
_chemical_formula_weight 2826.46
_space_group_crystal_system triclinic
_space_group_IT_number 2
_space_group_name_Hall '-P 1'
_space_group_name_H-M_alt 'P -1'
_atom_sites_solution_hydrogens geom
_atom_sites_solution_primary direct
_audit_creation_method 'FinalCif by Daniel Kratzert, Freiburg 2019'
_audit_update_record
;
2019-12-03 deposited with the CCDC.	2020-01-13 downloaded from the CCDC.
;
_cell_angle_alpha 90.017(2)
_cell_angle_beta 90.111(2)
_cell_angle_gamma 92.474(2)
_cell_formula_units_Z 4
_cell_length_a 13.5412(9)
_cell_length_b 25.3825(17)
_cell_length_c 27.3385(17)
_cell_measurement_reflns_used 9460
_cell_measurement_temperature 100(2)
_cell_measurement_theta_max 27.814
_cell_measurement_theta_min 2.243
_cell_volume 9387.7(11)
_computing_cell_refinement 'SAINT V8.38A'
_computing_data_reduction 'SAINT V8.38A'
_computing_structure_refinement 'SHELXL-2018/3 (Sheldrick, 2018)'
_computing_structure_solution 'SHELXT 2018/2 (Sheldrick, 2018)'
_diffrn_ambient_temperature 100(2)
_diffrn_detector CCD
_diffrn_detector_area_resol_mean 8.3
_diffrn_detector_type 'Bruker APEXII'
_diffrn_measured_fraction_theta_full 0.998
_diffrn_measured_fraction_theta_max 0.996
_diffrn_measurement_device 'three-circle diffractometer'
_diffrn_measurement_device_type 'Bruker APEX2 QUAZAR'
_diffrn_measurement_method '\w and \f scans'
_diffrn_measurement_specimen_support 'MiTeGen micromount'
_diffrn_radiation_monochromator 'mirror optics'
_diffrn_radiation_probe x-ray
_diffrn_radiation_type MoK\a
_diffrn_radiation_wavelength 0.71073
_diffrn_reflns_av_R_equivalents 0.0624
_diffrn_reflns_av_unetI/netI 0.0660
_diffrn_reflns_Laue_measured_fraction_full 0.998
_diffrn_reflns_Laue_measured_fraction_max 0.996
_diffrn_reflns_limit_h_max 17
_diffrn_reflns_limit_h_min -17
_diffrn_reflns_limit_k_max 33
_diffrn_reflns_limit_k_min -33
_diffrn_reflns_limit_l_max 35
_diffrn_reflns_limit_l_min -35
_diffrn_reflns_number 167981
_diffrn_reflns_point_group_measured_fraction_full 0.998
_diffrn_reflns_point_group_measured_fraction_max 0.996
_diffrn_reflns_theta_full 25.242
_diffrn_reflns_theta_max 27.898
_diffrn_reflns_theta_min 2.235
_diffrn_source 'microfocus sealed X-ray tube'
_diffrn_source_type 'Incoatec I\ms'
_exptl_absorpt_coefficient_mu 0.833
_exptl_absorpt_correction_T_max 0.7277
_exptl_absorpt_correction_T_min 0.5928
_exptl_absorpt_correction_type multi-scan
_exptl_absorpt_process_details
;
SADABS-2016/2 - Bruker AXS area detector scaling and absorption correction:
Krause, L., Herbst-Irmer, R., Sheldrick G.M. & Stalke D., J. Appl. Cryst. 48
(2015) 3-10
;
_exptl_crystal_colour colourless
_exptl_crystal_density_diffrn 2.000
_exptl_crystal_description needle
_exptl_crystal_F_000 5504
_exptl_crystal_size_max 0.3
_exptl_crystal_size_mid 0.18
_exptl_crystal_size_min 0.14
_refine_diff_density_max 0.820
_refine_diff_density_min -0.833
_refine_diff_density_rms 0.085
_refine_ls_extinction_method none
_refine_ls_goodness_of_fit_ref 1.026
_refine_ls_hydrogen_treatment constr
_refine_ls_matrix_type full
_refine_ls_number_parameters 4542
_refine_ls_number_reflns 44723
_refine_ls_number_restraints 134045
_refine_ls_restrained_S_all 0.853
_refine_ls_R_factor_all 0.0746
_refine_ls_R_factor_gt 0.0543
_refine_ls_shift/su_max 0.038
_refine_ls_shift/su_mean 0.001
_refine_ls_structure_factor_coef Fsqd
_refine_ls_weighting_details 'w=1/[\s^2^(Fo^2^)+(0.0876P)^2^+3.2425P] where P=(Fo^2^+2Fc^2^)/3'
_refine_ls_weighting_scheme calc
_refine_ls_wR_factor_gt 0.1357
_refine_ls_wR_factor_ref 0.1484
_reflns_Friedel_coverage 0.000
_reflns_number_gt 35455
_reflns_number_total 44723
_reflns_threshold_expression 'I > 2\s(I)'
_cod_data_source_file c9sc06254h2.cif
_cod_data_source_block P1_a_CCDC1
_cod_depositor_comments
;Adding full bibliography for 1557027--1557034.cif.

 Adding full bibliography for 1557027--1557034.cif.
;
_cod_database_code 1557034
_shelx_shelxl_version_number 2018/3
_shelx_space_group_comment
;
The symmetry employed for this shelxl refinement is uniquely defined
by the following loop, which should always be used as a source of
symmetry information in preference to the above space-group names.
They are only intended as comments.
;
_olex2_diffrn_ambient_temperature_device 'Oxford Cryostream 800'

loop_
_space_group_symop_operation_xyz
'x, y, z'
'-x, -y, -z'

loop_
_atom_site_label
_atom_site_type_symbol
_atom_site_fract_x
_atom_site_fract_y
_atom_site_fract_z
_atom_site_U_iso_or_equiv
_atom_site_adp_type
_atom_site_occupancy
_atom_site_site_symmetry_order
_atom_site_calc_flag
_atom_site_refinement_flags_posn
_atom_site_refinement_flags_adp
_atom_site_refinement_flags_occupancy
_atom_site_disorder_assembly
_atom_site_disorder_group
Sr1 Sr 0.42720(3) 0.28821(2) 0.28739(2) 0.02075(8) Uani 1 1 d . . . . .
F2 F 1.000000 0.500000 0.500000 0.0198(6) Uani 1 2 d S . P B .
F4 F 0.000000 0.500000 0.000000 0.0236(2) Uani 1 2 d S . P C .
F3 F -0.0009(6) 0.0041(3) 0.0049(2) 0.0237(2) Uani 0.5 1 d . . P E .
F1 F 0.5232(2) 0.24641(11) 0.22984(10) 0.0424(7) Uani 1 1 d . . . . .
F5 F 1.000000 0.000000 0.500000 0.0209(2) Uani 1 2 d S . P A .
Sr2 Sr -0.59288(3) 0.78935(2) 0.21333(2) 0.02347(8) Uani 1 1 d . . . . .
Al6 Al 0.91780(8) 0.45182(4) 0.47353(4) 0.0164(2) Uani 1 1 d D . . . .
Al2 Al 0.92369(9) 0.00159(4) 0.55244(4) 0.0209(2) Uani 1 1 d D . . . .
Al3 Al 0.07230(9) 0.04994(5) -0.02864(4) 0.0237(2) Uani 1 1 d D . . . .
Al4 Al 0.08020(9) 0.50048(5) 0.05150(4) 0.0236(2) Uani 1 1 d D . . . .
Al5 Al -0.40646(9) 0.70892(5) 0.29711(4) 0.0213(2) Uani 1 1 d D . . . .
Al1 Al 0.60112(10) 0.20832(5) 0.19870(4) 0.0240(2) Uani 1 1 d D . . . .
F6 F -0.4764(2) 0.75031(11) 0.26361(10) 0.0364(6) Uani 1 1 d . . . . .
O1_1 O 0.9857(2) -0.02514(12) 0.59970(11) 0.0308(7) Uani 1 1 d D U . . .
C1_1 C 1.0519(3) -0.05747(17) 0.61997(14) 0.0319(9) Uani 1 1 d D U . . .
C2_1 C 1.1530(3) -0.04883(18) 0.59399(16) 0.0350(10) Uani 1 1 d D U . . .
F1_1 F 1.1503(2) -0.07288(12) 0.55045(10) 0.0408(7) Uani 1 1 d D U . . .
F2_1 F 1.2276(2) -0.06718(14) 0.61964(11) 0.0488(8) Uani 1 1 d D U . . .
F3_1 F 1.1724(2) 0.00221(12) 0.58635(11) 0.0454(7) Uani 1 1 d D U . . .
C3_1 C 1.0625(4) -0.04304(19) 0.67517(15) 0.0385(10) Uani 1 1 d D U . . .
F4_1 F 0.9747(2) -0.03568(12) 0.69474(9) 0.0416(7) Uani 1 1 d D U . . .
F5_1 F 1.1173(2) 0.00191(12) 0.68107(10) 0.0468(7) Uani 1 1 d D U . . .
F6_1 F 1.1049(3) -0.08095(13) 0.70059(10) 0.0497(8) Uani 1 1 d D U . . .
C4_1 C 1.0157(4) -0.11639(18) 0.61573(17) 0.0369(10) Uani 1 1 d D U . . .
F7_1 F 0.9472(3) -0.12843(12) 0.64930(11) 0.0504(8) Uani 1 1 d D U . . .
F8_1 F 1.0890(3) -0.14862(12) 0.62128(13) 0.0560(9) Uani 1 1 d D U . . .
F9_1 F 0.9737(3) -0.12431(12) 0.57199(11) 0.0483(7) Uani 1 1 d D U . . .
O1_2 O 0.8201(2) -0.03334(12) 0.53322(11) 0.0306(7) Uani 1 1 d D U . . .
C1_2 C 0.7268(3) -0.04946(18) 0.54510(15) 0.0336(9) Uani 1 1 d D U . . .
C2_2 C 0.7012(4) -0.1017(2) 0.51733(19) 0.0468(12) Uani 1 1 d D U . . .
F1_2 F 0.6887(3) -0.09166(15) 0.47007(12) 0.0645(10) Uani 1 1 d D U . . .
F2_2 F 0.6179(3) -0.12584(15) 0.53408(15) 0.0703(11) Uani 1 1 d D U . . .
F3_2 F 0.7722(3) -0.13577(13) 0.52243(15) 0.0627(9) Uani 1 1 d D U . . .
C3_2 C 0.7171(4) -0.0593(3) 0.60098(18) 0.0559(14) Uani 1 1 d D U . . .
F4_2 F 0.7661(3) -0.02221(19) 0.62580(13) 0.0774(13) Uani 1 1 d D U . . .
F5_2 F 0.7580(3) -0.10569(19) 0.61298(14) 0.0789(12) Uani 1 1 d D U . . .
F6_2 F 0.6240(2) -0.06168(19) 0.61610(13) 0.0720(12) Uani 1 1 d D U . . .
C4_2 C 0.6534(4) -0.0072(2) 0.5302(2) 0.0534(13) Uani 1 1 d D U . . .
F7_2 F 0.6597(3) 0.03231(17) 0.56205(19) 0.0857(14) Uani 1 1 d D U . . .
F8_2 F 0.5600(2) -0.0267(2) 0.53076(16) 0.0806(13) Uani 1 1 d D U . . .
F9_2 F 0.6717(3) 0.01010(15) 0.48558(15) 0.0678(11) Uani 1 1 d D U . . .
O1_3 O 0.8948(3) 0.06561(12) 0.56207(15) 0.0321(9) Uani 0.930(4) 1 d D U P A 1
C1_3 C 0.9180(4) 0.11317(17) 0.58324(17) 0.0356(11) Uani 0.930(4) 1 d D U P A 1
C2_3 C 0.9694(4) 0.10653(18) 0.63425(17) 0.0369(11) Uani 0.930(4) 1 d D U P A 1
F1_3 F 1.0625(3) 0.09303(14) 0.62806(14) 0.0495(9) Uani 0.930(4) 1 d D U P A 1
F2_3 F 0.9699(3) 0.15043(12) 0.66054(12) 0.0493(9) Uani 0.930(4) 1 d D U P A 1
F3_3 F 0.9231(3) 0.06854(13) 0.65968(13) 0.0422(9) Uani 0.930(4) 1 d D U P A 1
C3_3 C 0.8198(4) 0.1419(2) 0.58992(19) 0.0438(12) Uani 0.930(4) 1 d D U P A 1
F4_3 F 0.7631(3) 0.13763(16) 0.54994(14) 0.0603(11) Uani 0.930(4) 1 d D U P A 1
F5_3 F 0.7670(3) 0.1198(2) 0.62555(15) 0.0576(11) Uani 0.930(4) 1 d D U P A 1
F6_3 F 0.8352(3) 0.19284(13) 0.59992(16) 0.0630(11) Uani 0.930(4) 1 d D U P A 1
C4_3 C 0.9865(5) 0.14694(19) 0.54904(19) 0.0467(13) Uani 0.930(4) 1 d D U P A 1
F7_3 F 0.9368(4) 0.16440(15) 0.51083(13) 0.0597(12) Uani 0.930(4) 1 d D U P A 1
F8_3 F 1.0302(3) 0.18744(14) 0.57233(15) 0.0630(11) Uani 0.930(4) 1 d D U P A 1
F9_3 F 1.0573(3) 0.11683(15) 0.53207(14) 0.0572(10) Uani 0.930(4) 1 d D U P A 1
O1_4 O 0.9161(2) 0.47205(11) 0.41401(10) 0.0244(6) Uani 1 1 d D U . . .
C1_4 C 0.8862(3) 0.45899(16) 0.36811(14) 0.0297(8) Uani 1 1 d D U . . .
C2_4 C 0.7771(3) 0.43733(16) 0.36792(14) 0.0300(9) Uani 1 1 d D U . . .
F1_4 F 0.7155(2) 0.47613(11) 0.37447(10) 0.0412(6) Uani 1 1 d D U . . .
F2_4 F 0.7504(2) 0.41261(12) 0.32639(10) 0.0459(7) Uani 1 1 d D U . . .
F3_4 F 0.7621(2) 0.40343(11) 0.40432(10) 0.0412(7) Uani 1 1 d D U . . .
C3_4 C 0.9518(4) 0.4168(2) 0.34637(18) 0.0513(13) Uani 1 1 d D U . . .
F4_4 F 1.0457(2) 0.42559(18) 0.35874(13) 0.0712(11) Uani 1 1 d D U . . .
F5_4 F 0.9266(3) 0.36890(14) 0.36449(13) 0.0660(10) Uani 1 1 d D U . . .
F6_4 F 0.9443(3) 0.41353(19) 0.29801(12) 0.0736(12) Uani 1 1 d D U . . .
C4_4 C 0.8946(4) 0.5099(2) 0.33642(16) 0.0465(12) Uani 1 1 d D U . . .
F7_4 F 0.9894(3) 0.52082(19) 0.32635(13) 0.0804(14) Uani 1 1 d D U . . .
F8_4 F 0.8452(2) 0.50392(14) 0.29399(10) 0.0581(9) Uani 1 1 d D U . . .
F9_4 F 0.8585(3) 0.55032(12) 0.35931(12) 0.0568(9) Uani 1 1 d D U . . .
O1_5 O 0.8116(11) 0.4536(7) 0.5064(8) 0.024(3) Uani 0.548(6) 1 d D U P B 1
C1_5 C 0.7392(7) 0.4784(3) 0.5308(3) 0.024(2) Uani 0.548(6) 1 d D U P B 1
C2_5 C 0.7435(5) 0.5380(3) 0.5181(3) 0.0322(16) Uani 0.548(6) 1 d D U P B 1
F1_5 F 0.8184(6) 0.5623(3) 0.5405(3) 0.0437(18) Uani 0.548(6) 1 d D U P B 1
F2_5 F 0.6609(10) 0.5615(5) 0.5309(4) 0.046(3) Uani 0.548(6) 1 d D U P B 1
F3_5 F 0.7528(12) 0.5462(7) 0.4703(4) 0.044(2) Uani 0.548(6) 1 d D U P B 1
C3_5 C 0.6370(5) 0.4536(3) 0.5153(3) 0.0319(16) Uani 0.548(6) 1 d D U P B 1
F4_5 F 0.6389(15) 0.4008(4) 0.5146(5) 0.040(2) Uani 0.548(6) 1 d D U P B 1
F5_5 F 0.6098(5) 0.4699(3) 0.4713(2) 0.0484(16) Uani 0.548(6) 1 d D U P B 1
F6_5 F 0.5657(11) 0.4654(9) 0.5457(6) 0.047(3) Uani 0.548(6) 1 d D U P B 1
C4_5 C 0.7555(6) 0.4704(3) 0.5862(3) 0.0362(18) Uani 0.548(6) 1 d D U P B 1
F7_5 F 0.7231(6) 0.4227(3) 0.6010(2) 0.0444(17) Uani 0.548(6) 1 d D U P B 1
F8_5 F 0.7099(8) 0.5057(3) 0.6131(3) 0.0442(19) Uani 0.548(6) 1 d D U P B 1
F9_5 F 0.8522(9) 0.4721(7) 0.5946(7) 0.049(3) Uani 0.548(6) 1 d D U P B 1
O1_6 O 0.9704(2) 0.39244(10) 0.47829(10) 0.0239(6) Uani 1 1 d D U . . .
C1_6 C 0.9759(3) 0.34589(14) 0.50244(14) 0.0243(8) Uani 1 1 d D U . . .
C2_6 C 1.0379(3) 0.35362(17) 0.55002(17) 0.0356(10) Uani 1 1 d D U . . .
F1_6 F 1.1335(2) 0.35818(13) 0.54002(13) 0.0535(8) Uani 1 1 d D U . . .
F2_6 F 1.0236(2) 0.31435(11) 0.58120(11) 0.0480(7) Uani 1 1 d D U . . .
F3_6 F 1.0115(2) 0.39786(11) 0.57240(10) 0.0463(7) Uani 1 1 d D U . . .
C3_6 C 0.8712(3) 0.32300(14) 0.51550(14) 0.0271(8) Uani 1 1 d D U . . .
F4_6 F 0.80806(19) 0.33029(10) 0.47921(10) 0.0351(6) Uani 1 1 d D U . . .
F5_6 F 0.8360(2) 0.34695(10) 0.55454(9) 0.0342(6) Uani 1 1 d D U . . .
F6_6 F 0.8715(2) 0.27147(9) 0.52481(11) 0.0396(6) Uani 1 1 d D U . . .
C4_6 C 1.0275(4) 0.30667(17) 0.46843(17) 0.0386(10) Uani 1 1 d D U . . .
F7_6 F 0.9644(3) 0.28748(12) 0.43432(11) 0.0514(8) Uani 1 1 d D U . . .
F8_6 F 1.0616(2) 0.26565(10) 0.49257(14) 0.0551(9) Uani 1 1 d D U . . .
F9_6 F 1.1027(2) 0.33056(10) 0.44525(12) 0.0482(8) Uani 1 1 d D U . . .
O1_9 O 0.1190(10) 0.4383(3) 0.0621(5) 0.031(2) Uani 0.628(6) 1 d D U P C 1
C1_9 C 0.1008(6) 0.3904(4) 0.0829(3) 0.0303(19) Uani 0.628(6) 1 d D U P C 1
C2_9 C 0.1241(7) 0.3919(4) 0.1387(3) 0.044(2) Uani 0.628(6) 1 d D U P C 1
F1_9 F 0.2213(4) 0.3976(3) 0.1461(2) 0.0609(16) Uani 0.628(6) 1 d D U P C 1
F2_9 F 0.0879(7) 0.3487(4) 0.1623(4) 0.054(2) Uani 0.628(6) 1 d D U P C 1
F3_9 F 0.0866(5) 0.4334(2) 0.15974(17) 0.0535(16) Uani 0.628(6) 1 d D U P C 1
C3_9 C -0.0062(6) 0.3700(4) 0.0747(3) 0.042(2) Uani 0.628(6) 1 d D U P C 1
F4_9 F -0.0382(4) 0.3827(2) 0.0306(2) 0.0588(18) Uani 0.628(6) 1 d D U P C 1
F5_9 F -0.0662(4) 0.3934(2) 0.1063(2) 0.0581(16) Uani 0.628(6) 1 d D U P C 1
F6_9 F -0.0181(11) 0.3179(4) 0.0793(4) 0.051(2) Uani 0.628(6) 1 d D U P C 1
C4_9 C 0.1724(7) 0.3525(4) 0.0576(3) 0.044(2) Uani 0.628(6) 1 d D U P C 1
F7_9 F 0.1395(6) 0.3401(2) 0.0129(2) 0.0653(18) Uani 0.628(6) 1 d D U P C 1
F8_9 F 0.1843(12) 0.3087(4) 0.0835(5) 0.060(3) Uani 0.628(6) 1 d D U P C 1
F9_9 F 0.2622(4) 0.3755(2) 0.0529(3) 0.0583(16) Uani 0.628(6) 1 d D U P C 1
O1_10 O 0.0205(3) 0.52583(16) 0.09925(12) 0.0450(9) Uani 1 1 d D U . . .
C1_10 C -0.0505(3) 0.55497(18) 0.12027(15) 0.0354(10) Uani 1 1 d D U . . .
C2_10 C -0.0221(4) 0.6142(2) 0.11596(19) 0.0514(13) Uani 1 1 d D U . . .
F1_10 F 0.0474(3) 0.62931(16) 0.14885(14) 0.0737(12) Uani 1 1 d D U . . .
F2_10 F -0.0986(3) 0.64458(14) 0.12346(14) 0.0681(10) Uani 1 1 d D U . . .
F3_10 F 0.0142(3) 0.62543(15) 0.07206(12) 0.0668(11) Uani 1 1 d D U . . .
C3_10 C -0.1514(4) 0.54342(19) 0.09416(18) 0.0402(10) Uani 1 1 d D U . . .
F4_10 F -0.1647(2) 0.49213(12) 0.08646(12) 0.0496(8) Uani 1 1 d D U . . .
F5_10 F -0.1532(2) 0.56677(13) 0.05094(12) 0.0507(8) Uani 1 1 d D U . . .
F6_10 F -0.2270(2) 0.55905(14) 0.11984(13) 0.0546(8) Uani 1 1 d D U . . .
C4_10 C -0.0564(4) 0.5385(2) 0.17455(17) 0.0443(11) Uani 1 1 d D U . . .
F7_10 F -0.1034(3) 0.49212(13) 0.17980(12) 0.0543(8) Uani 1 1 d D U . . .
F8_10 F -0.1037(3) 0.57321(14) 0.20084(11) 0.0666(11) Uani 1 1 d D U . . .
F9_10 F 0.0342(3) 0.53513(15) 0.19367(11) 0.0571(9) Uani 1 1 d D U . . .
O1_11 O 0.1791(2) 0.53785(12) 0.03042(11) 0.0301(7) Uani 1 1 d D U . . .
C1_11 C 0.2717(3) 0.55740(17) 0.04129(15) 0.0308(9) Uani 1 1 d D U . . .
C2_11 C 0.3496(4) 0.5188(2) 0.0237(2) 0.0492(12) Uani 1 1 d D U . . .
F1_11 F 0.3543(3) 0.47764(14) 0.05405(16) 0.0671(10) Uani 1 1 d D U . . .
F2_11 F 0.4401(2) 0.54217(18) 0.02137(15) 0.0734(11) Uani 1 1 d D U . . .
F3_11 F 0.3280(2) 0.50064(16) -0.02105(13) 0.0613(9) Uani 1 1 d D U . . .
C3_11 C 0.2867(4) 0.6110(2) 0.0134(2) 0.0506(13) Uani 1 1 d D U . . .
F4_11 F 0.2099(3) 0.64076(12) 0.02009(13) 0.0559(8) Uani 1 1 d D U . . .
F5_11 F 0.2968(3) 0.60064(17) -0.03438(12) 0.0679(11) Uani 1 1 d D U . . .
F6_11 F 0.3664(3) 0.63776(15) 0.03052(15) 0.0732(12) Uani 1 1 d D U . . .
C4_11 C 0.2869(4) 0.5662(2) 0.09703(17) 0.0448(11) Uani 1 1 d D U . . .
F7_11 F 0.2429(3) 0.61045(15) 0.11095(13) 0.0658(10) Uani 1 1 d D U . . .
F8_11 F 0.3821(2) 0.56966(15) 0.10979(12) 0.0582(9) Uani 1 1 d D U . . .
F9_11 F 0.2459(3) 0.52633(14) 0.12179(11) 0.0556(9) Uani 1 1 d D U . . .
C1_13 C -0.7587(3) 0.70897(15) 0.28921(16) 0.0289(8) Uani 1 1 d D U . . .
C2_13 C -0.7554(3) 0.67957(16) 0.24707(14) 0.0269(8) Uani 1 1 d D U . . .
C3_13 C -0.8064(3) 0.63233(19) 0.24220(16) 0.0354(10) Uani 1 1 d D U . . .
H3_13 H -0.804065 0.612473 0.212793 0.043 Uiso 1 1 calc R U . . .
C4_13 C -0.8610(4) 0.6147(2) 0.28150(16) 0.0411(11) Uani 1 1 d D U . . .
H4_13 H -0.897763 0.582073 0.279413 0.049 Uiso 1 1 calc R U . . .
C5_13 C -0.8632(4) 0.64379(19) 0.32400(16) 0.0415(11) Uani 1 1 d D U . . .
H5_13 H -0.901434 0.630719 0.350817 0.050 Uiso 1 1 calc R U . . .
C6_13 C -0.8106(4) 0.69193(18) 0.32851(16) 0.0357(10) Uani 1 1 d D U . . .
H6_13 H -0.811398 0.711814 0.357939 0.043 Uiso 1 1 calc R U . . .
F1_13 F -0.7041(2) 0.75609(10) 0.28929(11) 0.0383(6) Uani 1 1 d D U . . .
F2_13 F -0.69806(19) 0.70013(10) 0.20976(10) 0.0322(5) Uani 1 1 d D U . . .
C1_14 C -0.4463(3) 0.88857(17) 0.27672(16) 0.0333(10) Uani 1 1 d D U . . .
C2_14 C -0.5207(3) 0.87988(16) 0.30925(16) 0.0324(9) Uani 1 1 d D U . . .
C3_14 C -0.5203(4) 0.9031(2) 0.35416(19) 0.0451(12) Uani 1 1 d D U . . .
H3_14 H -0.573844 0.897464 0.376217 0.054 Uiso 1 1 calc R U . . .
C4_14 C -0.4388(4) 0.9353(2) 0.3665(2) 0.0511(13) Uani 1 1 d D U . . .
H4_14 H -0.435782 0.952240 0.397431 0.061 Uiso 1 1 calc R U . . .
C5_14 C -0.3629(4) 0.9426(2) 0.3342(2) 0.0538(14) Uani 1 1 d D U . . .
H5_14 H -0.307009 0.964271 0.343587 0.065 Uiso 1 1 calc R U . . .
C6_14 C -0.3644(3) 0.91977(18) 0.2885(2) 0.0429(11) Uani 1 1 d D U . . .
H6_14 H -0.311284 0.925340 0.266140 0.052 Uiso 1 1 calc R U . . .
F1_14 F -0.4556(2) 0.86405(10) 0.23164(10) 0.0356(6) Uani 1 1 d D U . . .
F2_14 F -0.5989(2) 0.84721(11) 0.29449(11) 0.0394(6) Uani 1 1 d D U . . .
C1_15 C 0.4778(3) 0.38491(18) 0.19383(16) 0.0325(9) Uani 1 1 d D U . . .
C2_15 C 0.5604(3) 0.39171(15) 0.22271(14) 0.0266(8) Uani 1 1 d D U . . .
C3_15 C 0.6379(3) 0.42440(16) 0.20965(18) 0.0355(9) Uani 1 1 d D U . . .
H3_15 H 0.694627 0.429245 0.229940 0.043 Uiso 1 1 calc R U . . .
C4_15 C 0.6303(4) 0.45047(19) 0.16508(19) 0.0413(11) Uani 1 1 d D U . . .
H4_15 H 0.683666 0.473103 0.154378 0.050 Uiso 1 1 calc R U . . .
C5_15 C 0.5474(4) 0.4442(2) 0.1362(2) 0.0470(12) Uani 1 1 d D U . . .
H5_15 H 0.543365 0.463337 0.106401 0.056 Uiso 1 1 calc R U . . .
C6_15 C 0.4696(4) 0.4103(2) 0.15015(19) 0.0458(12) Uani 1 1 d D U . . .
H6_15 H 0.412723 0.404934 0.130056 0.055 Uiso 1 1 calc R U . . .
F1_15 F 0.40455(19) 0.35044(10) 0.21015(10) 0.0363(6) Uani 1 1 d D U . . .
F2_15 F 0.56200(19) 0.36388(10) 0.26574(9) 0.0319(5) Uani 1 1 d D U . . .
C1_16 C 0.2540(3) 0.18178(16) 0.25678(15) 0.0279(9) Uani 1 1 d D U . . .
C2_16 C 0.2355(3) 0.21658(15) 0.21965(14) 0.0258(8) Uani 1 1 d D U . . .
C3_16 C 0.1668(3) 0.20521(17) 0.18415(16) 0.0331(9) Uani 1 1 d D U . . .
H3_16 H 0.154705 0.229532 0.158651 0.040 Uiso 1 1 calc R U . . .
C4_16 C 0.1154(4) 0.15694(19) 0.18668(17) 0.0379(10) Uani 1 1 d D U . . .
H4_16 H 0.067604 0.147640 0.162360 0.046 Uiso 1 1 calc R U . . .
C5_16 C 0.1331(4) 0.12211(19) 0.22427(16) 0.0370(10) Uani 1 1 d D U . . .
H5_16 H 0.096150 0.089484 0.225758 0.044 Uiso 1 1 calc R U . . .
C6_16 C 0.2038(3) 0.13393(18) 0.25982(17) 0.0333(10) Uani 1 1 d D U . . .
H6_16 H 0.216802 0.109753 0.285309 0.040 Uiso 1 1 calc R U . . .
F1_16 F 0.3237(2) 0.19694(10) 0.29089(10) 0.0366(6) Uani 1 1 d D U . . .
F2_16 F 0.28919(19) 0.26362(10) 0.22049(9) 0.0328(6) Uani 1 1 d D U . . .
C1_17 C 0.6290(3) 0.25205(15) 0.36691(15) 0.0288(8) Uani 1 1 d D U . . .
C2_17 C 0.5654(3) 0.20951(17) 0.37121(16) 0.0327(9) Uani 1 1 d D U . . .
C3_17 C 0.5829(4) 0.16954(19) 0.40351(18) 0.0397(11) Uani 1 1 d D U . . .
H3_17 H 0.537484 0.140162 0.406817 0.048 Uiso 1 1 calc R U . . .
C4_17 C 0.6682(4) 0.17338(19) 0.43096(19) 0.0403(11) Uani 1 1 d D U . . .
H4_17 H 0.682005 0.146367 0.453712 0.048 Uiso 1 1 calc R U . . .
C5_17 C 0.7342(4) 0.21626(18) 0.42574(18) 0.0415(11) Uani 1 1 d D U . . .
H5_17 H 0.793561 0.217753 0.444391 0.050 Uiso 1 1 calc R U . . .
C6_17 C 0.7153(4) 0.25692(18) 0.39386(17) 0.0372(10) Uani 1 1 d D U . . .
H6_17 H 0.759619 0.286779 0.390642 0.045 Uiso 1 1 calc R U . . .
F1_17 F 0.60366(19) 0.29114(10) 0.33399(9) 0.0333(6) Uani 1 1 d D U . . .
F2_17 F 0.4802(2) 0.20943(11) 0.34318(11) 0.0416(7) Uani 1 1 d D U . . .
O1_18 O -0.4479(3) 0.71055(17) 0.35538(11) 0.0460(9) Uani 1 1 d D U . . .
C1_18 C -0.4324(3) 0.72367(18) 0.40267(16) 0.0382(10) Uani 1 1 d D U . . .
C2_18 C -0.3863(4) 0.6760(2) 0.42951(18) 0.0467(12) Uani 1 1 d D U . . .
F1_18 F -0.4553(3) 0.63867(14) 0.44037(14) 0.0634(9) Uani 1 1 d D U . . .
F2_18 F -0.3438(3) 0.69041(14) 0.47201(11) 0.0560(8) Uani 1 1 d D U . . .
F3_18 F -0.3186(3) 0.65511(14) 0.40221(13) 0.0578(8) Uani 1 1 d D U . . .
C3_18 C -0.3582(5) 0.7713(2) 0.4074(2) 0.0577(14) Uani 1 1 d D U . . .
F4_18 F -0.3768(3) 0.80604(14) 0.37187(16) 0.0780(12) Uani 1 1 d D U . . .
F5_18 F -0.2653(3) 0.75791(15) 0.40252(13) 0.0626(9) Uani 1 1 d D U . . .
F6_18 F -0.3656(4) 0.79526(16) 0.44993(16) 0.0951(16) Uani 1 1 d D U . . .
C4_18 C -0.5321(4) 0.7354(2) 0.42548(19) 0.0569(14) Uani 1 1 d D U . . .
F7_18 F -0.5609(4) 0.78277(17) 0.41013(16) 0.0825(13) Uani 1 1 d D U . . .
F8_18 F -0.5284(3) 0.73663(17) 0.47401(12) 0.0717(11) Uani 1 1 d D U . . .
F9_18 F -0.6018(3) 0.69986(17) 0.41154(14) 0.0656(10) Uani 1 1 d D U . . .
O1_19 O -0.2846(3) 0.7267(2) 0.2948(3) 0.0400(15) Uani 0.837(4) 1 d D U P D 1
C1_19 C -0.2035(4) 0.7389(2) 0.26879(19) 0.0319(12) Uani 0.837(4) 1 d D U P D 1
C2_19 C -0.2135(4) 0.7128(2) 0.2175(2) 0.0435(13) Uani 0.837(4) 1 d D U P D 1
F1_19 F -0.2017(3) 0.66143(15) 0.22047(19) 0.0637(12) Uani 0.837(4) 1 d D U P D 1
F2_19 F -0.1500(3) 0.73414(18) 0.18488(15) 0.0566(11) Uani 0.837(4) 1 d D U P D 1
F3_19 F -0.3057(3) 0.71964(17) 0.19967(13) 0.0501(10) Uani 0.837(4) 1 d D U P D 1
C3_19 C -0.1857(4) 0.7992(2) 0.2619(2) 0.0431(13) Uani 0.837(4) 1 d D U P D 1
F4_19 F -0.1990(3) 0.82384(16) 0.30419(15) 0.0541(10) Uani 0.837(4) 1 d D U P D 1
F5_19 F -0.2515(3) 0.81733(17) 0.22972(19) 0.0571(12) Uani 0.837(4) 1 d D U P D 1
F6_19 F -0.0949(3) 0.81231(15) 0.24660(17) 0.0531(11) Uani 0.837(4) 1 d D U P D 1
C4_19 C -0.1128(4) 0.7163(2) 0.2946(2) 0.0495(15) Uani 0.837(4) 1 d D U P D 1
F7_19 F -0.0858(3) 0.74699(18) 0.33282(18) 0.0680(14) Uani 0.837(4) 1 d D U P D 1
F8_19 F -0.0360(3) 0.7131(2) 0.2664(2) 0.0742(16) Uani 0.837(4) 1 d D U P D 1
F9_19 F -0.1365(5) 0.6682(2) 0.3128(2) 0.0674(16) Uani 0.837(4) 1 d D U P D 1
O1_20 O -0.4317(4) 0.65040(14) 0.26770(17) 0.0505(12) Uani 0.860(4) 1 d D U P D 1
C1_20 C -0.4617(4) 0.59901(18) 0.26960(18) 0.0287(11) Uani 0.860(4) 1 d D U P D 1
C2_20 C -0.5077(4) 0.5843(2) 0.21919(18) 0.0418(13) Uani 0.860(4) 1 d D U P D 1
F1_20 F -0.5941(5) 0.6062(3) 0.21304(19) 0.0659(13) Uani 0.860(4) 1 d D U P D 1
F2_20 F -0.5227(3) 0.53238(13) 0.21321(15) 0.0503(9) Uani 0.860(4) 1 d D U P D 1
F3_20 F -0.4513(4) 0.60087(16) 0.18298(13) 0.0589(11) Uani 0.860(4) 1 d D U P D 1
C3_20 C -0.3730(4) 0.5642(2) 0.27995(18) 0.0354(11) Uani 0.860(4) 1 d D U P D 1
F4_20 F -0.3173(3) 0.5846(2) 0.31543(16) 0.0589(13) Uani 0.860(4) 1 d D U P D 1
F5_20 F -0.3160(3) 0.55981(15) 0.24117(13) 0.0457(9) Uani 0.860(4) 1 d D U P D 1
F6_20 F -0.4046(3) 0.51462(18) 0.2929(2) 0.0500(12) Uani 0.860(4) 1 d D U P D 1
C4_20 C -0.5406(4) 0.58971(18) 0.30995(18) 0.0316(11) Uani 0.860(4) 1 d D U P D 1
F7_20 F -0.5003(3) 0.58511(14) 0.35363(11) 0.0411(8) Uani 0.860(4) 1 d D U P D 1
F8_20 F -0.5982(3) 0.54710(14) 0.30167(15) 0.0492(10) Uani 0.860(4) 1 d D U P D 1
F9_20 F -0.5988(2) 0.63096(13) 0.31180(12) 0.0386(8) Uani 0.860(4) 1 d D U P D 1
O1_21 O 0.0867(5) 0.0344(3) -0.0885(2) 0.0348(14) Uani 0.678(5) 1 d D U P E 1
C1_21 C 0.0514(5) 0.0287(3) -0.1349(3) 0.0328(16) Uani 0.678(5) 1 d D U P E 1
C2_21 C -0.0617(5) 0.0189(3) -0.1394(3) 0.0508(18) Uani 0.678(5) 1 d D U P E 1
F1_21 F -0.0905(5) -0.0294(2) -0.1265(3) 0.089(2) Uani 0.678(5) 1 d D U P E 1
F2_21 F -0.0978(4) 0.0273(3) -0.1811(2) 0.0676(17) Uani 0.678(5) 1 d D U P E 1
F3_21 F -0.1027(4) 0.0501(3) -0.1069(2) 0.0707(18) Uani 0.678(5) 1 d D U P E 1
C3_21 C 0.0850(6) 0.0784(3) -0.1640(3) 0.056(2) Uani 0.678(5) 1 d D U P E 1
F4_21 F 0.1742(7) 0.0949(4) -0.1502(4) 0.083(2) Uani 0.678(5) 1 d D U P E 1
F5_21 F 0.0256(6) 0.1181(3) -0.1544(4) 0.089(2) Uani 0.678(5) 1 d D U P E 1
F6_21 F 0.0788(7) 0.0719(4) -0.2115(2) 0.080(2) Uani 0.678(5) 1 d D U P E 1
C4_21 C 0.1008(6) -0.0205(3) -0.1562(3) 0.048(2) Uani 0.678(5) 1 d D U P E 1
F7_21 F 0.1954(4) -0.0073(3) -0.1636(3) 0.089(2) Uani 0.678(5) 1 d D U P E 1
F8_21 F 0.0609(12) -0.0360(7) -0.1981(4) 0.070(2) Uani 0.678(5) 1 d D U P E 1
F9_21 F 0.0949(7) -0.0599(3) -0.1261(4) 0.077(2) Uani 0.678(5) 1 d D U P E 1
O1_22 O 0.1861(6) 0.0485(6) -0.0048(5) 0.076(4) Uani 0.653(6) 1 d D U P E 1
C1_22 C 0.2771(7) 0.0308(3) 0.0016(3) 0.041(2) Uani 0.653(6) 1 d D U P E 1
C2_22 C 0.3227(9) 0.0498(4) 0.0508(4) 0.072(3) Uani 0.653(6) 1 d D U P E 1
F1_22 F 0.3345(8) 0.1023(2) 0.0517(4) 0.118(4) Uani 0.653(6) 1 d D U P E 1
F2_22 F 0.4103(8) 0.0290(7) 0.0600(7) 0.090(3) Uani 0.653(6) 1 d D U P E 1
F3_22 F 0.2680(8) 0.0369(4) 0.0886(3) 0.109(3) Uani 0.653(6) 1 d D U P E 1
C3_22 C 0.2810(7) -0.0294(3) -0.0007(3) 0.051(2) Uani 0.653(6) 1 d D U P E 1
F4_22 F 0.2219(6) -0.0479(2) -0.0360(2) 0.0663(18) Uani 0.653(6) 1 d D U P E 1
F5_22 F 0.2530(6) -0.0505(2) 0.0411(2) 0.092(3) Uani 0.653(6) 1 d D U P E 1
F6_22 F 0.3708(9) -0.0447(7) -0.0103(6) 0.087(3) Uani 0.653(6) 1 d D U P E 1
C4_22 C 0.3385(8) 0.0551(4) -0.0408(4) 0.073(3) Uani 0.653(6) 1 d D U P E 1
F7_22 F 0.3194(6) 0.0289(4) -0.0818(3) 0.100(3) Uani 0.653(6) 1 d D U P E 1
F8_22 F 0.4328(8) 0.0613(7) -0.0276(7) 0.128(4) Uani 0.653(6) 1 d D U P E 1
F9_22 F 0.3162(9) 0.1058(3) -0.0484(4) 0.103(3) Uani 0.653(6) 1 d D U P E 1
O1_23 O 0.0089(4) 0.10501(16) -0.0153(2) 0.0379(12) Uani 0.887(4) 1 d D U P E 1
C1_23 C 0.0098(4) 0.15612(19) -0.00217(18) 0.0296(10) Uani 0.887(4) 1 d D U P E 1
C2_23 C 0.0817(5) 0.1664(2) 0.0417(2) 0.0506(14) Uani 0.887(4) 1 d D U P E 1
F1_23 F 0.1752(3) 0.17269(16) 0.0264(2) 0.0660(12) Uani 0.887(4) 1 d D U P E 1
F2_23 F 0.0623(4) 0.20891(15) 0.06700(16) 0.0750(15) Uani 0.887(4) 1 d D U P E 1
F3_23 F 0.0790(4) 0.12536(17) 0.07181(14) 0.0696(13) Uani 0.887(4) 1 d D U P E 1
C3_23 C -0.0964(4) 0.1689(2) 0.0140(2) 0.0434(12) Uani 0.887(4) 1 d D U P E 1
F4_23 F -0.1615(3) 0.15030(15) -0.01849(18) 0.0575(10) Uani 0.887(4) 1 d D U P E 1
F5_23 F -0.1178(3) 0.14780(16) 0.05624(16) 0.0609(12) Uani 0.887(4) 1 d D U P E 1
F6_23 F -0.1060(3) 0.22100(13) 0.01732(18) 0.0618(12) Uani 0.887(4) 1 d D U P E 1
C4_23 C 0.0431(4) 0.1913(2) -0.0454(2) 0.0460(13) Uani 0.887(4) 1 d D U P E 1
F7_23 F -0.0289(4) 0.1926(2) -0.07881(15) 0.0697(12) Uani 0.887(4) 1 d D U P E 1
F8_23 F 0.0662(4) 0.24091(14) -0.03080(18) 0.0698(13) Uani 0.887(4) 1 d D U P E 1
F9_23 F 0.1208(3) 0.17146(18) -0.06718(15) 0.0590(11) Uani 0.887(4) 1 d D U P E 1
O1_24 O 0.5585(5) 0.1468(2) 0.2176(4) 0.0386(18) Uani 0.656(4) 1 d D U P F 1
C1_24 C 0.5740(5) 0.0956(3) 0.2300(2) 0.0301(14) Uani 0.656(4) 1 d D U P F 1
C2_24 C 0.5770(6) 0.0612(3) 0.1830(3) 0.0486(18) Uani 0.656(4) 1 d D U P F 1
F1_24 F 0.4857(5) 0.0546(2) 0.1645(2) 0.0696(18) Uani 0.656(4) 1 d D U P F 1
F2_24 F 0.6094(9) 0.0134(3) 0.1934(6) 0.075(2) Uani 0.656(4) 1 d D U P F 1
F3_24 F 0.6347(6) 0.0846(4) 0.1508(3) 0.071(2) Uani 0.656(4) 1 d D U P F 1
C3_24 C 0.6748(6) 0.0914(2) 0.2577(2) 0.0426(16) Uani 0.656(4) 1 d D U P F 1
F4_24 F 0.6829(4) 0.12943(19) 0.29192(16) 0.0609(15) Uani 0.656(4) 1 d D U P F 1
F5_24 F 0.7489(3) 0.09878(18) 0.22769(19) 0.0497(12) Uani 0.656(4) 1 d D U P F 1
F6_24 F 0.6825(4) 0.04532(19) 0.2802(2) 0.0740(19) Uani 0.656(4) 1 d D U P F 1
C4_24 C 0.4888(7) 0.0750(4) 0.2637(4) 0.057(2) Uani 0.656(4) 1 d D U P F 1
F7_24 F 0.4999(7) 0.0982(3) 0.3081(3) 0.094(3) Uani 0.656(4) 1 d D U P F 1
F8_24 F 0.4910(11) 0.0225(3) 0.2689(6) 0.068(2) Uani 0.656(4) 1 d D U P F 1
F9_24 F 0.4044(4) 0.0888(2) 0.2466(4) 0.087(2) Uani 0.656(4) 1 d D U P F 1
O1_25 O 0.7218(3) 0.2180(2) 0.22062(18) 0.0271(10) Uani 0.677(4) 1 d D U P F 1
C1_25 C 0.8109(5) 0.2433(2) 0.2136(2) 0.0273(14) Uani 0.677(4) 1 d D U P F 1
C2_25 C 0.8811(5) 0.2280(3) 0.2563(2) 0.0440(16) Uani 0.677(4) 1 d D U P F 1
F1_25 F 0.9116(4) 0.1790(2) 0.2482(2) 0.0577(15) Uani 0.677(4) 1 d D U P F 1
F2_25 F 0.9605(3) 0.2599(3) 0.2590(2) 0.0668(16) Uani 0.677(4) 1 d D U P F 1
F3_25 F 0.8348(4) 0.2286(3) 0.29836(15) 0.0632(16) Uani 0.677(4) 1 d D U P F 1
C3_25 C 0.7984(5) 0.3039(3) 0.2143(3) 0.0452(15) Uani 0.677(4) 1 d D U P F 1
F4_25 F 0.7195(3) 0.31614(17) 0.1881(2) 0.0576(14) Uani 0.677(4) 1 d D U P F 1
F5_25 F 0.7787(5) 0.3207(2) 0.2598(2) 0.0659(16) Uani 0.677(4) 1 d D U P F 1
F6_25 F 0.8747(4) 0.33179(18) 0.1984(2) 0.0636(16) Uani 0.677(4) 1 d D U P F 1
C4_25 C 0.8550(6) 0.2276(3) 0.1636(3) 0.0344(16) Uani 0.677(4) 1 d D U P F 1
F7_25 F 0.8112(3) 0.2524(2) 0.12702(16) 0.0457(11) Uani 0.677(4) 1 d D U P F 1
F8_25 F 0.9518(5) 0.2415(3) 0.1616(4) 0.0459(16) Uani 0.677(4) 1 d D U P F 1
F9_25 F 0.8409(5) 0.17637(16) 0.15668(18) 0.0534(14) Uani 0.677(4) 1 d D U P F 1
O1_26 O 0.5937(6) 0.2217(4) 0.1385(3) 0.0357(14) Uani 0.618(3) 1 d D U P F 1
C1_26 C 0.5391(6) 0.2248(3) 0.0978(3) 0.0303(15) Uani 0.618(3) 1 d D U P F 1
C2_26 C 0.5517(6) 0.1735(3) 0.0681(3) 0.0467(17) Uani 0.618(3) 1 d D U P F 1
F1_26 F 0.6453(5) 0.1629(3) 0.0635(3) 0.0647(18) Uani 0.618(3) 1 d D U P F 1
F2_26 F 0.5145(7) 0.1787(4) 0.0230(3) 0.077(2) Uani 0.618(3) 1 d D U P F 1
F3_26 F 0.5051(5) 0.1333(2) 0.0886(3) 0.0613(16) Uani 0.618(3) 1 d D U P F 1
C3_26 C 0.4286(6) 0.2293(3) 0.1098(3) 0.0377(16) Uani 0.618(3) 1 d D U P F 1
F4_26 F 0.4092(11) 0.2773(4) 0.1258(5) 0.0585(19) Uani 0.618(3) 1 d D U P F 1
F5_26 F 0.4017(5) 0.1966(3) 0.1459(3) 0.0488(19) Uani 0.618(3) 1 d D U P F 1
F6_26 F 0.3676(5) 0.2195(3) 0.0722(3) 0.0546(16) Uani 0.618(3) 1 d D U P F 1
C4_26 C 0.5755(5) 0.2731(3) 0.0670(3) 0.0413(16) Uani 0.618(3) 1 d D U P F 1
F7_26 F 0.5904(6) 0.3146(2) 0.0947(3) 0.0632(17) Uani 0.618(3) 1 d D U P F 1
F8_26 F 0.5117(5) 0.2846(3) 0.0321(3) 0.084(2) Uani 0.618(3) 1 d D U P F 1
F9_26 F 0.6624(5) 0.2645(3) 0.0466(3) 0.062(2) Uani 0.618(3) 1 d D U P F 1
C1_27 C 0.3174(4) 0.29663(18) 0.38263(16) 0.0373(11) Uani 1 1 d . . . . .
C2_27 C 0.2429(4) 0.3010(2) 0.34759(17) 0.0378(11) Uani 1 1 d . . . . .
C3_27 C 0.2437(4) 0.3441(2) 0.31558(17) 0.0381(11) Uani 1 1 d . . . . .
C4_27 C 0.3201(4) 0.38296(18) 0.31847(17) 0.0334(10) Uani 1 1 d . . . . .
C5_27 C 0.3946(3) 0.37950(16) 0.35434(15) 0.0263(8) Uani 1 1 d . . . . .
C6_27 C 0.3938(3) 0.33584(16) 0.38647(14) 0.0269(8) Uani 1 1 d . . . . .
C7_27 C 0.3130(6) 0.2514(2) 0.4188(2) 0.0620(19) Uani 1 1 d . . . . .
H7A_27 H 0.259150 0.256294 0.442058 0.093 Uiso 1 1 calc R U . . .
H7B_27 H 0.375847 0.250578 0.436604 0.093 Uiso 1 1 calc R U . . .
H7C_27 H 0.301215 0.218069 0.401232 0.093 Uiso 1 1 calc R U . . .
C8_27 C 0.1575(5) 0.2595(3) 0.3449(2) 0.068(2) Uani 1 1 d . . . . .
H8A_27 H 0.097478 0.274309 0.358116 0.101 Uiso 1 1 calc R U . . .
H8B_27 H 0.174211 0.228509 0.364043 0.101 Uiso 1 1 calc R U . . .
H8C_27 H 0.146192 0.249182 0.310705 0.101 Uiso 1 1 calc R U . . .
C9_27 C 0.1605(4) 0.3505(3) 0.2788(2) 0.0637(19) Uani 1 1 d . . . . .
H9A_27 H 0.155515 0.387941 0.270781 0.096 Uiso 1 1 calc R U . . .
H9B_27 H 0.097955 0.336972 0.292868 0.096 Uiso 1 1 calc R U . . .
H9C_27 H 0.174525 0.330770 0.248936 0.096 Uiso 1 1 calc R U . . .
C10_27 C 0.3194(5) 0.4293(2) 0.2844(2) 0.0523(14) Uani 1 1 d . . . . .
H10A_27 H 0.290895 0.459235 0.301095 0.078 Uiso 1 1 calc R U . . .
H10B_27 H 0.279664 0.419978 0.255413 0.078 Uiso 1 1 calc R U . . .
H10C_27 H 0.387259 0.439004 0.274382 0.078 Uiso 1 1 calc R U . . .
C11_27 C 0.4729(4) 0.42299(18) 0.36080(19) 0.0403(11) Uani 1 1 d . . . . .
H11A_27 H 0.484321 0.429301 0.395765 0.060 Uiso 1 1 calc R U . . .
H11B_27 H 0.450870 0.455320 0.345400 0.060 Uiso 1 1 calc R U . . .
H11C_27 H 0.534455 0.412630 0.345437 0.060 Uiso 1 1 calc R U . . .
C12_27 C 0.4744(5) 0.3346(2) 0.42499(18) 0.0465(13) Uani 1 1 d . . . . .
H12A_27 H 0.455536 0.355506 0.453383 0.070 Uiso 1 1 calc R U . . .
H12B_27 H 0.536444 0.349533 0.411379 0.070 Uiso 1 1 calc R U . . .
H12C_27 H 0.483408 0.298123 0.435115 0.070 Uiso 1 1 calc R U . . .
C1_28 C -0.6462(4) 0.87972(19) 0.1485(2) 0.0452(14) Uani 1 1 d . . . . .
C2_28 C -0.6644(4) 0.8358(2) 0.11883(17) 0.0384(11) Uani 1 1 d . . . . .
C3_28 C -0.7413(3) 0.79796(18) 0.13079(16) 0.0319(9) Uani 1 1 d . . . . .
C4_28 C -0.7978(3) 0.80563(18) 0.17268(16) 0.0315(9) Uani 1 1 d . . . . .
C5_28 C -0.7787(3) 0.84975(19) 0.20258(17) 0.0358(10) Uani 1 1 d . . . . .
C6_28 C -0.7019(4) 0.88662(19) 0.1906(2) 0.0425(13) Uani 1 1 d . . . . .
C7_28 C -0.5695(5) 0.9212(3) 0.1333(4) 0.092(3) Uani 1 1 d . . . . .
H7A_28 H -0.577255 0.953249 0.152638 0.137 Uiso 1 1 calc R U . . .
H7B_28 H -0.577885 0.929287 0.098481 0.137 Uiso 1 1 calc R U . . .
H7C_28 H -0.503332 0.908092 0.138709 0.137 Uiso 1 1 calc R U . . .
C8_28 C -0.6092(5) 0.8294(4) 0.0722(2) 0.074(2) Uani 1 1 d . . . . .
H8A_28 H -0.645002 0.845586 0.045397 0.111 Uiso 1 1 calc R U . . .
H8B_28 H -0.602981 0.791721 0.065483 0.111 Uiso 1 1 calc R U . . .
H8C_28 H -0.543162 0.846481 0.075245 0.111 Uiso 1 1 calc R U . . .
C9_28 C -0.7621(5) 0.7513(2) 0.0978(2) 0.0582(16) Uani 1 1 d . . . . .
H9A_28 H -0.832094 0.740066 0.100328 0.087 Uiso 1 1 calc R U . . .
H9B_28 H -0.721096 0.722302 0.107755 0.087 Uiso 1 1 calc R U . . .
H9C_28 H -0.746852 0.761246 0.063960 0.087 Uiso 1 1 calc R U . . .
C10_28 C -0.8837(4) 0.7678(2) 0.1850(3) 0.0571(17) Uani 1 1 d . . . . .
H10A_28 H -0.945951 0.785575 0.180623 0.086 Uiso 1 1 calc R U . . .
H10B_28 H -0.877945 0.756173 0.218987 0.086 Uiso 1 1 calc R U . . .
H10C_28 H -0.882893 0.737113 0.163199 0.086 Uiso 1 1 calc R U . . .
C11_28 C -0.8419(5) 0.8590(3) 0.2465(2) 0.071(2) Uani 1 1 d . . . . .
H11A_28 H -0.866724 0.894710 0.245029 0.106 Uiso 1 1 calc R U . . .
H11B_28 H -0.802470 0.855307 0.276303 0.106 Uiso 1 1 calc R U . . .
H11C_28 H -0.897770 0.833190 0.246870 0.106 Uiso 1 1 calc R U . . .
C12_28 C -0.6828(6) 0.9352(2) 0.2219(3) 0.082(3) Uani 1 1 d . . . . .
H12A_28 H -0.727264 0.962666 0.211894 0.124 Uiso 1 1 calc R U . . .
H12B_28 H -0.614044 0.948103 0.217785 0.124 Uiso 1 1 calc R U . . .
H12C_28 H -0.694593 0.926225 0.256332 0.124 Uiso 1 1 calc R U . . .
O1_29 O 0.5949(10) 0.1463(4) 0.2159(8) 0.044(4) Uani 0.344(4) 1 d D U P F 2
C1_29 C 0.5510(8) 0.0981(5) 0.2160(4) 0.042(3) Uani 0.344(4) 1 d D U P F 2
C2_29 C 0.4581(8) 0.0971(4) 0.1821(4) 0.057(3) Uani 0.344(4) 1 d D U P F 2
F1_29 F 0.4863(9) 0.0956(5) 0.1353(4) 0.077(3) Uani 0.344(4) 1 d D U P F 2
F2_29 F 0.3972(9) 0.0570(4) 0.1920(5) 0.081(4) Uani 0.344(4) 1 d D U P F 2
F3_29 F 0.4043(7) 0.1383(4) 0.1913(4) 0.057(3) Uani 0.344(4) 1 d D U P F 2
C3_29 C 0.5156(10) 0.0829(6) 0.2679(5) 0.050(3) Uani 0.344(4) 1 d D U P F 2
F4_29 F 0.5915(8) 0.0922(7) 0.2987(4) 0.090(4) Uani 0.344(4) 1 d D U P F 2
F5_29 F 0.4380(9) 0.1106(5) 0.2810(5) 0.062(3) Uani 0.344(4) 1 d D U P F 2
F6_29 F 0.483(2) 0.0321(6) 0.2703(12) 0.078(4) Uani 0.344(4) 1 d D U P F 2
C4_29 C 0.6281(9) 0.0594(5) 0.1982(5) 0.050(3) Uani 0.344(4) 1 d D U P F 2
F7_29 F 0.6967(8) 0.0512(4) 0.2319(4) 0.066(3) Uani 0.344(4) 1 d D U P F 2
F8_29 F 0.5840(19) 0.0136(7) 0.1856(12) 0.085(4) Uani 0.344(4) 1 d D U P F 2
F9_29 F 0.6733(11) 0.0781(9) 0.1589(6) 0.066(4) Uani 0.344(4) 1 d D U P F 2
O1_30 O 0.8076(13) 0.4526(9) 0.5023(10) 0.025(4) Uani 0.452(6) 1 d D U P B 2
C1_30 C 0.7403(8) 0.4804(4) 0.5269(4) 0.025(2) Uani 0.452(6) 1 d D U P B 2
C2_30 C 0.6961(7) 0.5211(4) 0.4914(3) 0.039(2) Uani 0.452(6) 1 d D U P B 2
F1_30 F 0.6303(6) 0.4985(4) 0.4609(3) 0.054(2) Uani 0.452(6) 1 d D U P B 2
F2_30 F 0.6527(14) 0.5596(7) 0.5153(6) 0.053(3) Uani 0.452(6) 1 d D U P B 2
F3_30 F 0.7693(13) 0.5430(10) 0.4648(6) 0.048(3) Uani 0.452(6) 1 d D U P B 2
C3_30 C 0.7877(6) 0.5091(3) 0.5710(3) 0.0335(19) Uani 0.452(6) 1 d D U P B 2
F4_30 F 0.8483(11) 0.4797(7) 0.5969(8) 0.039(2) Uani 0.452(6) 1 d D U P B 2
F5_30 F 0.8413(7) 0.5509(3) 0.5571(3) 0.0375(19) Uani 0.452(6) 1 d D U P B 2
F6_30 F 0.7207(9) 0.5245(4) 0.6031(4) 0.044(2) Uani 0.452(6) 1 d D U P B 2
C4_30 C 0.6564(7) 0.4402(3) 0.5436(3) 0.035(2) Uani 0.452(6) 1 d D U P B 2
F7_30 F 0.6863(7) 0.4152(4) 0.5831(3) 0.050(2) Uani 0.452(6) 1 d D U P B 2
F8_30 F 0.5757(12) 0.4655(9) 0.5546(7) 0.036(3) Uani 0.452(6) 1 d D U P B 2
F9_30 F 0.636(2) 0.4066(6) 0.5073(6) 0.049(3) Uani 0.452(6) 1 d D U P B 2
O1_31 O 0.7011(6) 0.2424(4) 0.2192(4) 0.025(2) Uani 0.323(4) 1 d D U P F 2
C1_31 C 0.8007(9) 0.2433(4) 0.2219(4) 0.035(3) Uani 0.323(4) 1 d D U P F 2
C2_31 C 0.8384(9) 0.2949(5) 0.2486(5) 0.056(3) Uani 0.323(4) 1 d D U P F 2
F1_31 F 0.7895(10) 0.3354(4) 0.2306(6) 0.069(3) Uani 0.323(4) 1 d D U P F 2
F2_31 F 0.9335(7) 0.3056(5) 0.2393(6) 0.080(4) Uani 0.323(4) 1 d D U P F 2
F3_31 F 0.8213(8) 0.2898(5) 0.2954(3) 0.065(3) Uani 0.323(4) 1 d D U P F 2
C3_31 C 0.8333(9) 0.1939(5) 0.2508(4) 0.055(3) Uani 0.323(4) 1 d D U P F 2
F4_31 F 0.8310(10) 0.1524(4) 0.2211(5) 0.084(4) Uani 0.323(4) 1 d D U P F 2
F5_31 F 0.7745(8) 0.1858(5) 0.2892(4) 0.066(3) Uani 0.323(4) 1 d D U P F 2
F6_31 F 0.9262(9) 0.2036(6) 0.2659(5) 0.068(3) Uani 0.323(4) 1 d D U P F 2
C4_31 C 0.8440(11) 0.2433(6) 0.1696(5) 0.052(4) Uani 0.323(4) 1 d D U P F 2
F7_31 F 0.7953(8) 0.2066(6) 0.1423(4) 0.069(4) Uani 0.323(4) 1 d D U P F 2
F8_31 F 0.9387(11) 0.2303(9) 0.1696(9) 0.063(4) Uani 0.323(4) 1 d D U P F 2
F9_31 F 0.8331(11) 0.2904(6) 0.1491(6) 0.094(5) Uani 0.323(4) 1 d D U P F 2
C1_32 C -0.4674(3) 0.71776(16) 0.12011(15) 0.0288(8) Uani 1 1 d D U . . .
C2_32 C -0.4145(3) 0.76525(16) 0.11935(16) 0.0316(9) Uani 1 1 d D U . . .
C3_32 C -0.3366(4) 0.7734(2) 0.08868(18) 0.0443(11) Uani 1 1 d D U . . .
H3_32 H -0.299694 0.806056 0.088236 0.053 Uiso 1 1 calc R U . . .
C4_32 C -0.3125(4) 0.7323(2) 0.0580(2) 0.0521(14) Uani 1 1 d D U . . .
H4_32 H -0.258433 0.736884 0.036150 0.063 Uiso 1 1 calc R U . . .
C5_32 C -0.3661(5) 0.6848(2) 0.0589(2) 0.0523(14) Uani 1 1 d D U . . .
H5_32 H -0.348664 0.657245 0.037497 0.063 Uiso 1 1 calc R U . . .
C6_32 C -0.4450(4) 0.67699(19) 0.09059(17) 0.0398(11) Uani 1 1 d D U . . .
H6_32 H -0.481964 0.644341 0.091640 0.048 Uiso 1 1 calc R U . . .
F1_32 F -0.5442(2) 0.71350(11) 0.15213(10) 0.0378(6) Uani 1 1 d D U . . .
F2_32 F -0.4424(2) 0.80314(10) 0.15170(10) 0.0367(6) Uani 1 1 d D U . . .
O1_33 O 0.110(2) 0.4365(6) 0.0602(10) 0.048(5) Uani 0.372(6) 1 d D U P C 2
C1_33 C 0.1003(9) 0.3877(6) 0.0797(5) 0.038(3) Uani 0.372(6) 1 d D U P C 2
C2_33 C 0.0004(10) 0.3616(6) 0.0631(5) 0.046(3) Uani 0.372(6) 1 d D U P C 2
F1_33 F 0.0050(7) 0.3437(3) 0.0180(3) 0.055(3) Uani 0.372(6) 1 d D U P C 2
F2_33 F -0.028(2) 0.3221(7) 0.0927(7) 0.061(4) Uani 0.372(6) 1 d D U P C 2
F3_33 F -0.0685(7) 0.3981(4) 0.0650(5) 0.061(3) Uani 0.372(6) 1 d D U P C 2
C3_33 C 0.1032(11) 0.3920(6) 0.1363(5) 0.058(4) Uani 0.372(6) 1 d D U P C 2
F4_33 F 0.1777(10) 0.4257(4) 0.1495(4) 0.071(3) Uani 0.372(6) 1 d D U P C 2
F5_33 F 0.0204(9) 0.4091(4) 0.1536(3) 0.069(3) Uani 0.372(6) 1 d D U P C 2
F6_33 F 0.1232(14) 0.3458(6) 0.1565(8) 0.067(4) Uani 0.372(6) 1 d D U P C 2
C4_33 C 0.1864(10) 0.3536(6) 0.0633(5) 0.057(4) Uani 0.372(6) 1 d D U P C 2
F7_33 F 0.2700(8) 0.3662(5) 0.0872(6) 0.083(3) Uani 0.372(6) 1 d D U P C 2
F8_33 F 0.168(2) 0.3024(7) 0.0731(10) 0.061(4) Uani 0.372(6) 1 d D U P C 2
F9_33 F 0.2020(10) 0.3574(4) 0.0156(4) 0.071(3) Uani 0.372(6) 1 d D U P C 2
O1_34 O 0.925(4) 0.0659(8) 0.5681(18) 0.043(8) Uani 0.070(4) 1 d D U P A 2
C1_34 C 0.912(2) 0.1144(8) 0.5863(10) 0.046(5) Uani 0.070(4) 1 d D U P A 2
C2_34 C 0.869(2) 0.1111(12) 0.6388(10) 0.048(5) Uani 0.070(4) 1 d D U P A 2
F1_34 F 0.885(4) 0.0649(14) 0.6594(16) 0.047(5) Uani 0.070(4) 1 d D U P A 2
F2_34 F 0.911(4) 0.1484(15) 0.6671(13) 0.052(5) Uani 0.070(4) 1 d D U P A 2
F3_34 F 0.772(2) 0.117(3) 0.6393(19) 0.060(5) Uani 0.070(4) 1 d D U P A 2
C3_34 C 0.842(2) 0.1453(11) 0.5532(11) 0.054(6) Uani 0.070(4) 1 d D U P A 2
F4_34 F 0.889(4) 0.162(2) 0.5134(14) 0.065(5) Uani 0.070(4) 1 d D U P A 2
F5_34 F 0.764(3) 0.1151(17) 0.5394(18) 0.063(5) Uani 0.070(4) 1 d D U P A 2
F6_34 F 0.809(4) 0.1873(14) 0.5763(17) 0.065(5) Uani 0.070(4) 1 d D U P A 2
C4_34 C 1.016(2) 0.1433(11) 0.5886(11) 0.057(6) Uani 0.070(4) 1 d D U P A 2
F7_34 F 1.063(3) 0.1424(19) 0.5460(13) 0.064(5) Uani 0.070(4) 1 d D U P A 2
F8_34 F 1.008(3) 0.1932(11) 0.6018(18) 0.067(5) Uani 0.070(4) 1 d D U P A 2
F9_34 F 1.071(3) 0.1193(18) 0.6217(16) 0.062(5) Uani 0.070(4) 1 d D U P A 2
O1_36 O -0.449(2) 0.6462(5) 0.2971(9) 0.053(6) Uani 0.140(4) 1 d D U P D 2
C1_36 C -0.4484(13) 0.5989(7) 0.2739(6) 0.044(4) Uani 0.140(4) 1 d D U P D 2
C2_36 C -0.3843(16) 0.6023(8) 0.2270(7) 0.073(7) Uani 0.140(4) 1 d D U P D 2
F1_36 F -0.4041(18) 0.6458(8) 0.2027(8) 0.066(7) Uani 0.140(4) 1 d D U P D 2
F2_36 F -0.407(3) 0.5640(9) 0.1949(8) 0.100(10) Uani 0.140(4) 1 d D U P D 2
F3_36 F -0.2893(15) 0.6040(12) 0.2397(12) 0.097(9) Uani 0.140(4) 1 d D U P D 2
C3_36 C -0.4063(16) 0.5587(8) 0.3104(7) 0.054(5) Uani 0.140(4) 1 d D U P D 2
F4_36 F -0.4774(19) 0.5443(9) 0.3415(9) 0.070(6) Uani 0.140(4) 1 d D U P D 2
F5_36 F -0.3291(19) 0.5789(14) 0.3350(10) 0.069(5) Uani 0.140(4) 1 d D U P D 2
F6_36 F -0.373(3) 0.5175(10) 0.2864(12) 0.056(5) Uani 0.140(4) 1 d D U P D 2
C4_36 C -0.5557(14) 0.5811(8) 0.2603(8) 0.065(6) Uani 0.140(4) 1 d D U P D 2
F7_36 F -0.6157(16) 0.5912(11) 0.2976(9) 0.071(7) Uani 0.140(4) 1 d D U P D 2
F8_36 F -0.566(2) 0.5294(9) 0.2533(15) 0.101(10) Uani 0.140(4) 1 d D U P D 2
F9_36 F -0.586(3) 0.6080(18) 0.2221(12) 0.078(5) Uani 0.140(4) 1 d D U P D 2
O1_37 O -0.2946(13) 0.7421(11) 0.2910(11) 0.040(6) Uani 0.163(4) 1 d D U P D 2
C1_37 C -0.2034(13) 0.7450(7) 0.2711(6) 0.049(5) Uani 0.163(4) 1 d D U P D 2
C2_37 C -0.2122(13) 0.7589(7) 0.2161(6) 0.050(4) Uani 0.163(4) 1 d D U P D 2
F1_37 F -0.247(2) 0.7167(8) 0.1918(8) 0.065(3) Uani 0.163(4) 1 d D U P D 2
F2_37 F -0.1261(15) 0.7732(13) 0.1961(10) 0.096(9) Uani 0.163(4) 1 d D U P D 2
F3_37 F -0.2707(17) 0.7980(8) 0.2078(9) 0.067(4) Uani 0.163(4) 1 d D U P D 2
C3_37 C -0.1326(16) 0.7848(8) 0.2988(8) 0.099(8) Uani 0.163(4) 1 d D U P D 2
F4_37 F -0.162(3) 0.7877(12) 0.3454(7) 0.129(11) Uani 0.163(4) 1 d D U P D 2
F5_37 F -0.134(3) 0.8330(9) 0.2813(13) 0.129(13) Uani 0.163(4) 1 d D U P D 2
F6_37 F -0.0409(16) 0.7666(15) 0.2978(14) 0.157(13) Uani 0.163(4) 1 d D U P D 2
C4_37 C -0.1524(18) 0.6912(8) 0.2744(8) 0.083(6) Uani 0.163(4) 1 d D U P D 2
F7_37 F -0.121(3) 0.6837(12) 0.3197(9) 0.071(5) Uani 0.163(4) 1 d D U P D 2
F8_37 F -0.076(2) 0.6905(14) 0.2447(10) 0.103(9) Uani 0.163(4) 1 d D U P D 2
F9_37 F -0.209(3) 0.6506(10) 0.2607(14) 0.130(10) Uani 0.163(4) 1 d D U P D 2
O1_38 O 0.1824(9) 0.0486(8) 0.0041(4) 0.027(3) Uani 0.347(6) 1 d D U P E 2
C1_38 C 0.2791(11) 0.0364(5) 0.0027(5) 0.042(3) Uani 0.347(6) 1 d D U P E 2
C2_38 C 0.3200(11) 0.0369(6) 0.0566(5) 0.056(3) Uani 0.347(6) 1 d D U P E 2
F1_38 F 0.2927(10) 0.0812(5) 0.0783(5) 0.072(3) Uani 0.347(6) 1 d D U P E 2
F2_38 F 0.4184(11) 0.0349(12) 0.0564(12) 0.073(4) Uani 0.347(6) 1 d D U P E 2
F3_38 F 0.2776(8) -0.0029(5) 0.0809(4) 0.068(3) Uani 0.347(6) 1 d D U P E 2
C3_38 C 0.2872(11) -0.0195(5) -0.0186(5) 0.057(4) Uani 0.347(6) 1 d D U P E 2
F4_38 F 0.2840(11) -0.0206(6) -0.0668(4) 0.098(5) Uani 0.347(6) 1 d D U P E 2
F5_38 F 0.2072(9) -0.0483(4) -0.0044(6) 0.075(3) Uani 0.347(6) 1 d D U P E 2
F6_38 F 0.3648(16) -0.0431(13) -0.0009(11) 0.082(4) Uani 0.347(6) 1 d D U P E 2
C4_38 C 0.3464(10) 0.0754(5) -0.0271(5) 0.066(4) Uani 0.347(6) 1 d D U P E 2
F7_38 F 0.3052(15) 0.0871(7) -0.0698(5) 0.087(4) Uani 0.347(6) 1 d D U P E 2
F8_38 F 0.4315(13) 0.0539(12) -0.0388(11) 0.111(5) Uani 0.347(6) 1 d D U P E 2
F9_38 F 0.3601(9) 0.1209(4) -0.0066(5) 0.094(4) Uani 0.347(6) 1 d D U P E 2
O1_12 O 0.0425(15) 0.0403(8) -0.0881(5) 0.069(5) Uani 0.322(5) 1 d D U P E 2
C1_12 C 0.0545(10) 0.0340(5) -0.1365(5) 0.048(3) Uani 0.322(5) 1 d D U P E 2
C2_12 C 0.1439(11) 0.0638(6) -0.1611(6) 0.072(3) Uani 0.322(5) 1 d D U P E 2
F1_12 F 0.1611(17) 0.1098(7) -0.1397(10) 0.082(4) Uani 0.322(5) 1 d D U P E 2
F2_12 F 0.1262(15) 0.0675(10) -0.2086(6) 0.100(5) Uani 0.322(5) 1 d D U P E 2
F3_12 F 0.2270(10) 0.0401(6) -0.1607(8) 0.121(6) Uani 0.322(5) 1 d D U P E 2
C3_12 C 0.0628(11) -0.0248(5) -0.1492(6) 0.053(4) Uani 0.322(5) 1 d D U P E 2
F4_12 F -0.0163(13) -0.0504(5) -0.1320(6) 0.105(6) Uani 0.322(5) 1 d D U P E 2
F5_12 F 0.1420(13) -0.0468(7) -0.1309(7) 0.076(4) Uani 0.322(5) 1 d D U P E 2
F6_12 F 0.069(3) -0.0319(15) -0.1974(6) 0.069(4) Uani 0.322(5) 1 d D U P E 2
C4_12 C -0.0375(11) 0.0589(6) -0.1596(6) 0.088(4) Uani 0.322(5) 1 d D U P E 2
F7_12 F -0.1226(11) 0.0553(7) -0.1371(7) 0.106(4) Uani 0.322(5) 1 d D U P E 2
F8_12 F -0.0578(12) 0.0364(7) -0.2035(6) 0.096(4) Uani 0.322(5) 1 d D U P E 2
F9_12 F -0.0175(14) 0.1106(5) -0.1547(10) 0.101(4) Uani 0.322(5) 1 d D U P E 2
O1_35 O 0.601(3) 0.218(2) 0.1374(6) 0.0357(14) Uani 0.084(3) 1 d D U P F 2
C1_35 C 0.538(2) 0.2284(10) 0.1003(8) 0.036(3) Uani 0.084(3) 1 d D U P F 2
C2_35 C 0.592(2) 0.2197(13) 0.0511(9) 0.046(5) Uani 0.084(3) 1 d D U P F 2
F1_35 F 0.644(4) 0.2631(18) 0.039(2) 0.060(5) Uani 0.084(3) 1 d D U P F 2
F2_35 F 0.530(4) 0.209(2) 0.0143(12) 0.074(5) Uani 0.084(3) 1 d D U P F 2
F3_35 F 0.652(4) 0.1804(19) 0.0542(19) 0.058(4) Uani 0.084(3) 1 d D U P F 2
C3_35 C 0.445(2) 0.1908(11) 0.1043(13) 0.047(4) Uani 0.084(3) 1 d D U P F 2
F4_35 F 0.414(5) 0.188(2) 0.1504(16) 0.049(5) Uani 0.084(3) 1 d D U P F 2
F5_35 F 0.467(3) 0.1427(11) 0.090(2) 0.058(5) Uani 0.084(3) 1 d D U P F 2
F6_35 F 0.370(3) 0.206(2) 0.078(2) 0.052(4) Uani 0.084(3) 1 d D U P F 2
C4_35 C 0.509(2) 0.2867(10) 0.1040(11) 0.052(5) Uani 0.084(3) 1 d D U P F 2
F7_35 F 0.437(3) 0.2935(17) 0.1359(17) 0.059(4) Uani 0.084(3) 1 d D U P F 2
F8_35 F 0.481(4) 0.3045(16) 0.0606(14) 0.081(11) Uani 0.084(3) 1 d D U P F 2
F9_35 F 0.588(3) 0.3159(14) 0.1181(19) 0.054(4) Uani 0.084(3) 1 d D U P F 2
O1_39 O 0.5682(13) 0.2136(8) 0.1360(6) 0.0357(14) Uani 0.298(3) 1 d D U P F 3
C1_39 C 0.5406(9) 0.2418(5) 0.0962(4) 0.033(3) Uani 0.298(3) 1 d D U P F 3
C2_39 C 0.4268(9) 0.2496(6) 0.0980(5) 0.042(3) Uani 0.298(3) 1 d D U P F 3
F1_39 F 0.3801(8) 0.2047(4) 0.1113(5) 0.049(2) Uani 0.298(3) 1 d D U P F 3
F2_39 F 0.3910(8) 0.2669(4) 0.0559(3) 0.051(3) Uani 0.298(3) 1 d D U P F 3
F3_39 F 0.409(2) 0.2842(9) 0.1331(9) 0.055(3) Uani 0.298(3) 1 d D U P F 3
C3_39 C 0.5963(10) 0.2967(5) 0.0969(5) 0.051(3) Uani 0.298(3) 1 d D U P F 3
F4_39 F 0.6875(7) 0.2934(4) 0.0795(4) 0.052(2) Uani 0.298(3) 1 d D U P F 3
F5_39 F 0.6032(9) 0.3153(4) 0.1424(4) 0.049(2) Uani 0.298(3) 1 d D U P F 3
F6_39 F 0.5498(9) 0.3320(4) 0.0711(4) 0.052(2) Uani 0.298(3) 1 d D U P F 3
C4_39 C 0.5685(10) 0.2126(5) 0.0483(4) 0.043(3) Uani 0.298(3) 1 d D U P F 3
F7_39 F 0.6591(9) 0.1964(5) 0.0511(5) 0.055(3) Uani 0.298(3) 1 d D U P F 3
F8_39 F 0.5648(10) 0.2457(5) 0.0104(3) 0.057(3) Uani 0.298(3) 1 d D U P F 3
F9_39 F 0.5093(13) 0.1707(6) 0.0424(6) 0.065(3) Uani 0.298(3) 1 d D U P F 3
O1_40 O 0.032(3) 0.1038(10) -0.0082(16) 0.045(7) Uani 0.113(4) 1 d D U P E 2
C1_40 C 0.0223(14) 0.1555(9) 0.0004(7) 0.043(4) Uani 0.113(4) 1 d D U P E 2
C2_40 C -0.0626(17) 0.1652(9) 0.0368(9) 0.053(5) Uani 0.113(4) 1 d D U P E 2
F1_40 F -0.1491(17) 0.1542(11) 0.0153(12) 0.054(4) Uani 0.113(4) 1 d D U P E 2
F2_40 F -0.059(3) 0.2144(10) 0.0533(14) 0.091(11) Uani 0.113(4) 1 d D U P E 2
F3_40 F -0.056(3) 0.1341(15) 0.0755(11) 0.090(10) Uani 0.113(4) 1 d D U P E 2
C3_40 C 0.1195(16) 0.1792(10) 0.0234(9) 0.064(4) Uani 0.113(4) 1 d D U P E 2
F4_40 F 0.1952(17) 0.1640(12) -0.0029(13) 0.064(5) Uani 0.113(4) 1 d D U P E 2
F5_40 F 0.129(3) 0.1641(15) 0.0694(9) 0.109(11) Uani 0.113(4) 1 d D U P E 2
F6_40 F 0.122(3) 0.2313(9) 0.0235(16) 0.103(11) Uani 0.113(4) 1 d D U P E 2
C4_40 C 0.0036(19) 0.1856(10) -0.0479(8) 0.061(4) Uani 0.113(4) 1 d D U P E 2
F7_40 F 0.085(2) 0.1891(13) -0.0745(10) 0.059(4) Uani 0.113(4) 1 d D U P E 2
F8_40 F -0.022(3) 0.2343(10) -0.0366(14) 0.102(11) Uani 0.113(4) 1 d D U P E 2
F9_40 F -0.068(2) 0.1617(14) -0.0741(11) 0.072(5) Uani 0.113(4) 1 d D U P E 2

loop_
_atom_site_aniso_label
_atom_site_aniso_U_11
_atom_site_aniso_U_22
_atom_site_aniso_U_33
_atom_site_aniso_U_23
_atom_site_aniso_U_13
_atom_site_aniso_U_12
Sr1 0.02413(17) 0.02086(16) 0.01710(16) -0.00196(14) 0.00008(15) -0.00071(13)
F2 0.0206(15) 0.0207(14) 0.0181(15) 0.0006(11) -0.0028(12) -0.0005(12)
F4 0.0287(6) 0.0250(6) 0.0163(5) 0.0009(4) -0.0002(4) -0.0077(5)
F3 0.0266(6) 0.0200(6) 0.0241(6) 0.0023(4) 0.0015(5) -0.0021(5)
F1 0.0560(18) 0.0354(15) 0.0365(14) -0.0132(12) 0.0072(13) 0.0102(13)
F5 0.0291(6) 0.0180(5) 0.0154(5) 0.0007(4) 0.0012(4) -0.0015(4)
Sr2 0.02377(17) 0.02241(17) 0.02406(18) 0.00559(15) -0.00396(15) -0.00068(14)
Al6 0.0170(5) 0.0169(5) 0.0154(5) 0.0010(4) -0.0024(4) -0.0002(4)
Al2 0.0291(6) 0.0180(5) 0.0154(5) 0.0007(4) 0.0012(4) -0.0015(4)
Al3 0.0266(6) 0.0200(6) 0.0241(6) 0.0023(4) 0.0015(5) -0.0021(5)
Al4 0.0287(6) 0.0250(6) 0.0163(5) 0.0009(4) -0.0002(4) -0.0077(5)
Al5 0.0228(5) 0.0200(5) 0.0211(6) 0.0045(4) -0.0042(5) -0.0005(4)
Al1 0.0280(6) 0.0230(6) 0.0207(6) -0.0031(4) 0.0039(5) -0.0028(5)
F6 0.0352(14) 0.0405(15) 0.0344(14) 0.0158(11) -0.0048(11) 0.0129(12)
O1_1 0.0369(17) 0.0351(16) 0.0205(14) 0.0055(12) -0.0023(13) 0.0047(13)
C1_1 0.039(2) 0.038(2) 0.0190(18) 0.0044(16) -0.0014(17) 0.0037(18)
C2_1 0.040(2) 0.039(2) 0.026(2) 0.0018(18) 0.0001(18) 0.007(2)
F1_1 0.0476(17) 0.0507(17) 0.0242(13) -0.0037(11) 0.0052(12) 0.0018(13)
F2_1 0.0387(16) 0.069(2) 0.0397(16) -0.0013(15) -0.0063(13) 0.0125(15)
F3_1 0.0495(17) 0.0482(16) 0.0375(15) -0.0015(13) 0.0073(13) -0.0082(14)
C3_1 0.053(3) 0.041(2) 0.022(2) 0.0052(18) 0.0023(19) 0.007(2)
F4_1 0.0489(16) 0.0534(17) 0.0228(12) 0.0071(12) 0.0064(12) 0.0069(14)
F5_1 0.0562(19) 0.0537(17) 0.0299(14) -0.0083(13) -0.0026(13) -0.0054(15)
F6_1 0.066(2) 0.0583(18) 0.0266(14) 0.0123(13) -0.0084(13) 0.0183(16)
C4_1 0.044(3) 0.036(2) 0.030(2) 0.0027(18) 0.0032(19) 0.004(2)
F7_1 0.065(2) 0.0464(17) 0.0390(16) 0.0113(13) 0.0128(15) -0.0037(15)
F8_1 0.075(2) 0.0381(16) 0.057(2) 0.0066(14) 0.0030(18) 0.0172(16)
F9_1 0.063(2) 0.0443(17) 0.0367(15) -0.0041(13) 0.0013(14) -0.0102(15)
O1_2 0.0290(15) 0.0364(16) 0.0256(15) -0.0015(12) 0.0028(12) -0.0077(13)
C1_2 0.027(2) 0.043(2) 0.030(2) 0.0026(18) 0.0005(17) -0.0079(18)
C2_2 0.041(3) 0.051(3) 0.046(3) -0.003(2) -0.001(2) -0.019(2)
F1_2 0.077(2) 0.077(2) 0.0371(16) -0.0097(16) -0.0106(17) -0.022(2)
F2_2 0.058(2) 0.071(2) 0.079(3) 0.001(2) 0.0128(19) -0.0334(18)
F3_2 0.069(2) 0.0363(16) 0.082(3) 0.0035(16) 0.008(2) -0.0104(15)
C3_2 0.042(3) 0.090(4) 0.033(3) 0.005(3) 0.002(2) -0.023(3)
F4_2 0.063(2) 0.130(4) 0.0354(17) -0.026(2) 0.0102(17) -0.037(2)
F5_2 0.071(2) 0.112(3) 0.053(2) 0.044(2) -0.0093(19) -0.009(2)
F6_2 0.0410(18) 0.135(4) 0.0380(18) 0.007(2) 0.0119(15) -0.020(2)
C4_2 0.044(3) 0.057(3) 0.059(3) 0.008(3) 0.012(3) 0.006(2)
F7_2 0.072(3) 0.068(2) 0.118(4) -0.027(2) 0.028(3) 0.014(2)
F8_2 0.0317(17) 0.127(4) 0.083(3) 0.033(3) 0.0044(18) 0.0061(19)
F9_2 0.052(2) 0.075(2) 0.078(2) 0.038(2) 0.0131(18) 0.0155(18)
O1_3 0.052(2) 0.0191(15) 0.0257(18) -0.0011(13) -0.0039(17) 0.0033(14)
C1_3 0.059(3) 0.019(2) 0.029(2) -0.0026(17) 0.007(2) 0.005(2)
C2_3 0.050(3) 0.029(2) 0.031(2) -0.0081(18) 0.003(2) -0.004(2)
F1_3 0.0485(19) 0.0412(19) 0.059(2) -0.0080(16) -0.0050(16) 0.0000(15)
F2_3 0.075(3) 0.0313(15) 0.0415(17) -0.0158(13) 0.0080(18) -0.0068(17)
F3_3 0.066(3) 0.0318(15) 0.0284(15) 0.0009(12) 0.0032(17) -0.0057(16)
C3_3 0.056(3) 0.038(3) 0.039(3) -0.002(2) 0.002(2) 0.015(2)
F4_3 0.076(3) 0.055(2) 0.052(2) -0.0062(17) -0.0108(19) 0.033(2)
F5_3 0.059(2) 0.063(2) 0.051(3) -0.007(2) 0.0140(18) 0.0051(18)
F6_3 0.098(3) 0.0304(16) 0.063(3) -0.0117(16) 0.006(2) 0.0219(18)
C4_3 0.074(4) 0.026(2) 0.040(3) -0.003(2) 0.019(3) -0.001(2)
F7_3 0.110(4) 0.0301(16) 0.0397(17) 0.0051(13) 0.018(2) 0.008(2)
F8_3 0.090(3) 0.0409(18) 0.056(2) -0.0101(16) 0.026(2) -0.0244(19)
F9_3 0.074(2) 0.046(2) 0.052(2) -0.0087(17) 0.0281(19) 0.0002(18)
O1_4 0.0279(15) 0.0296(14) 0.0156(12) 0.0023(11) -0.0062(11) -0.0015(12)
C1_4 0.030(2) 0.037(2) 0.0210(18) 0.0010(15) -0.0063(16) -0.0074(17)
C2_4 0.034(2) 0.035(2) 0.0201(18) 0.0024(15) -0.0062(16) -0.0078(17)
F1_4 0.0339(14) 0.0479(15) 0.0415(15) 0.0075(12) -0.0100(12) -0.0024(12)
F2_4 0.0484(17) 0.0616(18) 0.0259(13) -0.0052(12) -0.0133(12) -0.0193(14)
F3_4 0.0497(17) 0.0404(14) 0.0314(13) 0.0110(11) -0.0107(12) -0.0206(13)
C3_4 0.047(3) 0.074(3) 0.034(2) -0.019(2) -0.008(2) 0.009(3)
F4_4 0.0384(17) 0.125(3) 0.051(2) -0.041(2) -0.0084(15) 0.0158(19)
F5_4 0.088(3) 0.0582(19) 0.054(2) -0.0303(16) -0.0248(19) 0.0286(18)
F6_4 0.055(2) 0.132(4) 0.0337(16) -0.0377(19) -0.0043(15) 0.007(2)
C4_4 0.044(3) 0.069(3) 0.024(2) 0.021(2) -0.0119(19) -0.024(2)
F7_4 0.055(2) 0.137(4) 0.0444(19) 0.042(2) -0.0101(16) -0.051(2)
F8_4 0.0625(19) 0.084(2) 0.0256(14) 0.0227(14) -0.0208(14) -0.0266(17)
F9_4 0.082(2) 0.0371(16) 0.0503(18) 0.0191(13) -0.0347(17) -0.0138(15)
O1_5 0.025(5) 0.020(5) 0.027(5) -0.001(4) 0.006(4) 0.001(4)
C1_5 0.022(4) 0.026(4) 0.025(4) -0.001(3) 0.004(3) 0.005(3)
C2_5 0.033(4) 0.028(3) 0.036(4) -0.002(3) 0.012(3) 0.005(3)
F1_5 0.042(4) 0.031(3) 0.057(5) -0.011(3) 0.005(3) -0.006(3)
F2_5 0.052(4) 0.036(3) 0.053(7) 0.009(4) 0.019(4) 0.021(3)
F3_5 0.060(6) 0.031(4) 0.040(3) 0.010(3) 0.021(3) 0.005(4)
C3_5 0.023(3) 0.036(4) 0.036(4) 0.004(3) 0.001(3) 0.004(3)
F4_5 0.028(4) 0.036(3) 0.054(4) 0.004(3) 0.006(3) -0.011(3)
F5_5 0.039(3) 0.065(4) 0.041(3) 0.002(3) -0.013(2) 0.008(3)
F6_5 0.019(4) 0.061(4) 0.062(7) 0.007(5) 0.010(4) 0.007(3)
C4_5 0.047(4) 0.040(4) 0.022(3) -0.004(3) 0.000(3) 0.009(3)
F7_5 0.060(5) 0.045(3) 0.030(3) 0.015(3) 0.013(3) 0.014(3)
F8_5 0.065(4) 0.043(4) 0.026(3) -0.005(3) 0.009(3) 0.017(4)
F9_5 0.043(4) 0.059(6) 0.048(5) -0.007(5) -0.013(4) 0.014(3)
O1_6 0.0282(14) 0.0178(12) 0.0263(14) 0.0045(10) 0.0032(12) 0.0054(11)
C1_6 0.032(2) 0.0152(16) 0.0259(19) -0.0002(14) -0.0026(16) 0.0022(15)
C2_6 0.038(2) 0.028(2) 0.040(2) 0.0059(17) -0.0103(19) -0.0040(18)
F1_6 0.0326(15) 0.0561(19) 0.071(2) 0.0176(16) -0.0196(15) -0.0053(13)
F2_6 0.0579(19) 0.0428(16) 0.0425(16) 0.0184(12) -0.0182(14) -0.0042(14)
F3_6 0.068(2) 0.0381(14) 0.0320(14) -0.0084(11) -0.0128(14) -0.0062(14)
C3_6 0.036(2) 0.0197(17) 0.0255(19) 0.0022(14) -0.0009(16) -0.0044(16)
F4_6 0.0322(13) 0.0326(13) 0.0400(14) 0.0031(11) -0.0083(11) -0.0046(11)
F5_6 0.0423(15) 0.0327(13) 0.0278(12) 0.0043(10) 0.0090(11) 0.0006(11)
F6_6 0.0441(16) 0.0186(11) 0.0559(17) 0.0097(11) 0.0018(13) -0.0026(11)
C4_6 0.046(3) 0.029(2) 0.042(2) -0.0007(18) 0.013(2) 0.0078(19)
F7_6 0.065(2) 0.0412(16) 0.0478(17) -0.0237(13) 0.0093(15) -0.0044(15)
F8_6 0.0560(19) 0.0234(13) 0.087(2) 0.0112(14) 0.0199(17) 0.0153(13)
F9_6 0.0517(18) 0.0284(13) 0.065(2) -0.0018(13) 0.0288(15) 0.0051(12)
O1_9 0.034(4) 0.027(4) 0.031(4) 0.005(3) 0.005(4) -0.005(3)
C1_9 0.038(4) 0.026(4) 0.027(4) 0.005(3) -0.003(3) -0.006(3)
C2_9 0.055(4) 0.042(4) 0.034(4) 0.006(3) -0.003(3) -0.006(4)
F1_9 0.052(3) 0.070(4) 0.059(3) 0.009(3) -0.023(3) -0.006(3)
F2_9 0.074(6) 0.052(3) 0.035(3) 0.021(3) 0.006(4) -0.001(3)
F3_9 0.081(4) 0.056(3) 0.025(2) -0.002(2) -0.005(3) 0.017(3)
C3_9 0.044(4) 0.040(4) 0.041(4) 0.015(4) -0.008(3) -0.008(3)
F4_9 0.062(4) 0.064(4) 0.049(3) 0.015(3) -0.033(3) -0.022(3)
F5_9 0.042(3) 0.059(3) 0.074(4) 0.017(3) 0.017(3) 0.002(2)
F6_9 0.055(4) 0.033(3) 0.064(6) 0.009(3) -0.001(4) -0.015(3)
C4_9 0.050(4) 0.034(4) 0.049(4) 0.002(3) 0.007(4) -0.004(3)
F7_9 0.104(5) 0.039(3) 0.053(3) -0.009(2) 0.005(3) 0.001(3)
F8_9 0.059(6) 0.044(4) 0.079(6) 0.024(4) 0.002(4) 0.009(3)
F9_9 0.048(3) 0.048(3) 0.079(4) 0.005(3) 0.024(3) -0.004(2)
O1_10 0.0390(18) 0.073(3) 0.0230(16) -0.0148(16) 0.0033(14) 0.0013(17)
C1_10 0.040(2) 0.041(2) 0.025(2) -0.0106(18) 0.0075(18) -0.0024(19)
C2_10 0.067(4) 0.051(3) 0.035(3) -0.009(2) 0.003(2) -0.015(3)
F1_10 0.100(3) 0.069(2) 0.049(2) -0.0111(18) -0.010(2) -0.035(2)
F2_10 0.103(3) 0.0406(18) 0.061(2) -0.0066(16) 0.009(2) -0.0030(19)
F3_10 0.081(3) 0.073(2) 0.0427(18) 0.0085(17) 0.0112(17) -0.033(2)
C3_10 0.043(3) 0.038(2) 0.038(2) 0.001(2) 0.009(2) -0.001(2)
F4_10 0.0497(18) 0.0420(16) 0.0565(19) -0.0065(14) -0.0119(15) -0.0055(14)
F5_10 0.0466(18) 0.061(2) 0.0441(17) 0.0080(14) -0.0019(14) -0.0076(15)
F6_10 0.0433(17) 0.0585(19) 0.063(2) 0.0072(16) 0.0189(16) 0.0098(15)
C4_10 0.058(3) 0.049(3) 0.026(2) -0.004(2) 0.004(2) 0.001(2)
F7_10 0.066(2) 0.0494(18) 0.0466(18) 0.0053(14) 0.0078(16) -0.0049(16)
F8_10 0.111(3) 0.063(2) 0.0272(15) -0.0035(14) 0.0267(18) 0.024(2)
F9_10 0.066(2) 0.073(2) 0.0321(16) -0.0141(15) -0.0090(15) 0.0019(18)
O1_11 0.0277(15) 0.0331(16) 0.0285(15) 0.0019(12) -0.0018(12) -0.0116(13)
C1_11 0.026(2) 0.035(2) 0.030(2) 0.0003(17) -0.0039(17) -0.0081(17)
C2_11 0.033(2) 0.062(3) 0.052(3) -0.002(2) -0.001(2) -0.006(2)
F1_11 0.060(2) 0.0517(19) 0.090(3) 0.0117(18) -0.021(2) 0.0091(16)
F2_11 0.0293(16) 0.114(3) 0.075(3) -0.010(2) 0.0041(16) -0.0150(18)
F3_11 0.0428(18) 0.090(3) 0.0515(19) -0.0237(18) -0.0044(15) 0.0136(17)
C3_11 0.049(3) 0.054(3) 0.046(3) 0.014(2) -0.006(2) -0.024(2)
F4_11 0.067(2) 0.0343(15) 0.066(2) 0.0087(15) -0.0155(17) -0.0039(14)
F5_11 0.061(2) 0.096(3) 0.0434(18) 0.0266(18) -0.0038(16) -0.028(2)
F6_11 0.065(2) 0.066(2) 0.084(3) 0.032(2) -0.028(2) -0.0415(19)
C4_11 0.048(3) 0.053(3) 0.031(2) 0.000(2) -0.007(2) -0.017(2)
F7_11 0.083(3) 0.064(2) 0.050(2) -0.0230(17) -0.0046(19) -0.0063(19)
F8_11 0.0502(18) 0.080(2) 0.0409(17) 0.0113(16) -0.0194(14) -0.0297(17)
F9_11 0.061(2) 0.072(2) 0.0316(15) 0.0188(14) -0.0074(14) -0.0269(17)
C1_13 0.029(2) 0.0253(18) 0.032(2) 0.0044(16) -0.0040(18) -0.0053(15)
C2_13 0.0232(19) 0.034(2) 0.0229(19) 0.0096(16) 0.0028(16) -0.0026(16)
C3_13 0.041(3) 0.042(2) 0.023(2) 0.0015(18) -0.0024(18) -0.010(2)
C4_13 0.049(3) 0.043(3) 0.029(2) 0.0041(19) -0.001(2) -0.023(2)
C5_13 0.051(3) 0.047(3) 0.025(2) 0.0060(19) 0.005(2) -0.014(2)
C6_13 0.041(3) 0.037(2) 0.029(2) 0.0024(18) 0.0029(19) -0.004(2)
F1_13 0.0485(15) 0.0281(12) 0.0372(14) -0.0018(11) 0.0076(13) -0.0101(11)
F2_13 0.0346(13) 0.0328(13) 0.0287(12) 0.0065(11) 0.0065(11) -0.0064(10)
C1_14 0.033(2) 0.026(2) 0.040(2) -0.0036(17) -0.0063(18) -0.0005(17)
C2_14 0.032(2) 0.024(2) 0.040(2) 0.0003(17) -0.0091(18) -0.0024(17)
C3_14 0.053(3) 0.038(3) 0.044(3) -0.004(2) -0.010(2) 0.003(2)
C4_14 0.067(3) 0.032(2) 0.054(3) -0.010(2) -0.015(3) -0.001(2)
C5_14 0.054(3) 0.038(3) 0.069(4) -0.014(3) -0.019(3) -0.008(2)
C6_14 0.035(2) 0.031(2) 0.062(3) 0.003(2) -0.006(2) -0.0060(19)
F1_14 0.0386(14) 0.0338(14) 0.0337(13) 0.0008(11) -0.0009(11) -0.0056(11)
F2_14 0.0380(14) 0.0379(14) 0.0413(15) -0.0077(12) 0.0015(12) -0.0094(12)
C1_15 0.035(2) 0.032(2) 0.031(2) 0.0091(17) 0.0052(18) -0.0025(18)
C2_15 0.033(2) 0.0206(18) 0.026(2) 0.0014(15) 0.0044(16) -0.0001(16)
C3_15 0.039(2) 0.026(2) 0.041(2) -0.0015(19) 0.004(2) -0.0030(17)
C4_15 0.044(3) 0.033(2) 0.046(3) 0.008(2) 0.013(2) -0.007(2)
C5_15 0.053(3) 0.046(3) 0.042(3) 0.017(2) 0.007(2) -0.004(2)
C6_15 0.044(3) 0.053(3) 0.040(3) 0.016(2) -0.007(2) -0.009(2)
F1_15 0.0328(13) 0.0420(14) 0.0330(13) 0.0121(12) -0.0045(12) -0.0104(11)
F2_15 0.0369(14) 0.0324(13) 0.0258(12) 0.0029(10) -0.0016(11) -0.0071(11)
C1_16 0.026(2) 0.031(2) 0.026(2) -0.0025(16) -0.0060(16) -0.0059(16)
C2_16 0.0277(19) 0.0262(18) 0.0232(19) -0.0063(15) -0.0011(16) -0.0039(15)
C3_16 0.035(2) 0.035(2) 0.028(2) -0.0001(17) -0.0049(18) -0.0028(18)
C4_16 0.038(2) 0.044(3) 0.030(2) -0.0044(18) -0.0041(19) -0.013(2)
C5_16 0.037(2) 0.039(2) 0.033(2) -0.0062(18) -0.0024(19) -0.015(2)
C6_16 0.034(2) 0.032(2) 0.032(2) 0.0038(18) -0.0029(19) -0.0075(18)
F1_16 0.0416(14) 0.0374(14) 0.0299(13) 0.0053(11) -0.0166(12) -0.0095(11)
F2_16 0.0389(14) 0.0285(12) 0.0301(13) 0.0009(10) -0.0037(11) -0.0091(10)
C1_17 0.035(2) 0.0254(19) 0.026(2) -0.0046(15) -0.0049(17) 0.0027(16)
C2_17 0.029(2) 0.032(2) 0.036(2) -0.0017(18) -0.0101(19) 0.0012(17)
C3_17 0.040(3) 0.035(2) 0.044(3) 0.007(2) -0.006(2) -0.003(2)
C4_17 0.047(3) 0.036(2) 0.038(2) 0.0054(19) -0.011(2) 0.008(2)
C5_17 0.043(3) 0.037(2) 0.044(3) -0.0099(19) -0.021(2) 0.006(2)
C6_17 0.038(2) 0.036(2) 0.038(2) -0.0080(18) -0.012(2) -0.0009(19)
F1_17 0.0370(14) 0.0305(12) 0.0316(13) 0.0056(10) -0.0070(11) -0.0055(11)
F2_17 0.0309(14) 0.0397(15) 0.0533(17) 0.0146(13) -0.0183(13) -0.0071(12)
O1_18 0.0387(19) 0.077(3) 0.0213(15) -0.0041(16) 0.0007(14) -0.0063(18)
C1_18 0.047(3) 0.041(2) 0.026(2) -0.0002(18) -0.0023(19) -0.005(2)
C2_18 0.058(3) 0.043(3) 0.038(3) 0.001(2) -0.001(2) -0.003(2)
F1_18 0.074(2) 0.0526(19) 0.062(2) 0.0125(16) 0.0010(18) -0.0200(17)
F2_18 0.065(2) 0.068(2) 0.0353(15) 0.0061(14) -0.0049(15) 0.0058(17)
F3_18 0.0526(19) 0.070(2) 0.0520(19) -0.0093(16) 0.0020(16) 0.0116(17)
C3_18 0.081(4) 0.043(3) 0.048(3) 0.002(2) -0.008(3) -0.011(3)
F4_18 0.097(3) 0.049(2) 0.087(3) 0.0213(19) 0.003(2) -0.010(2)
F5_18 0.0547(19) 0.069(2) 0.061(2) -0.0025(17) -0.0114(17) -0.0270(17)
F6_18 0.150(5) 0.062(2) 0.070(3) -0.031(2) 0.010(3) -0.033(3)
C4_18 0.067(4) 0.072(4) 0.033(2) 0.004(2) 0.004(2) 0.012(3)
F7_18 0.095(3) 0.081(3) 0.076(3) 0.016(2) 0.015(2) 0.042(2)
F8_18 0.087(3) 0.095(3) 0.0347(16) -0.0037(17) 0.0150(18) 0.019(2)
F9_18 0.0417(18) 0.098(3) 0.056(2) 0.0017(19) 0.0081(16) -0.0034(18)
O1_19 0.028(2) 0.052(3) 0.039(3) 0.013(2) 0.0017(19) -0.007(2)
C1_19 0.022(2) 0.038(3) 0.035(3) 0.011(2) -0.002(2) -0.004(2)
C2_19 0.039(3) 0.053(3) 0.039(3) 0.001(3) 0.005(2) 0.004(3)
F1_19 0.070(3) 0.043(2) 0.078(3) -0.006(2) 0.020(2) 0.0003(19)
F2_19 0.059(3) 0.063(3) 0.048(2) 0.0047(19) 0.0254(19) -0.003(2)
F3_19 0.039(2) 0.081(3) 0.0291(17) 0.0023(16) -0.0041(15) -0.0093(19)
C3_19 0.034(3) 0.043(3) 0.052(3) 0.013(2) 0.003(3) 0.002(2)
F4_19 0.053(2) 0.049(2) 0.060(2) -0.0102(18) 0.0045(19) -0.0066(19)
F5_19 0.051(2) 0.048(2) 0.073(3) 0.023(2) -0.012(2) 0.012(2)
F6_19 0.046(2) 0.045(2) 0.068(3) 0.0175(19) 0.017(2) -0.0099(17)
C4_19 0.029(3) 0.047(3) 0.071(4) 0.031(3) -0.010(3) -0.005(2)
F7_19 0.053(3) 0.074(3) 0.074(3) 0.031(2) -0.036(2) -0.025(2)
F8_19 0.030(2) 0.088(4) 0.106(4) 0.047(3) 0.004(2) 0.015(2)
F9_19 0.061(3) 0.047(3) 0.093(3) 0.043(3) -0.015(2) -0.010(2)
O1_20 0.087(3) 0.0224(18) 0.041(2) -0.0025(17) 0.022(2) -0.017(2)
C1_20 0.038(3) 0.017(2) 0.031(2) 0.0007(18) -0.001(2) -0.0009(19)
C2_20 0.064(3) 0.036(3) 0.028(3) -0.009(2) -0.008(2) 0.020(2)
F1_20 0.087(3) 0.083(3) 0.032(2) -0.015(2) -0.024(2) 0.050(2)
F2_20 0.055(2) 0.0419(18) 0.055(2) -0.0226(17) -0.017(2) 0.0115(16)
F3_20 0.095(3) 0.053(2) 0.0306(17) 0.0013(16) 0.0102(19) 0.019(2)
C3_20 0.036(3) 0.038(3) 0.032(3) -0.005(2) -0.006(2) 0.003(2)
F4_20 0.036(2) 0.094(3) 0.047(3) -0.025(3) -0.0127(19) 0.010(2)
F5_20 0.0396(18) 0.049(2) 0.048(2) -0.0097(16) 0.0052(15) -0.0016(16)
F6_20 0.056(3) 0.0396(18) 0.056(2) 0.0175(17) 0.005(2) 0.0179(18)
C4_20 0.035(3) 0.025(2) 0.034(2) 0.0001(19) -0.004(2) -0.0012(19)
F7_20 0.0460(19) 0.050(2) 0.0272(15) 0.0130(14) 0.0020(14) 0.0050(16)
F8_20 0.046(2) 0.0358(18) 0.064(2) -0.0099(16) 0.0081(17) -0.0151(15)
F9_20 0.0417(18) 0.0392(18) 0.0357(17) -0.0061(14) -0.0035(14) 0.0112(14)
O1_21 0.041(3) 0.043(3) 0.022(2) -0.003(2) 0.002(2) 0.022(3)
C1_21 0.048(4) 0.033(3) 0.019(3) 0.007(3) -0.002(3) 0.014(3)
C2_21 0.043(4) 0.054(4) 0.056(4) 0.000(3) 0.005(3) 0.013(3)
F1_21 0.064(4) 0.051(3) 0.149(7) -0.002(3) 0.027(4) -0.016(3)
F2_21 0.045(3) 0.102(4) 0.057(3) -0.012(3) -0.013(3) 0.020(3)
F3_21 0.044(3) 0.097(4) 0.072(4) -0.035(4) 0.002(3) 0.016(3)
C3_21 0.071(5) 0.046(4) 0.048(4) 0.015(3) -0.019(4) -0.016(3)
F4_21 0.063(4) 0.082(6) 0.101(6) -0.001(4) 0.001(4) -0.025(4)
F5_21 0.111(6) 0.036(3) 0.119(5) 0.001(3) -0.067(5) 0.002(3)
F6_21 0.112(7) 0.090(4) 0.040(3) 0.035(3) 0.006(4) 0.008(5)
C4_21 0.047(4) 0.045(4) 0.054(5) -0.011(3) -0.008(4) 0.015(4)
F7_21 0.039(3) 0.093(5) 0.135(6) -0.040(4) -0.003(3) 0.013(3)
F8_21 0.071(4) 0.078(5) 0.060(3) -0.039(3) -0.005(3) 0.004(4)
F9_21 0.115(6) 0.032(3) 0.085(4) 0.009(3) -0.022(5) 0.019(4)
O1_22 0.024(4) 0.070(6) 0.133(10) 0.003(7) -0.013(5) 0.003(4)
C1_22 0.024(4) 0.038(4) 0.059(4) 0.005(3) -0.012(3) -0.006(3)
C2_22 0.094(6) 0.037(5) 0.084(5) 0.006(5) -0.038(5) -0.005(5)
F1_22 0.154(8) 0.038(3) 0.159(9) 0.005(4) -0.106(7) -0.020(4)
F2_22 0.085(5) 0.065(5) 0.119(6) 0.031(4) -0.062(4) -0.009(4)
F3_22 0.166(8) 0.096(6) 0.060(4) -0.015(4) -0.020(4) -0.030(6)
C3_22 0.044(4) 0.046(4) 0.062(5) 0.011(4) -0.020(4) -0.007(4)
F4_22 0.089(4) 0.049(3) 0.058(4) -0.003(3) -0.026(4) -0.019(3)
F5_22 0.148(7) 0.057(3) 0.068(4) 0.021(3) -0.018(4) -0.048(4)
F6_22 0.065(4) 0.066(4) 0.131(7) -0.006(5) -0.013(4) 0.026(4)
C4_22 0.053(5) 0.070(6) 0.095(6) 0.038(5) -0.001(5) -0.014(5)
F7_22 0.083(5) 0.139(7) 0.079(4) 0.020(4) 0.034(4) -0.005(5)
F8_22 0.041(4) 0.149(7) 0.192(10) 0.077(7) -0.003(5) -0.023(4)
F9_22 0.117(6) 0.065(5) 0.127(8) 0.054(5) -0.014(7) -0.013(5)
O1_23 0.033(3) 0.0258(18) 0.055(3) -0.0179(18) -0.008(2) 0.0021(16)
C1_23 0.037(2) 0.020(2) 0.031(2) -0.0021(18) -0.0037(19) -0.0030(19)
C2_23 0.064(4) 0.035(3) 0.053(3) -0.012(2) -0.021(3) -0.001(3)
F1_23 0.055(2) 0.050(2) 0.092(3) -0.012(2) -0.033(2) -0.0082(18)
F2_23 0.120(4) 0.043(2) 0.063(3) -0.0266(19) -0.033(3) 0.011(2)
F3_23 0.115(4) 0.055(2) 0.0390(19) 0.0041(16) -0.027(2) 0.013(2)
C3_23 0.046(3) 0.032(3) 0.052(3) -0.009(2) 0.004(3) 0.003(2)
F4_23 0.0391(19) 0.049(2) 0.084(3) -0.012(2) -0.0038(19) 0.0004(16)
F5_23 0.073(3) 0.051(2) 0.058(2) -0.0070(18) 0.032(2) -0.002(2)
F6_23 0.064(2) 0.0321(17) 0.091(3) -0.0164(18) 0.011(2) 0.0143(16)
C4_23 0.043(3) 0.048(3) 0.048(3) 0.012(2) 0.001(2) 0.002(2)
F7_23 0.074(3) 0.092(3) 0.045(2) 0.024(2) -0.008(2) 0.017(3)
F8_23 0.077(3) 0.0335(18) 0.098(3) 0.0197(19) 0.008(3) -0.0052(18)
F9_23 0.052(2) 0.071(3) 0.055(2) 0.0139(19) 0.0165(19) 0.0062(19)
O1_24 0.030(4) 0.018(2) 0.068(4) 0.008(2) 0.002(4) 0.002(2)
C1_24 0.035(3) 0.019(3) 0.036(3) 0.003(2) 0.004(3) -0.004(3)
C2_24 0.055(5) 0.048(4) 0.041(4) -0.007(3) -0.011(3) -0.006(4)
F1_24 0.084(4) 0.062(3) 0.060(3) 0.007(3) -0.032(3) -0.031(3)
F2_24 0.080(6) 0.038(3) 0.109(6) -0.027(3) 0.015(5) 0.006(3)
F3_24 0.084(6) 0.089(5) 0.038(3) -0.011(3) 0.010(4) -0.003(5)
C3_24 0.065(4) 0.025(3) 0.037(3) 0.007(2) -0.018(3) -0.003(3)
F4_24 0.096(4) 0.050(3) 0.034(2) 0.000(2) -0.010(3) -0.032(3)
F5_24 0.035(2) 0.042(2) 0.072(3) 0.003(2) -0.010(2) 0.0029(19)
F6_24 0.078(4) 0.042(3) 0.100(5) 0.033(3) -0.039(3) -0.019(3)
C4_24 0.058(5) 0.034(4) 0.078(5) -0.002(4) 0.027(4) -0.015(4)
F7_24 0.121(7) 0.079(5) 0.079(4) -0.029(4) 0.061(4) -0.030(5)
F8_24 0.079(4) 0.028(3) 0.098(4) 0.017(3) 0.010(4) -0.005(3)
F9_24 0.034(3) 0.050(3) 0.178(8) 0.019(4) 0.032(4) 0.000(2)
O1_25 0.028(2) 0.025(2) 0.029(2) 0.001(2) 0.0012(19) -0.001(2)
C1_25 0.022(3) 0.031(3) 0.029(3) -0.003(2) -0.003(3) -0.006(2)
C2_25 0.029(3) 0.062(4) 0.041(3) 0.017(3) -0.003(3) -0.002(3)
F1_25 0.047(3) 0.057(3) 0.070(4) 0.025(3) -0.003(3) 0.014(3)
F2_25 0.033(2) 0.099(4) 0.066(3) -0.003(3) -0.012(2) -0.024(3)
F3_25 0.055(3) 0.110(5) 0.023(2) -0.002(2) -0.0054(19) -0.014(3)
C3_25 0.050(4) 0.030(3) 0.055(4) -0.011(3) 0.008(3) -0.001(3)
F4_25 0.049(3) 0.030(2) 0.094(4) 0.011(2) 0.004(2) 0.010(2)
F5_25 0.069(3) 0.055(3) 0.073(4) -0.040(3) 0.018(3) -0.008(3)
F6_25 0.066(3) 0.032(2) 0.091(4) -0.002(2) 0.021(3) -0.019(2)
C4_25 0.034(4) 0.039(3) 0.029(3) -0.001(3) 0.011(3) 0.001(3)
F7_25 0.045(3) 0.057(3) 0.034(2) 0.015(2) 0.0054(19) -0.001(2)
F8_25 0.033(3) 0.065(4) 0.040(3) 0.018(3) 0.014(2) 0.005(2)
F9_25 0.085(4) 0.030(2) 0.046(3) -0.0060(19) 0.023(3) 0.002(2)
O1_26 0.030(4) 0.053(3) 0.0229(16) 0.0064(19) -0.002(2) -0.007(3)
C1_26 0.038(3) 0.035(3) 0.018(3) 0.003(3) 0.001(3) -0.002(3)
C2_26 0.053(4) 0.047(4) 0.040(4) -0.014(3) -0.009(3) 0.007(3)
F1_26 0.061(3) 0.054(4) 0.080(4) -0.020(3) 0.011(3) 0.011(3)
F2_26 0.092(4) 0.103(6) 0.035(4) -0.027(4) -0.011(4) 0.005(4)
F3_26 0.054(4) 0.036(3) 0.093(4) -0.010(3) -0.002(4) -0.002(2)
C3_26 0.036(3) 0.042(4) 0.035(4) -0.003(3) -0.003(3) 0.001(3)
F4_26 0.052(3) 0.056(4) 0.068(5) -0.020(3) 0.006(4) 0.009(3)
F5_26 0.027(3) 0.068(4) 0.050(3) 0.014(3) -0.001(2) -0.009(3)
F6_26 0.043(3) 0.062(4) 0.059(3) 0.006(3) -0.022(2) 0.000(3)
C4_26 0.044(4) 0.040(4) 0.040(4) 0.015(3) 0.002(3) -0.003(3)
F7_26 0.077(4) 0.034(3) 0.078(4) 0.002(3) 0.011(3) -0.007(3)
F8_26 0.075(4) 0.098(5) 0.078(4) 0.066(4) -0.022(4) -0.011(4)
F9_26 0.055(4) 0.085(4) 0.044(4) 0.023(3) 0.017(3) -0.005(3)
C1_27 0.057(3) 0.032(2) 0.022(2) -0.0100(17) 0.013(2) -0.005(2)
C2_27 0.034(2) 0.050(3) 0.029(2) -0.022(2) 0.0114(19) -0.011(2)
C3_27 0.028(2) 0.056(3) 0.031(2) -0.018(2) -0.0016(19) 0.008(2)
C4_27 0.044(3) 0.027(2) 0.030(2) -0.0054(17) 0.0039(19) 0.0139(19)
C5_27 0.031(2) 0.0232(19) 0.0252(19) -0.0081(15) 0.0069(17) 0.0009(17)
C6_27 0.034(2) 0.0270(19) 0.0201(18) -0.0069(15) 0.0036(17) 0.0033(17)
C7_27 0.116(6) 0.031(3) 0.037(3) 0.000(2) 0.025(3) -0.017(3)
C8_27 0.055(4) 0.081(4) 0.064(4) -0.039(3) 0.033(3) -0.035(3)
C9_27 0.045(3) 0.092(5) 0.056(4) -0.033(3) -0.018(3) 0.028(3)
C10_27 0.085(4) 0.034(3) 0.039(3) -0.001(2) -0.006(3) 0.021(3)
C11_27 0.049(3) 0.029(2) 0.041(3) -0.0098(19) 0.005(2) -0.009(2)
C12_27 0.062(4) 0.051(3) 0.027(2) -0.007(2) -0.009(2) 0.014(3)
C1_28 0.032(2) 0.032(2) 0.071(4) 0.031(2) -0.015(3) -0.004(2)
C2_28 0.029(2) 0.058(3) 0.028(2) 0.017(2) -0.0030(19) 0.009(2)
C3_28 0.034(2) 0.036(2) 0.026(2) 0.0014(17) -0.0131(18) 0.0046(19)
C4_28 0.027(2) 0.036(2) 0.031(2) 0.0123(18) -0.0087(18) -0.0011(18)
C5_28 0.033(2) 0.043(2) 0.033(2) -0.0002(19) -0.0068(19) 0.015(2)
C6_28 0.043(3) 0.027(2) 0.057(3) -0.002(2) -0.024(3) 0.005(2)
C7_28 0.054(4) 0.078(5) 0.140(8) 0.071(5) -0.029(4) -0.028(4)
C8_28 0.052(4) 0.129(7) 0.044(3) 0.027(4) 0.012(3) 0.030(4)
C9_28 0.074(4) 0.052(3) 0.050(3) -0.021(3) -0.028(3) 0.020(3)
C10_28 0.027(3) 0.054(3) 0.091(5) 0.034(3) -0.005(3) -0.001(2)
C11_28 0.060(4) 0.118(6) 0.038(3) -0.008(3) 0.001(3) 0.042(4)
C12_28 0.094(5) 0.035(3) 0.119(7) -0.022(3) -0.069(5) 0.019(3)
O1_29 0.036(8) 0.033(5) 0.065(7) 0.006(5) -0.008(8) 0.005(5)
C1_29 0.047(6) 0.033(5) 0.045(6) -0.003(5) 0.008(5) 0.003(4)
C2_29 0.065(7) 0.036(6) 0.069(7) -0.016(6) -0.012(6) -0.009(5)
F1_29 0.088(8) 0.070(7) 0.071(6) -0.022(6) -0.010(5) -0.010(6)
F2_29 0.066(7) 0.053(6) 0.122(11) 0.015(7) 0.002(7) -0.021(5)
F3_29 0.040(5) 0.057(5) 0.075(7) 0.002(5) -0.003(4) 0.005(4)
C3_29 0.063(8) 0.038(7) 0.050(6) 0.008(6) 0.004(5) 0.005(6)
F4_29 0.061(6) 0.160(13) 0.046(6) -0.009(7) 0.001(5) -0.005(7)
F5_29 0.075(7) 0.055(6) 0.059(7) 0.011(5) 0.018(6) 0.030(6)
F6_29 0.094(7) 0.034(6) 0.105(7) 0.011(6) 0.044(6) -0.006(6)
C4_29 0.055(7) 0.039(6) 0.058(7) -0.014(5) 0.005(5) 0.002(5)
F7_29 0.060(6) 0.066(7) 0.074(6) 0.009(5) 0.006(5) 0.026(5)
F8_29 0.083(10) 0.053(6) 0.119(9) -0.045(6) 0.021(7) -0.003(5)
F9_29 0.063(8) 0.093(7) 0.044(6) -0.006(5) 0.015(6) 0.021(7)
O1_30 0.019(6) 0.025(7) 0.031(7) -0.007(5) 0.001(5) -0.003(5)
C1_30 0.018(5) 0.033(5) 0.025(5) -0.004(4) 0.001(4) 0.001(4)
C2_30 0.034(5) 0.044(5) 0.041(5) 0.009(4) 0.002(4) 0.015(4)
F1_30 0.038(4) 0.069(5) 0.056(4) -0.001(4) -0.013(3) 0.015(4)
F2_30 0.057(5) 0.041(4) 0.062(9) 0.003(5) 0.013(6) 0.024(4)
F3_30 0.051(5) 0.043(5) 0.051(5) 0.017(5) 0.016(4) 0.015(4)
C3_30 0.030(4) 0.037(5) 0.033(4) -0.006(3) 0.004(3) 0.001(3)
F4_30 0.039(4) 0.045(5) 0.033(4) -0.020(3) -0.015(4) 0.005(3)
F5_30 0.034(4) 0.034(4) 0.044(5) -0.016(3) 0.000(3) -0.008(3)
F6_30 0.047(4) 0.048(6) 0.038(5) -0.011(4) 0.009(3) 0.005(4)
C4_30 0.031(4) 0.029(4) 0.045(5) -0.006(3) 0.008(4) 0.001(3)
F7_30 0.057(5) 0.044(4) 0.048(5) 0.017(4) 0.024(4) 0.004(4)
F8_30 0.022(4) 0.042(4) 0.045(6) -0.004(4) 0.009(4) 0.001(3)
F9_30 0.037(5) 0.043(5) 0.066(6) -0.019(5) 0.001(5) -0.015(5)
O1_31 0.030(4) 0.012(4) 0.034(5) -0.003(4) 0.005(4) -0.004(4)
C1_31 0.029(5) 0.042(6) 0.035(6) -0.001(4) 0.003(5) 0.000(5)
C2_31 0.040(6) 0.058(7) 0.069(7) -0.013(6) 0.001(6) -0.011(6)
F1_31 0.065(5) 0.050(5) 0.090(6) -0.008(5) 0.006(5) -0.007(4)
F2_31 0.034(5) 0.083(9) 0.121(11) -0.015(8) -0.013(6) -0.024(5)
F3_31 0.065(7) 0.079(8) 0.051(5) -0.035(5) -0.018(5) -0.001(6)
C3_31 0.055(7) 0.055(7) 0.055(7) 0.009(5) -0.010(6) 0.016(6)
F4_31 0.081(8) 0.059(6) 0.115(10) -0.016(6) -0.003(7) 0.027(6)
F5_31 0.072(6) 0.072(7) 0.055(6) 0.028(5) -0.009(5) 0.002(6)
F6_31 0.052(5) 0.084(7) 0.068(6) 0.013(5) -0.010(4) 0.023(5)
C4_31 0.032(6) 0.081(9) 0.045(7) 0.006(6) 0.003(5) 0.010(6)
F7_31 0.045(6) 0.134(11) 0.028(5) -0.027(6) 0.008(4) 0.013(7)
F8_31 0.032(5) 0.100(9) 0.057(8) 0.012(7) 0.017(5) 0.007(6)
F9_31 0.077(9) 0.118(9) 0.087(10) 0.065(9) 0.031(8) 0.008(8)
C1_32 0.026(2) 0.036(2) 0.0237(19) 0.0075(16) -0.0032(16) -0.0037(17)
C2_32 0.031(2) 0.029(2) 0.035(2) 0.0054(16) -0.0045(18) 0.0001(17)
C3_32 0.047(3) 0.041(3) 0.044(3) 0.006(2) 0.010(2) -0.008(2)
C4_32 0.056(3) 0.054(3) 0.046(3) -0.005(2) 0.022(3) -0.010(3)
C5_32 0.065(4) 0.052(3) 0.039(3) -0.010(2) 0.016(3) -0.011(3)
C6_32 0.046(3) 0.039(2) 0.033(2) -0.0029(19) 0.002(2) -0.012(2)
F1_32 0.0326(14) 0.0390(14) 0.0411(15) -0.0007(12) 0.0114(12) -0.0090(12)
F2_32 0.0350(14) 0.0297(13) 0.0451(15) 0.0024(11) 0.0081(12) -0.0021(11)
O1_33 0.063(11) 0.034(7) 0.047(9) 0.025(7) -0.020(8) -0.011(6)
C1_33 0.056(6) 0.026(6) 0.031(6) 0.014(5) -0.008(5) -0.011(5)
C2_33 0.058(7) 0.039(7) 0.038(6) 0.003(5) -0.002(6) -0.014(5)
F1_33 0.082(7) 0.043(5) 0.040(4) -0.012(3) -0.019(4) -0.001(4)
F2_33 0.074(7) 0.036(5) 0.072(8) 0.006(5) 0.018(7) -0.027(5)
F3_33 0.056(5) 0.055(5) 0.073(8) 0.001(5) 0.005(5) -0.010(4)
C3_33 0.092(8) 0.041(7) 0.040(6) 0.005(6) -0.015(6) -0.013(6)
F4_33 0.090(7) 0.053(5) 0.070(5) 0.001(5) -0.035(6) -0.016(5)
F5_33 0.111(7) 0.054(6) 0.040(5) 0.006(4) 0.017(5) -0.016(5)
F6_33 0.107(11) 0.052(5) 0.040(6) 0.017(4) -0.002(8) -0.002(6)
C4_33 0.057(7) 0.041(7) 0.072(7) 0.013(7) 0.003(6) -0.005(6)
F7_33 0.060(5) 0.069(6) 0.120(8) 0.011(6) -0.014(6) -0.011(5)
F8_33 0.062(8) 0.031(5) 0.090(10) 0.016(5) -0.001(7) 0.006(4)
F9_33 0.084(7) 0.051(6) 0.080(5) 0.007(5) 0.020(5) 0.004(5)
O1_34 0.071(17) 0.027(10) 0.030(15) -0.006(11) 0.000(15) 0.002(10)
C1_34 0.067(8) 0.028(9) 0.043(9) -0.008(8) 0.008(7) 0.003(8)
C2_34 0.064(10) 0.034(11) 0.044(10) -0.008(8) 0.009(9) -0.001(9)
F1_34 0.068(10) 0.034(8) 0.039(9) -0.005(8) 0.005(10) -0.011(8)
F2_34 0.072(10) 0.035(8) 0.049(9) -0.012(8) 0.013(9) -0.007(9)
F3_34 0.062(8) 0.063(10) 0.056(10) -0.011(10) 0.010(8) 0.001(8)
C3_34 0.081(12) 0.035(11) 0.048(12) -0.011(9) 0.005(9) 0.018(8)
F4_34 0.113(10) 0.033(9) 0.051(8) -0.006(8) 0.012(9) 0.010(9)
F5_34 0.083(9) 0.053(10) 0.053(10) -0.007(9) -0.004(8) 0.015(9)
F6_34 0.099(10) 0.034(8) 0.065(10) -0.009(8) 0.010(9) 0.024(8)
C4_34 0.069(10) 0.041(10) 0.060(12) -0.009(10) 0.010(9) -0.006(9)
F7_34 0.082(9) 0.046(10) 0.064(8) -0.014(8) 0.019(8) -0.002(10)
F8_34 0.095(10) 0.042(8) 0.061(10) -0.015(8) 0.022(10) -0.016(8)
F9_34 0.063(9) 0.052(10) 0.070(9) -0.009(9) 0.002(9) -0.007(9)
O1_36 0.098(14) 0.026(8) 0.034(11) -0.010(8) -0.002(11) 0.002(9)
C1_36 0.065(9) 0.029(8) 0.037(9) -0.016(7) -0.017(7) 0.004(8)
C2_36 0.089(13) 0.068(13) 0.063(12) 0.001(8) 0.014(11) 0.041(12)
F1_36 0.065(15) 0.076(13) 0.059(14) 0.019(11) 0.016(12) 0.017(12)
F2_36 0.19(3) 0.072(13) 0.045(12) -0.003(11) 0.010(16) 0.052(16)
F3_36 0.079(12) 0.079(18) 0.14(2) 0.001(16) 0.017(12) 0.055(13)
C3_36 0.066(10) 0.042(9) 0.055(10) -0.001(7) -0.013(7) 0.012(8)
F4_36 0.101(13) 0.035(12) 0.074(14) -0.007(9) 0.011(12) -0.007(11)
F5_36 0.047(8) 0.104(9) 0.057(10) -0.018(9) -0.010(8) 0.017(8)
F6_36 0.072(10) 0.041(7) 0.058(9) 0.011(7) -0.005(8) 0.027(8)
C4_36 0.071(11) 0.055(11) 0.068(13) -0.002(10) -0.032(9) 0.003(10)
F7_36 0.063(12) 0.073(17) 0.078(12) 0.016(13) -0.022(11) 0.009(13)
F8_36 0.09(2) 0.062(11) 0.15(3) -0.029(12) -0.03(2) -0.020(12)
F9_36 0.097(9) 0.097(9) 0.046(9) -0.016(8) -0.033(8) 0.053(9)
O1_37 0.042(9) 0.047(14) 0.030(11) -0.018(10) 0.005(9) -0.016(8)
C1_37 0.035(9) 0.068(10) 0.043(8) 0.016(7) 0.000(7) -0.002(7)
C2_37 0.046(10) 0.062(10) 0.043(9) 0.017(7) 0.016(8) 0.000(7)
F1_37 0.062(7) 0.083(6) 0.050(6) 0.000(6) -0.003(7) 0.003(6)
F2_37 0.060(11) 0.14(2) 0.090(18) 0.048(17) 0.036(12) -0.009(10)
F3_37 0.066(8) 0.064(8) 0.070(9) 0.022(7) -0.012(8) 0.002(7)
C3_37 0.099(15) 0.100(13) 0.093(13) 0.045(12) -0.039(14) -0.069(13)
F4_37 0.19(3) 0.12(2) 0.071(12) 0.024(12) -0.067(15) -0.05(2)
F5_37 0.14(3) 0.107(15) 0.13(3) 0.059(18) -0.07(2) -0.086(16)
F6_37 0.095(15) 0.21(3) 0.16(3) 0.07(3) -0.070(17) -0.050(17)
C4_37 0.077(13) 0.089(11) 0.087(10) 0.017(10) -0.013(9) 0.028(9)
F7_37 0.061(9) 0.062(10) 0.090(8) 0.044(8) -0.010(7) -0.005(9)
F8_37 0.105(17) 0.13(2) 0.082(15) 0.013(17) -0.004(14) 0.083(15)
F9_37 0.17(2) 0.097(13) 0.12(2) -0.006(17) -0.036(19) 0.007(15)
O1_38 0.033(6) 0.044(7) 0.006(4) -0.012(4) -0.006(3) 0.005(5)
C1_38 0.030(6) 0.030(6) 0.066(6) 0.008(5) -0.005(6) 0.000(5)
C2_38 0.046(6) 0.048(7) 0.073(7) 0.007(6) -0.007(6) -0.001(6)
F1_38 0.064(7) 0.070(7) 0.083(8) -0.013(7) -0.017(6) 0.014(6)
F2_38 0.035(5) 0.069(8) 0.113(8) 0.023(7) -0.023(5) -0.002(5)
F3_38 0.062(6) 0.070(7) 0.073(7) 0.026(6) 0.016(6) 0.007(5)
C3_38 0.054(7) 0.042(6) 0.076(7) -0.005(6) -0.019(7) 0.013(5)
F4_38 0.093(10) 0.125(12) 0.077(6) -0.031(7) -0.018(6) 0.031(9)
F5_38 0.066(5) 0.047(5) 0.111(8) -0.008(6) -0.022(7) -0.005(4)
F6_38 0.061(6) 0.056(6) 0.132(10) 0.010(7) -0.013(6) 0.031(5)
C4_38 0.027(6) 0.078(8) 0.093(8) 0.049(7) -0.015(6) -0.005(6)
F7_38 0.088(7) 0.084(9) 0.087(8) 0.051(6) -0.022(7) 0.002(8)
F8_38 0.034(6) 0.148(9) 0.150(11) 0.089(8) 0.016(6) 0.007(6)
F9_38 0.077(8) 0.068(6) 0.135(10) 0.052(6) -0.041(7) -0.039(5)
O1_12 0.102(13) 0.063(9) 0.041(6) -0.021(6) 0.030(7) 0.002(10)
C1_12 0.072(7) 0.037(6) 0.035(7) -0.011(6) 0.013(6) 0.006(5)
C2_12 0.075(6) 0.059(7) 0.079(6) -0.006(6) 0.014(6) -0.019(6)
F1_12 0.075(7) 0.061(7) 0.108(9) -0.013(6) 0.017(7) -0.012(6)
F2_12 0.125(12) 0.110(8) 0.062(5) 0.010(6) 0.039(6) -0.018(9)
F3_12 0.071(7) 0.088(10) 0.202(17) -0.045(10) 0.019(9) -0.015(6)
C3_12 0.076(8) 0.041(6) 0.042(6) -0.010(6) 0.009(7) -0.004(6)
F4_12 0.123(10) 0.067(8) 0.119(11) -0.050(8) 0.050(10) -0.055(8)
F5_12 0.121(9) 0.045(7) 0.066(6) -0.002(6) -0.008(8) 0.033(7)
F6_12 0.079(8) 0.078(8) 0.051(5) -0.040(6) -0.004(6) 0.010(7)
C4_12 0.090(8) 0.059(8) 0.117(11) -0.002(9) -0.013(8) 0.014(8)
F7_12 0.087(7) 0.112(8) 0.121(9) -0.039(9) -0.007(7) 0.028(6)
F8_12 0.075(8) 0.122(8) 0.092(7) 0.002(7) -0.026(6) 0.029(7)
F9_12 0.117(10) 0.053(6) 0.136(8) -0.010(6) -0.085(9) 0.030(6)
O1_35 0.030(4) 0.053(3) 0.0229(16) 0.0064(19) -0.002(2) -0.007(3)
C1_35 0.039(7) 0.044(7) 0.024(7) -0.001(7) -0.004(5) 0.000(6)
C2_35 0.052(10) 0.059(9) 0.026(7) -0.001(9) 0.001(7) 0.005(7)
F1_35 0.059(10) 0.077(8) 0.045(10) 0.026(8) 0.012(9) 0.002(8)
F2_35 0.091(9) 0.097(12) 0.033(8) -0.014(10) -0.018(8) 0.003(9)
F3_35 0.060(7) 0.057(8) 0.059(8) -0.016(8) 0.006(7) 0.009(7)
C3_35 0.037(7) 0.051(7) 0.052(7) 0.001(7) -0.009(6) 0.000(6)
F4_35 0.025(9) 0.067(10) 0.054(7) 0.012(8) -0.005(7) 0.000(9)
F5_35 0.050(10) 0.044(7) 0.081(9) -0.002(8) -0.004(10) -0.003(7)
F6_35 0.040(6) 0.061(8) 0.054(7) 0.002(7) -0.012(7) 0.002(6)
C4_35 0.059(11) 0.045(8) 0.052(13) 0.005(9) 0.004(8) 0.009(7)
F7_35 0.054(7) 0.061(8) 0.062(8) -0.010(7) 0.004(7) 0.012(7)
F8_35 0.11(3) 0.07(2) 0.064(13) 0.024(18) -0.015(13) 0.01(2)
F9_35 0.069(6) 0.034(6) 0.059(7) 0.007(7) 0.006(7) 0.002(6)
O1_39 0.030(4) 0.053(3) 0.0229(16) 0.0064(19) -0.002(2) -0.007(3)
C1_39 0.040(5) 0.042(6) 0.016(5) 0.000(4) -0.002(4) 0.000(4)
C2_39 0.039(6) 0.063(8) 0.023(6) 0.006(5) -0.002(5) -0.002(5)
F1_39 0.040(4) 0.059(5) 0.049(5) 0.005(4) -0.007(4) 0.002(4)
F2_39 0.053(6) 0.070(7) 0.030(4) 0.005(4) -0.013(4) 0.006(5)
F3_39 0.051(6) 0.065(6) 0.050(6) -0.010(5) 0.005(5) 0.010(6)
C3_39 0.062(5) 0.034(6) 0.056(6) 0.007(5) 0.010(5) -0.001(5)
F4_39 0.056(5) 0.055(6) 0.043(6) 0.015(5) 0.009(5) -0.015(5)
F5_39 0.073(6) 0.026(4) 0.048(5) 0.003(4) -0.006(5) 0.006(4)
F6_39 0.071(6) 0.041(5) 0.044(5) 0.007(4) 0.010(5) 0.006(5)
C4_39 0.051(6) 0.054(7) 0.024(5) -0.010(5) -0.005(5) 0.000(5)
F7_39 0.056(5) 0.058(6) 0.051(5) -0.015(5) 0.004(4) 0.014(5)
F8_39 0.075(8) 0.074(7) 0.022(4) 0.001(4) -0.002(5) 0.008(6)
F9_39 0.079(5) 0.066(5) 0.050(7) -0.022(6) -0.004(6) -0.012(5)
O1_40 0.042(15) 0.037(9) 0.056(15) -0.005(9) -0.019(13) 0.002(9)
C1_40 0.048(7) 0.036(9) 0.046(8) 0.000(8) -0.009(6) -0.004(8)
C2_40 0.062(9) 0.044(11) 0.052(10) -0.009(9) 0.001(7) -0.004(9)
F1_40 0.049(6) 0.043(7) 0.071(7) -0.007(7) 0.003(7) 0.000(6)
F2_40 0.12(3) 0.066(13) 0.09(2) -0.044(14) -0.01(2) 0.002(15)
F3_40 0.07(2) 0.12(2) 0.085(17) 0.039(19) 0.012(12) -0.003(19)
C3_40 0.059(7) 0.056(8) 0.078(8) -0.018(8) -0.026(7) -0.007(7)
F4_40 0.055(7) 0.043(8) 0.094(10) -0.011(9) -0.019(8) -0.010(7)
F5_40 0.17(3) 0.11(2) 0.051(10) -0.053(12) -0.045(11) 0.01(2)
F6_40 0.11(3) 0.056(9) 0.14(3) -0.051(13) 0.00(2) -0.027(11)
C4_40 0.065(7) 0.071(8) 0.050(7) 0.019(7) -0.002(6) 0.020(7)
F7_40 0.065(7) 0.062(7) 0.050(7) 0.008(7) 0.002(6) 0.012(6)
F8_40 0.11(3) 0.065(12) 0.13(3) 0.024(11) 0.03(2) 0.037(14)
F9_40 0.067(8) 0.093(10) 0.057(8) 0.028(9) -0.020(8) 0.023(8)

loop_
_atom_type_symbol
_atom_type_description
_atom_type_scat_dispersion_real
_atom_type_scat_dispersion_imag
_atom_type_scat_source
C C 0.0033 0.0016 'International Tables Vol C Tables 4.2.6.8 and 6.1.1.4'
O O 0.0106 0.0060 'International Tables Vol C Tables 4.2.6.8 and 6.1.1.4'
F F 0.0171 0.0103 'International Tables Vol C Tables 4.2.6.8 and 6.1.1.4'
Al Al 0.0645 0.0514 'International Tables Vol C Tables 4.2.6.8 and 6.1.1.4'
Sr Sr -1.5307 3.2498 'International Tables Vol C Tables 4.2.6.8 and 6.1.1.4'
H H 0.0000 0.0000 'International Tables Vol C Tables 4.2.6.8 and 6.1.1.4'

loop_
_geom_angle_atom_site_label_1
_geom_angle_atom_site_label_2
_geom_angle_atom_site_label_3
_geom_angle
_geom_angle_site_symmetry_1
_geom_angle_site_symmetry_3
F1 Sr1 F2_17 82.53(10) . .
F1 Sr1 F1_16 84.94(10) . .
F2_17 Sr1 F1_16 57.88(8) . .
F1 Sr1 F2_15 78.36(10) . .
F2_17 Sr1 F2_15 118.43(8) . .
F1_16 Sr1 F2_15 163.28(9) . .
F1 Sr1 F1_15 79.31(10) . .
F2_17 Sr1 F1_15 161.77(10) . .
F1_16 Sr1 F1_15 118.47(8) . .
F2_15 Sr1 F1_15 59.13(8) . .
F1 Sr1 F2_16 80.18(10) . .
F2_17 Sr1 F2_16 115.39(8) . .
F1_16 Sr1 F2_16 58.90(7) . .
F2_15 Sr1 F2_16 117.89(8) . .
F1_15 Sr1 F2_16 59.91(8) . .
F1 Sr1 F1_17 79.64(10) . .
F2_17 Sr1 F1_17 58.71(7) . .
F1_16 Sr1 F1_17 116.03(7) . .
F2_15 Sr1 F1_17 60.47(7) . .
F1_15 Sr1 F1_17 118.70(7) . .
F2_16 Sr1 F1_17 159.59(8) . .
F1 Sr1 C4_27 149.39(12) . .
F2_17 Sr1 C4_27 127.10(12) . .
F1_16 Sr1 C4_27 115.81(12) . .
F2_15 Sr1 C4_27 79.88(12) . .
F1_15 Sr1 C4_27 71.10(11) . .
F2_16 Sr1 C4_27 91.38(11) . .
F1_17 Sr1 C4_27 107.65(11) . .
F1 Sr1 C5_27 150.32(11) . .
F2_17 Sr1 C5_27 106.67(11) . .
F1_16 Sr1 C5_27 124.11(10) . .
F2_15 Sr1 C5_27 72.45(10) . .
F1_15 Sr1 C5_27 90.07(11) . .
F2_16 Sr1 C5_27 118.24(10) . .
F1_17 Sr1 C5_27 81.48(10) . .
C4_27 Sr1 C5_27 27.25(13) . .
F1 Sr1 C6_27 152.79(12) . .
F2_17 Sr1 C6_27 80.49(11) . .
F1_16 Sr1 C6_27 103.53(10) . .
F2_15 Sr1 C6_27 91.26(10) . .
F1_15 Sr1 C6_27 116.91(10) . .
F2_16 Sr1 C6_27 126.47(10) . .
F1_17 Sr1 C6_27 73.39(10) . .
C4_27 Sr1 C6_27 48.15(12) . .
C5_27 Sr1 C6_27 27.22(11) . .
F1 Sr1 C1_27 154.83(12) . .
F2_17 Sr1 C1_27 72.86(12) . .
F1_16 Sr1 C1_27 77.66(11) . .
F2_15 Sr1 C1_27 117.91(10) . .
F1_15 Sr1 C1_27 125.04(12) . .
F2_16 Sr1 C1_27 105.41(12) . .
F1_17 Sr1 C1_27 91.73(12) . .
C4_27 Sr1 C1_27 55.78(13) . .
C5_27 Sr1 C1_27 47.77(12) . .
C6_27 Sr1 C1_27 27.05(12) . .
F1 Sr1 C3_27 151.19(12) . .
F2_17 Sr1 C3_27 117.69(13) . .
F1_16 Sr1 C3_27 89.18(12) . .
F2_15 Sr1 C3_27 105.79(12) . .
F1_15 Sr1 C3_27 78.85(12) . .
F2_16 Sr1 C3_27 72.69(10) . .
F1_17 Sr1 C3_27 127.72(10) . .
C4_27 Sr1 C3_27 27.01(14) . .
C5_27 Sr1 C3_27 47.80(12) . .
C6_27 Sr1 C3_27 55.84(12) . .
C1_27 Sr1 C3_27 47.54(14) . .
Al6 F2 Al6 180.00(6) . 2_766
Al4 F4 Al4 180.0 2_565 .
F3 F3 Al3 87(3) 2 .
F3 F3 Al3 82(3) 2 2
Al3 F3 Al3 168.9(3) . 2
Al1 F1 Sr1 167.41(18) . .
Al2 F5 Al2 180.0 2_756 .
F6 Sr2 F2_13 90.35(9) . .
F6 Sr2 F1_14 74.22(9) . .
F2_13 Sr2 F1_14 164.58(8) . .
F6 Sr2 F1_32 82.52(10) . .
F2_13 Sr2 F1_32 59.61(8) . .
F1_14 Sr2 F1_32 116.71(8) . .
F6 Sr2 F2_32 84.36(9) . .
F2_13 Sr2 F2_32 118.38(8) . .
F1_14 Sr2 F2_32 60.90(8) . .
F1_32 Sr2 F2_32 58.82(8) . .
F6 Sr2 F2_14 77.44(10) . .
F2_13 Sr2 F2_14 118.50(8) . .
F1_14 Sr2 F2_14 59.05(8) . .
F1_32 Sr2 F2_14 159.91(9) . .
F2_32 Sr2 F2_14 119.88(8) . .
F6 Sr2 F1_13 77.98(9) . .
F2_13 Sr2 F1_13 58.66(8) . .
F1_14 Sr2 F1_13 116.60(8) . .
F1_32 Sr2 F1_13 114.46(8) . .
F2_32 Sr2 F1_13 161.96(9) . .
F2_14 Sr2 F1_13 59.84(8) . .
F6 Sr2 C6_28 146.57(12) . .
F2_13 Sr2 C6_28 115.80(11) . .
F1_14 Sr2 C6_28 78.70(11) . .
F1_32 Sr2 C6_28 127.86(13) . .
F2_32 Sr2 C6_28 99.34(13) . .
F2_14 Sr2 C6_28 71.93(12) . .
F1_13 Sr2 C6_28 97.45(14) . .
F6 Sr2 C1_28 148.77(12) . .
F2_13 Sr2 C1_28 119.82(12) . .
F1_14 Sr2 C1_28 75.43(11) . .
F1_32 Sr2 C1_28 104.89(14) . .
F2_32 Sr2 C1_28 74.56(13) . .
F2_14 Sr2 C1_28 93.19(14) . .
F1_13 Sr2 C1_28 123.08(13) . .
C6_28 Sr2 C1_28 26.79(16) . .
F6 Sr2 C2_28 154.22(12) . .
F2_13 Sr2 C2_28 97.79(12) . .
F1_14 Sr2 C2_28 96.19(12) . .
F1_32 Sr2 C2_28 80.68(12) . .
F2_32 Sr2 C2_28 70.23(11) . .
F2_14 Sr2 C2_28 118.63(12) . .
F1_13 Sr2 C2_28 126.97(11) . .
C6_28 Sr2 C2_28 47.35(15) . .
C1_28 Sr2 C2_28 26.69(16) . .
F6 Sr2 C5_28 149.63(11) . .
F2_13 Sr2 C5_28 90.09(11) . .
F1_14 Sr2 C5_28 103.27(12) . .
F1_32 Sr2 C5_28 123.13(11) . .
F2_32 Sr2 C5_28 121.57(11) . .
F2_14 Sr2 C5_28 75.73(11) . .
F1_13 Sr2 C5_28 76.41(11) . .
C6_28 Sr2 C5_28 27.08(15) . .
C1_28 Sr2 C5_28 47.42(14) . .
C2_28 Sr2 C5_28 55.25(13) . .
F6 Sr2 C4_28 155.25(11) . .
F2_13 Sr2 C4_28 68.82(10) . .
F1_14 Sr2 C4_28 126.15(10) . .
F1_32 Sr2 C4_28 97.24(11) . .
F2_32 Sr2 C4_28 116.81(11) . .
F2_14 Sr2 C4_28 100.29(11) . .
F1_13 Sr2 C4_28 79.69(11) . .
C6_28 Sr2 C4_28 47.60(13) . .
C1_28 Sr2 C4_28 55.28(12) . .
C2_28 Sr2 C4_28 47.40(12) . .
C5_28 Sr2 C4_28 26.79(13) . .
O1_30 Al6 O1_6 112.3(8) . .
O1_5 Al6 O1_6 111.8(7) . .
O1_30 Al6 O1_4 114.8(10) . .
O1_5 Al6 O1_4 118.4(8) . .
O1_6 Al6 O1_4 110.54(15) . .
O1_30 Al6 F2 109.3(8) . .
O1_5 Al6 F2 105.8(7) . .
O1_6 Al6 F2 107.86(11) . .
O1_4 Al6 F2 101.33(11) . .
O1_34 Al2 O1_1 102.1(17) . .
O1_1 Al2 O1_3 113.62(18) . .
O1_34 Al2 O1_2 123.6(16) . .
O1_1 Al2 O1_2 115.75(16) . .
O1_3 Al2 O1_2 108.91(19) . .
O1_34 Al2 F5 104.2(17) . .
O1_1 Al2 F5 107.93(12) . .
O1_3 Al2 F5 107.74(16) . .
O1_2 Al2 F5 101.96(12) . .
O1_40 Al3 O1_12 111.9(16) . .
O1_22 Al3 O1_21 104.7(5) . .
O1_22 Al3 O1_23 115.5(5) . .
O1_21 Al3 O1_23 117.5(3) . .
O1_40 Al3 O1_38 99.3(15) . .
O1_12 Al3 O1_38 133.6(8) . .
O1_40 Al3 F3 100.4(16) . .
O1_22 Al3 F3 106.0(6) . .
O1_12 Al3 F3 106.4(7) . .
O1_21 Al3 F3 114.7(3) . .
O1_23 Al3 F3 98.1(3) . .
O1_38 Al3 F3 100.3(7) . .
O1_22 Al3 F3 108.2(6) . 2
O1_21 Al3 F3 103.9(3) . 2
O1_23 Al3 F3 106.2(3) . 2
F3 Al3 F3 11.1(3) . 2
O1_10 Al4 O1_33 113.1(9) . .
O1_10 Al4 O1_11 115.45(19) . .
O1_33 Al4 O1_11 111.5(9) . .
O1_10 Al4 O1_9 113.2(4) . .
O1_11 Al4 O1_9 107.8(5) . .
O1_10 Al4 F4 108.33(14) . .
O1_33 Al4 F4 105.8(10) . .
O1_11 Al4 F4 101.53(12) . .
O1_9 Al4 F4 109.9(5) . .
O1_36 Al5 O1_18 85.4(8) . .
O1_18 Al5 O1_19 110.6(3) . .
O1_36 Al5 F6 114.0(9) . .
O1_18 Al5 F6 107.21(18) . .
O1_19 Al5 F6 112.0(2) . .
O1_18 Al5 O1_20 114.2(2) . .
O1_19 Al5 O1_20 111.6(3) . .
F6 Al5 O1_20 100.8(2) . .
O1_36 Al5 O1_37 137.2(14) . .
O1_18 Al5 O1_37 111.7(10) . .
F6 Al5 O1_37 98.5(11) . .
O1_29 Al1 O1_31 114.1(6) . .
O1_29 Al1 O1_35 115(2) . .
O1_31 Al1 O1_35 105.5(17) . .
O1_29 Al1 F1 113.3(7) . .
O1_31 Al1 F1 92.8(4) . .
O1_26 Al1 F1 109.5(4) . .
O1_35 Al1 F1 114.4(15) . .
O1_26 Al1 O1_24 117.2(5) . .
F1 Al1 O1_24 100.0(3) . .
O1_26 Al1 O1_25 111.6(3) . .
F1 Al1 O1_25 110.5(2) . .
O1_24 Al1 O1_25 107.4(3) . .
F1 Al1 O1_39 106.1(7) . .
Al5 F6 Sr2 166.97(17) . .
C1_1 O1_1 Al2 154.4(3) . .
O1_1 C1_1 C2_1 109.2(3) . .
O1_1 C1_1 C3_1 108.0(3) . .
C2_1 C1_1 C3_1 109.9(4) . .
O1_1 C1_1 C4_1 111.2(4) . .
C2_1 C1_1 C4_1 110.0(4) . .
C3_1 C1_1 C4_1 108.6(3) . .
F3_1 C2_1 F2_1 107.7(4) . .
F3_1 C2_1 F1_1 107.8(4) . .
F2_1 C2_1 F1_1 108.4(4) . .
F3_1 C2_1 C1_1 110.3(4) . .
F2_1 C2_1 C1_1 112.8(4) . .
F1_1 C2_1 C1_1 109.7(4) . .
F4_1 C3_1 F6_1 107.8(4) . .
F4_1 C3_1 F5_1 107.3(4) . .
F6_1 C3_1 F5_1 108.2(4) . .
F4_1 C3_1 C1_1 110.6(4) . .
F6_1 C3_1 C1_1 111.8(4) . .
F5_1 C3_1 C1_1 110.9(4) . .
F8_1 C4_1 F7_1 108.3(4) . .
F8_1 C4_1 F9_1 109.6(4) . .
F7_1 C4_1 F9_1 107.2(4) . .
F8_1 C4_1 C1_1 111.8(4) . .
F7_1 C4_1 C1_1 110.9(4) . .
F9_1 C4_1 C1_1 109.0(4) . .
C1_2 O1_2 Al2 145.0(3) . .
O1_2 C1_2 C4_2 110.3(4) . .
O1_2 C1_2 C3_2 111.0(4) . .
C4_2 C1_2 C3_2 108.5(4) . .
O1_2 C1_2 C2_2 108.1(4) . .
C4_2 C1_2 C2_2 109.7(4) . .
C3_2 C1_2 C2_2 109.2(4) . .
F3_2 C2_2 F1_2 109.1(5) . .
F3_2 C2_2 F2_2 106.5(4) . .
F1_2 C2_2 F2_2 108.0(4) . .
F3_2 C2_2 C1_2 111.4(4) . .
F1_2 C2_2 C1_2 109.7(4) . .
F2_2 C2_2 C1_2 112.0(4) . .
F4_2 C3_2 F6_2 108.7(5) . .
F4_2 C3_2 F5_2 106.5(5) . .
F6_2 C3_2 F5_2 107.8(5) . .
F4_2 C3_2 C1_2 110.8(4) . .
F6_2 C3_2 C1_2 112.9(4) . .
F5_2 C3_2 C1_2 109.9(5) . .
F9_2 C4_2 F7_2 110.5(5) . .
F9_2 C4_2 F8_2 107.3(5) . .
F7_2 C4_2 F8_2 107.4(5) . .
F9_2 C4_2 C1_2 111.0(4) . .
F7_2 C4_2 C1_2 109.2(5) . .
F8_2 C4_2 C1_2 111.4(4) . .
C1_3 O1_3 Al2 148.7(4) . .
O1_3 C1_3 C4_3 110.1(4) . .
O1_3 C1_3 C3_3 107.2(4) . .
C4_3 C1_3 C3_3 108.4(4) . .
O1_3 C1_3 C2_3 111.6(4) . .
C4_3 C1_3 C2_3 109.8(4) . .
C3_3 C1_3 C2_3 109.7(4) . .
F2_3 C2_3 F3_3 108.2(4) . .
F2_3 C2_3 F1_3 108.4(4) . .
F3_3 C2_3 F1_3 107.7(4) . .
F2_3 C2_3 C1_3 112.1(4) . .
F3_3 C2_3 C1_3 110.3(4) . .
F1_3 C2_3 C1_3 110.0(4) . .
F5_3 C3_3 F6_3 108.7(5) . .
F5_3 C3_3 F4_3 105.7(5) . .
F6_3 C3_3 F4_3 108.2(4) . .
F5_3 C3_3 C1_3 110.3(4) . .
F6_3 C3_3 C1_3 112.3(5) . .
F4_3 C3_3 C1_3 111.4(4) . .
F8_3 C4_3 F7_3 109.5(4) . .
F8_3 C4_3 F9_3 107.6(5) . .
F7_3 C4_3 F9_3 107.7(4) . .
F8_3 C4_3 C1_3 112.0(4) . .
F7_3 C4_3 C1_3 111.1(5) . .
F9_3 C4_3 C1_3 108.8(4) . .
C1_4 O1_4 Al6 144.7(3) . .
O1_4 C1_4 C3_4 110.6(3) . .
O1_4 C1_4 C2_4 111.0(3) . .
C3_4 C1_4 C2_4 108.7(4) . .
O1_4 C1_4 C4_4 107.6(3) . .
C3_4 C1_4 C4_4 109.8(4) . .
C2_4 C1_4 C4_4 109.1(3) . .
F3_4 C2_4 F1_4 107.1(3) . .
F3_4 C2_4 F2_4 107.6(3) . .
F1_4 C2_4 F2_4 107.2(3) . .
F3_4 C2_4 C1_4 110.2(3) . .
F1_4 C2_4 C1_4 110.8(3) . .
F2_4 C2_4 C1_4 113.6(3) . .
F4_4 C3_4 F6_4 109.5(4) . .
F4_4 C3_4 F5_4 105.3(5) . .
F6_4 C3_4 F5_4 107.2(5) . .
F4_4 C3_4 C1_4 111.2(4) . .
F6_4 C3_4 C1_4 112.5(4) . .
F5_4 C3_4 C1_4 110.8(4) . .
F9_4 C4_4 F7_4 109.0(5) . .
F9_4 C4_4 F8_4 107.5(4) . .
F7_4 C4_4 F8_4 108.3(4) . .
F9_4 C4_4 C1_4 111.5(4) . .
F7_4 C4_4 C1_4 108.9(4) . .
F8_4 C4_4 C1_4 111.6(4) . .
C1_5 O1_5 Al6 154.0(14) . .
O1_5 C1_5 C4_5 108.0(11) . .
O1_5 C1_5 C2_5 110.1(10) . .
C4_5 C1_5 C2_5 110.4(7) . .
O1_5 C1_5 C3_5 109.1(10) . .
C4_5 C1_5 C3_5 110.0(7) . .
C2_5 C1_5 C3_5 109.3(7) . .
F1_5 C2_5 F3_5 108.4(9) . .
F1_5 C2_5 F2_5 108.1(9) . .
F3_5 C2_5 F2_5 105.3(10) . .
F1_5 C2_5 C1_5 110.5(7) . .
F3_5 C2_5 C1_5 111.9(9) . .
F2_5 C2_5 C1_5 112.3(8) . .
F6_5 C3_5 F5_5 106.5(10) . .
F6_5 C3_5 F4_5 106.3(12) . .
F5_5 C3_5 F4_5 108.4(8) . .
F6_5 C3_5 C1_5 112.7(11) . .
F5_5 C3_5 C1_5 111.9(7) . .
F4_5 C3_5 C1_5 110.7(9) . .
F9_5 C4_5 F8_5 111.7(11) . .
F9_5 C4_5 F7_5 105.3(10) . .
F8_5 C4_5 F7_5 107.5(7) . .
F9_5 C4_5 C1_5 108.0(10) . .
F8_5 C4_5 C1_5 112.3(7) . .
F7_5 C4_5 C1_5 111.9(7) . .
C1_6 O1_6 Al6 148.1(3) . .
O1_6 C1_6 C3_6 110.8(3) . .
O1_6 C1_6 C4_6 108.0(3) . .
C3_6 C1_6 C4_6 109.2(3) . .
O1_6 C1_6 C2_6 110.3(3) . .
C3_6 C1_6 C2_6 109.5(3) . .
C4_6 C1_6 C2_6 109.0(3) . .
F2_6 C2_6 F1_6 108.1(4) . .
F2_6 C2_6 F3_6 107.6(4) . .
F1_6 C2_6 F3_6 108.5(4) . .
F2_6 C2_6 C1_6 112.6(3) . .
F1_6 C2_6 C1_6 110.9(4) . .
F3_6 C2_6 C1_6 109.0(3) . .
F4_6 C3_6 F5_6 106.9(3) . .
F4_6 C3_6 F6_6 108.0(3) . .
F5_6 C3_6 F6_6 108.2(3) . .
F4_6 C3_6 C1_6 111.0(3) . .
F5_6 C3_6 C1_6 110.8(3) . .
F6_6 C3_6 C1_6 111.7(3) . .
F9_6 C4_6 F8_6 108.1(4) . .
F9_6 C4_6 F7_6 107.4(4) . .
F8_6 C4_6 F7_6 107.2(4) . .
F9_6 C4_6 C1_6 110.7(3) . .
F8_6 C4_6 C1_6 112.7(4) . .
F7_6 C4_6 C1_6 110.6(4) . .
C1_9 O1_9 Al4 147.9(9) . .
O1_9 C1_9 C3_9 112.0(8) . .
O1_9 C1_9 C2_9 111.1(8) . .
C3_9 C1_9 C2_9 109.8(6) . .
O1_9 C1_9 C4_9 105.7(7) . .
C3_9 C1_9 C4_9 109.4(7) . .
C2_9 C1_9 C4_9 108.7(7) . .
F3_9 C2_9 F1_9 105.1(8) . .
F3_9 C2_9 F2_9 107.6(8) . .
F1_9 C2_9 F2_9 109.9(8) . .
F3_9 C2_9 C1_9 111.2(7) . .
F1_9 C2_9 C1_9 110.3(7) . .
F2_9 C2_9 C1_9 112.5(8) . .
F4_9 C3_9 F6_9 107.5(8) . .
F4_9 C3_9 F5_9 105.6(8) . .
F6_9 C3_9 F5_9 109.2(8) . .
F4_9 C3_9 C1_9 111.4(7) . .
F6_9 C3_9 C1_9 113.1(9) . .
F5_9 C3_9 C1_9 109.8(7) . .
F9_9 C4_9 F7_9 107.6(8) . .
F9_9 C4_9 F8_9 106.0(9) . .
F7_9 C4_9 F8_9 109.8(9) . .
F9_9 C4_9 C1_9 110.8(7) . .
F7_9 C4_9 C1_9 110.1(7) . .
F8_9 C4_9 C1_9 112.2(9) . .
C1_10 O1_10 Al4 153.8(3) . .
O1_10 C1_10 C2_10 110.1(4) . .
O1_10 C1_10 C4_10 106.8(4) . .
C2_10 C1_10 C4_10 110.3(4) . .
O1_10 C1_10 C3_10 109.8(4) . .
C2_10 C1_10 C3_10 109.2(4) . .
C4_10 C1_10 C3_10 110.7(4) . .
F3_10 C2_10 F2_10 107.9(5) . .
F3_10 C2_10 F1_10 107.2(5) . .
F2_10 C2_10 F1_10 106.5(4) . .
F3_10 C2_10 C1_10 110.8(4) . .
F2_10 C2_10 C1_10 112.6(4) . .
F1_10 C2_10 C1_10 111.7(5) . .
F6_10 C3_10 F5_10 108.3(4) . .
F6_10 C3_10 F4_10 107.9(4) . .
F5_10 C3_10 F4_10 107.1(4) . .
F6_10 C3_10 C1_10 112.7(4) . .
F5_10 C3_10 C1_10 110.9(4) . .
F4_10 C3_10 C1_10 109.8(4) . .
F7_10 C4_10 F8_10 107.7(4) . .
F7_10 C4_10 F9_10 107.9(4) . .
F8_10 C4_10 F9_10 107.6(4) . .
F7_10 C4_10 C1_10 111.3(4) . .
F8_10 C4_10 C1_10 111.3(4) . .
F9_10 C4_10 C1_10 110.8(4) . .
C1_11 O1_11 Al4 144.8(3) . .
O1_11 C1_11 C2_11 110.1(4) . .
O1_11 C1_11 C4_11 112.3(4) . .
C2_11 C1_11 C4_11 107.9(4) . .
O1_11 C1_11 C3_11 107.1(3) . .
C2_11 C1_11 C3_11 109.4(4) . .
C4_11 C1_11 C3_11 110.0(4) . .
F3_11 C2_11 F1_11 108.5(5) . .
F3_11 C2_11 F2_11 107.0(4) . .
F1_11 C2_11 F2_11 107.7(4) . .
F3_11 C2_11 C1_11 111.0(4) . .
F1_11 C2_11 C1_11 110.9(4) . .
F2_11 C2_11 C1_11 111.7(4) . .
F4_11 C3_11 F6_11 107.4(5) . .
F4_11 C3_11 F5_11 109.7(5) . .
F6_11 C3_11 F5_11 110.7(4) . .
F4_11 C3_11 C1_11 110.6(4) . .
F6_11 C3_11 C1_11 110.1(4) . .
F5_11 C3_11 C1_11 108.4(4) . .
F9_11 C4_11 F8_11 106.9(4) . .
F9_11 C4_11 F7_11 107.8(4) . .
F8_11 C4_11 F7_11 109.4(4) . .
F9_11 C4_11 C1_11 110.2(4) . .
F8_11 C4_11 C1_11 112.7(4) . .
F7_11 C4_11 C1_11 109.6(4) . .
C6_13 C1_13 C2_13 121.6(4) . .
C6_13 C1_13 F1_13 122.1(4) . .
C2_13 C1_13 F1_13 116.3(4) . .
C3_13 C2_13 F2_13 121.3(4) . .
C3_13 C2_13 C1_13 122.1(4) . .
F2_13 C2_13 C1_13 116.6(3) . .
C2_13 C3_13 C4_13 117.2(4) . .
C3_13 C4_13 C5_13 120.8(4) . .
C4_13 C5_13 C6_13 121.4(4) . .
C1_13 C6_13 C5_13 116.9(4) . .
C1_13 F1_13 Sr2 123.1(2) . .
C2_13 F2_13 Sr2 125.3(2) . .
C2_14 C1_14 C6_14 121.2(4) . .
C2_14 C1_14 F1_14 117.4(4) . .
C6_14 C1_14 F1_14 121.5(4) . .
C1_14 C2_14 C3_14 122.2(4) . .
C1_14 C2_14 F2_14 117.0(4) . .
C3_14 C2_14 F2_14 120.8(4) . .
C2_14 C3_14 C4_14 117.4(5) . .
C5_14 C4_14 C3_14 120.2(5) . .
C4_14 C5_14 C6_14 122.2(5) . .
C1_14 C6_14 C5_14 116.8(5) . .
C1_14 F1_14 Sr2 122.5(2) . .
C2_14 F2_14 Sr2 122.3(3) . .
C6_15 C1_15 F1_15 121.2(4) . .
C6_15 C1_15 C2_15 121.7(4) . .
F1_15 C1_15 C2_15 117.1(3) . .
C3_15 C2_15 C1_15 122.0(4) . .
C3_15 C2_15 F2_15 120.8(4) . .
C1_15 C2_15 F2_15 117.3(3) . .
C2_15 C3_15 C4_15 116.8(4) . .
C5_15 C4_15 C3_15 121.6(4) . .
C4_15 C5_15 C6_15 120.5(5) . .
C1_15 C6_15 C5_15 117.5(5) . .
C1_15 F1_15 Sr1 122.7(2) . .
C2_15 F2_15 Sr1 122.5(2) . .
F1_16 C1_16 C6_16 121.2(4) . .
F1_16 C1_16 C2_16 117.7(3) . .
C6_16 C1_16 C2_16 121.2(4) . .
C3_16 C2_16 F2_16 121.7(4) . .
C3_16 C2_16 C1_16 122.0(4) . .
F2_16 C2_16 C1_16 116.3(3) . .
C2_16 C3_16 C4_16 117.5(4) . .
C5_16 C4_16 C3_16 120.6(4) . .
C4_16 C5_16 C6_16 121.2(4) . .
C1_16 C6_16 C5_16 117.4(4) . .
C1_16 F1_16 Sr1 123.4(2) . .
C2_16 F2_16 Sr1 123.7(2) . .
C2_17 C1_17 C6_17 122.0(4) . .
C2_17 C1_17 F1_17 117.1(4) . .
C6_17 C1_17 F1_17 120.9(4) . .
C1_17 C2_17 C3_17 121.4(4) . .
C1_17 C2_17 F2_17 116.9(4) . .
C3_17 C2_17 F2_17 121.6(4) . .
C2_17 C3_17 C4_17 117.9(4) . .
C3_17 C4_17 C5_17 120.6(4) . .
C6_17 C5_17 C4_17 121.2(4) . .
C1_17 C6_17 C5_17 116.8(4) . .
C1_17 F1_17 Sr1 121.9(2) . .
C2_17 F2_17 Sr1 124.9(2) . .
C1_18 O1_18 Al5 149.5(3) . .
O1_18 C1_18 C4_18 108.2(4) . .
O1_18 C1_18 C3_18 111.1(4) . .
C4_18 C1_18 C3_18 111.4(4) . .
O1_18 C1_18 C2_18 108.7(4) . .
C4_18 C1_18 C2_18 110.1(4) . .
C3_18 C1_18 C2_18 107.4(4) . .
F3_18 C2_18 F1_18 108.7(4) . .
F3_18 C2_18 F2_18 107.7(4) . .
F1_18 C2_18 F2_18 106.2(4) . .
F3_18 C2_18 C1_18 110.8(4) . .
F1_18 C2_18 C1_18 111.2(4) . .
F2_18 C2_18 C1_18 112.1(4) . .
F6_18 C3_18 F5_18 107.4(5) . .
F6_18 C3_18 F4_18 108.4(5) . .
F5_18 C3_18 F4_18 107.6(5) . .
F6_18 C3_18 C1_18 111.9(5) . .
F5_18 C3_18 C1_18 112.6(4) . .
F4_18 C3_18 C1_18 108.8(5) . .
F8_18 C4_18 F9_18 109.0(5) . .
F8_18 C4_18 F7_18 107.5(5) . .
F9_18 C4_18 F7_18 106.9(5) . .
F8_18 C4_18 C1_18 112.4(5) . .
F9_18 C4_18 C1_18 111.0(4) . .
F7_18 C4_18 C1_18 109.8(5) . .
C1_19 O1_19 Al5 150.0(6) . .
O1_19 C1_19 C4_19 109.3(5) . .
O1_19 C1_19 C3_19 112.7(5) . .
C4_19 C1_19 C3_19 109.2(4) . .
O1_19 C1_19 C2_19 109.0(5) . .
C4_19 C1_19 C2_19 108.0(5) . .
C3_19 C1_19 C2_19 108.5(4) . .
F1_19 C2_19 F2_19 109.6(5) . .
F1_19 C2_19 F3_19 107.4(5) . .
F2_19 C2_19 F3_19 106.8(5) . .
F1_19 C2_19 C1_19 110.6(5) . .
F2_19 C2_19 C1_19 112.8(5) . .
F3_19 C2_19 C1_19 109.5(4) . .
F6_19 C3_19 F4_19 107.5(5) . .
F6_19 C3_19 F5_19 109.1(5) . .
F4_19 C3_19 F5_19 107.5(5) . .
F6_19 C3_19 C1_19 112.8(5) . .
F4_19 C3_19 C1_19 109.9(5) . .
F5_19 C3_19 C1_19 109.8(5) . .
F8_19 C4_19 F7_19 107.4(5) . .
F8_19 C4_19 F9_19 108.8(6) . .
F7_19 C4_19 F9_19 106.6(5) . .
F8_19 C4_19 C1_19 113.8(5) . .
F7_19 C4_19 C1_19 109.9(5) . .
F9_19 C4_19 C1_19 110.1(5) . .
C1_20 O1_20 Al5 149.5(4) . .
O1_20 C1_20 C3_20 110.5(5) . .
O1_20 C1_20 C4_20 110.6(4) . .
C3_20 C1_20 C4_20 109.3(4) . .
O1_20 C1_20 C2_20 107.4(4) . .
C3_20 C1_20 C2_20 109.7(4) . .
C4_20 C1_20 C2_20 109.3(4) . .
F3_20 C2_20 F1_20 106.4(5) . .
F3_20 C2_20 F2_20 106.7(4) . .
F1_20 C2_20 F2_20 107.4(5) . .
F3_20 C2_20 C1_20 111.9(5) . .
F1_20 C2_20 C1_20 111.2(4) . .
F2_20 C2_20 C1_20 112.9(4) . .
F4_20 C3_20 F5_20 107.2(4) . .
F4_20 C3_20 F6_20 108.8(5) . .
F5_20 C3_20 F6_20 107.1(4) . .
F4_20 C3_20 C1_20 110.8(4) . .
F5_20 C3_20 C1_20 111.9(4) . .
F6_20 C3_20 C1_20 110.8(4) . .
F7_20 C4_20 F8_20 108.2(4) . .
F7_20 C4_20 F9_20 107.1(4) . .
F8_20 C4_20 F9_20 107.4(4) . .
F7_20 C4_20 C1_20 112.0(4) . .
F8_20 C4_20 C1_20 112.4(4) . .
F9_20 C4_20 C1_20 109.5(4) . .
C1_21 O1_21 Al3 151.7(5) . .
O1_21 C1_21 C3_21 107.6(6) . .
O1_21 C1_21 C2_21 115.5(6) . .
C3_21 C1_21 C2_21 110.3(6) . .
O1_21 C1_21 C4_21 105.8(6) . .
C3_21 C1_21 C4_21 109.9(6) . .
C2_21 C1_21 C4_21 107.5(6) . .
F2_21 C2_21 F1_21 107.3(7) . .
F2_21 C2_21 F3_21 109.3(7) . .
F1_21 C2_21 F3_21 105.1(7) . .
F2_21 C2_21 C1_21 115.5(6) . .
F1_21 C2_21 C1_21 112.3(6) . .
F3_21 C2_21 C1_21 106.8(6) . .
F6_21 C3_21 F4_21 112.0(9) . .
F6_21 C3_21 F5_21 104.6(8) . .
F4_21 C3_21 F5_21 106.2(8) . .
F6_21 C3_21 C1_21 113.1(7) . .
F4_21 C3_21 C1_21 110.3(7) . .
F5_21 C3_21 C1_21 110.3(7) . .
F9_21 C4_21 F8_21 108.1(10) . .
F9_21 C4_21 F7_21 108.6(8) . .
F8_21 C4_21 F7_21 108.8(10) . .
F9_21 C4_21 C1_21 111.5(7) . .
F8_21 C4_21 C1_21 112.3(9) . .
F7_21 C4_21 C1_21 107.5(6) . .
C1_22 O1_22 Al3 156.6(11) . .
O1_22 C1_22 C3_22 113.6(9) . .
O1_22 C1_22 C4_22 104.8(9) . .
C3_22 C1_22 C4_22 109.0(7) . .
O1_22 C1_22 C2_22 111.6(8) . .
C3_22 C1_22 C2_22 108.5(7) . .
C4_22 C1_22 C2_22 109.1(7) . .
F3_22 C2_22 F1_22 106.2(10) . .
F3_22 C2_22 F2_22 104.9(10) . .
F1_22 C2_22 F2_22 108.7(11) . .
F3_22 C2_22 C1_22 113.2(8) . .
F1_22 C2_22 C1_22 110.8(8) . .
F2_22 C2_22 C1_22 112.6(10) . .
F5_22 C3_22 F6_22 108.0(10) . .
F5_22 C3_22 F4_22 109.3(7) . .
F6_22 C3_22 F4_22 107.5(10) . .
F5_22 C3_22 C1_22 110.3(7) . .
F6_22 C3_22 C1_22 112.0(10) . .
F4_22 C3_22 C1_22 109.7(7) . .
F7_22 C4_22 F8_22 117.1(12) . .
F7_22 C4_22 F9_22 107.7(9) . .
F8_22 C4_22 F9_22 100.5(10) . .
F7_22 C4_22 C1_22 110.2(7) . .
F8_22 C4_22 C1_22 110.0(10) . .
F9_22 C4_22 C1_22 110.9(9) . .
C1_23 O1_23 Al3 149.4(4) . .
O1_23 C1_23 C4_23 110.2(5) . .
O1_23 C1_23 C3_23 107.9(4) . .
C4_23 C1_23 C3_23 110.4(4) . .
O1_23 C1_23 C2_23 110.3(4) . .
C4_23 C1_23 C2_23 109.2(4) . .
C3_23 C1_23 C2_23 108.9(4) . .
F2_23 C2_23 F3_23 108.5(5) . .
F2_23 C2_23 F1_23 106.8(5) . .
F3_23 C2_23 F1_23 106.4(5) . .
F2_23 C2_23 C1_23 113.3(5) . .
F3_23 C2_23 C1_23 110.4(4) . .
F1_23 C2_23 C1_23 111.1(5) . .
F5_23 C3_23 F4_23 108.4(5) . .
F5_23 C3_23 F6_23 108.4(5) . .
F4_23 C3_23 F6_23 107.9(5) . .
F5_23 C3_23 C1_23 111.0(5) . .
F4_23 C3_23 C1_23 110.1(4) . .
F6_23 C3_23 C1_23 110.9(5) . .
F9_23 C4_23 F7_23 107.1(5) . .
F9_23 C4_23 F8_23 109.4(5) . .
F7_23 C4_23 F8_23 108.7(5) . .
F9_23 C4_23 C1_23 110.0(4) . .
F7_23 C4_23 C1_23 110.1(5) . .
F8_23 C4_23 C1_23 111.5(5) . .
C1_24 O1_24 Al1 151.3(6) . .
O1_24 C1_24 C4_24 109.0(6) . .
O1_24 C1_24 C2_24 109.8(7) . .
C4_24 C1_24 C2_24 109.9(6) . .
O1_24 C1_24 C3_24 110.7(6) . .
C4_24 C1_24 C3_24 109.1(6) . .
C2_24 C1_24 C3_24 108.4(5) . .
F3_24 C2_24 F2_24 110.1(9) . .
F3_24 C2_24 F1_24 109.6(7) . .
F2_24 C2_24 F1_24 107.7(7) . .
F3_24 C2_24 C1_24 109.4(7) . .
F2_24 C2_24 C1_24 110.5(8) . .
F1_24 C2_24 C1_24 109.5(6) . .
F5_24 C3_24 F6_24 109.2(6) . .
F5_24 C3_24 F4_24 107.3(6) . .
F6_24 C3_24 F4_24 107.6(6) . .
F5_24 C3_24 C1_24 110.7(5) . .
F6_24 C3_24 C1_24 112.6(6) . .
F4_24 C3_24 C1_24 109.3(6) . .
F9_24 C4_24 F8_24 111.4(9) . .
F9_24 C4_24 F7_24 106.6(9) . .
F8_24 C4_24 F7_24 109.3(10) . .
F9_24 C4_24 C1_24 110.2(7) . .
F8_24 C4_24 C1_24 110.5(9) . .
F7_24 C4_24 C1_24 108.7(7) . .
C1_25 O1_25 Al1 145.7(5) . .
O1_25 C1_25 C4_25 110.4(5) . .
O1_25 C1_25 C3_25 109.5(6) . .
C4_25 C1_25 C3_25 108.9(5) . .
O1_25 C1_25 C2_25 108.3(5) . .
C4_25 C1_25 C2_25 110.3(6) . .
C3_25 C1_25 C2_25 109.3(5) . .
F3_25 C2_25 F2_25 108.8(6) . .
F3_25 C2_25 F1_25 108.6(6) . .
F2_25 C2_25 F1_25 107.5(6) . .
F3_25 C2_25 C1_25 110.8(6) . .
F2_25 C2_25 C1_25 112.2(6) . .
F1_25 C2_25 C1_25 108.8(6) . .
F6_25 C3_25 F4_25 108.6(6) . .
F6_25 C3_25 F5_25 107.5(6) . .
F4_25 C3_25 F5_25 104.5(6) . .
F6_25 C3_25 C1_25 114.6(6) . .
F4_25 C3_25 C1_25 110.3(5) . .
F5_25 C3_25 C1_25 110.8(6) . .
F9_25 C4_25 F7_25 108.1(6) . .
F9_25 C4_25 F8_25 110.6(7) . .
F7_25 C4_25 F8_25 107.0(6) . .
F9_25 C4_25 C1_25 109.7(5) . .
F7_25 C4_25 C1_25 110.7(6) . .
F8_25 C4_25 C1_25 110.5(7) . .
C1_26 O1_26 Al1 149.5(7) . .
O1_26 C1_26 C3_26 111.4(6) . .
O1_26 C1_26 C4_26 109.9(7) . .
C3_26 C1_26 C4_26 109.5(6) . .
O1_26 C1_26 C2_26 107.7(7) . .
C3_26 C1_26 C2_26 108.5(6) . .
C4_26 C1_26 C2_26 109.8(6) . .
F3_26 C2_26 F1_26 108.7(7) . .
F3_26 C2_26 F2_26 107.5(8) . .
F1_26 C2_26 F2_26 107.6(8) . .
F3_26 C2_26 C1_26 111.4(6) . .
F1_26 C2_26 C1_26 111.4(7) . .
F2_26 C2_26 C1_26 110.0(7) . .
F5_26 C3_26 F4_26 105.4(9) . .
F5_26 C3_26 F6_26 107.8(7) . .
F4_26 C3_26 F6_26 106.2(9) . .
F5_26 C3_26 C1_26 110.7(6) . .
F4_26 C3_26 C1_26 111.7(9) . .
F6_26 C3_26 C1_26 114.6(7) . .
F7_26 C4_26 F8_26 108.6(7) . .
F7_26 C4_26 F9_26 105.6(7) . .
F8_26 C4_26 F9_26 108.9(7) . .
F7_26 C4_26 C1_26 110.9(6) . .
F8_26 C4_26 C1_26 112.1(6) . .
F9_26 C4_26 C1_26 110.6(6) . .
C2_27 C1_27 C6_27 120.3(4) . .
C2_27 C1_27 C7_27 120.1(5) . .
C6_27 C1_27 C7_27 119.4(5) . .
C2_27 C1_27 Sr1 76.9(2) . .
C6_27 C1_27 Sr1 76.3(2) . .
C7_27 C1_27 Sr1 121.0(3) . .
C1_27 C2_27 C3_27 120.6(4) . .
C1_27 C2_27 C8_27 120.2(5) . .
C3_27 C2_27 C8_27 119.1(5) . .
C1_27 C2_27 Sr1 76.3(3) . .
C3_27 C2_27 Sr1 76.4(3) . .
C8_27 C2_27 Sr1 120.2(3) . .
C2_27 C3_27 C4_27 119.7(4) . .
C2_27 C3_27 C9_27 121.1(5) . .
C4_27 C3_27 C9_27 119.2(5) . .
C2_27 C3_27 Sr1 76.8(3) . .
C4_27 C3_27 Sr1 75.3(3) . .
C9_27 C3_27 Sr1 120.6(3) . .
C3_27 C4_27 C5_27 120.2(4) . .
C3_27 C4_27 C10_27 119.2(5) . .
C5_27 C4_27 C10_27 120.5(5) . .
C3_27 C4_27 Sr1 77.7(3) . .
C5_27 C4_27 Sr1 77.0(2) . .
C10_27 C4_27 Sr1 118.3(3) . .
C4_27 C5_27 C6_27 119.9(4) . .
C4_27 C5_27 C11_27 121.1(4) . .
C6_27 C5_27 C11_27 118.9(4) . .
C4_27 C5_27 Sr1 75.8(2) . .
C6_27 C5_27 Sr1 76.7(2) . .
C11_27 C5_27 Sr1 120.9(3) . .
C1_27 C6_27 C5_27 119.2(4) . .
C1_27 C6_27 C12_27 123.0(4) . .
C5_27 C6_27 C12_27 117.8(4) . .
C1_27 C6_27 Sr1 76.6(2) . .
C5_27 C6_27 Sr1 76.1(2) . .
C12_27 C6_27 Sr1 119.7(3) . .
C2_28 C1_28 C6_28 120.3(4) . .
C2_28 C1_28 C7_28 119.3(7) . .
C6_28 C1_28 C7_28 120.3(6) . .
C2_28 C1_28 Sr2 76.9(3) . .
C6_28 C1_28 Sr2 76.0(3) . .
C7_28 C1_28 Sr2 121.0(4) . .
C1_28 C2_28 C3_28 120.3(5) . .
C1_28 C2_28 C8_28 121.0(6) . .
C3_28 C2_28 C8_28 118.6(6) . .
C1_28 C2_28 Sr2 76.4(3) . .
C3_28 C2_28 Sr2 77.0(2) . .
C8_28 C2_28 Sr2 121.2(3) . .
C4_28 C3_28 C2_28 119.0(4) . .
C4_28 C3_28 C9_28 121.0(5) . .
C2_28 C3_28 C9_28 120.0(5) . .
C4_28 C3_28 Sr2 76.6(2) . .
C2_28 C3_28 Sr2 75.7(2) . .
C9_28 C3_28 Sr2 119.4(3) . .
C3_28 C4_28 C5_28 120.4(4) . .
C3_28 C4_28 C10_28 120.4(5) . .
C5_28 C4_28 C10_28 119.1(5) . .
C3_28 C4_28 Sr2 76.7(2) . .
C5_28 C4_28 Sr2 76.0(2) . .
C10_28 C4_28 Sr2 121.0(3) . .
C4_28 C5_28 C6_28 120.0(5) . .
C4_28 C5_28 C11_28 120.4(5) . .
C6_28 C5_28 C11_28 119.6(5) . .
C4_28 C5_28 Sr2 77.2(3) . .
C6_28 C5_28 Sr2 75.6(3) . .
C11_28 C5_28 Sr2 119.8(3) . .
C1_28 C6_28 C5_28 119.9(5) . .
C1_28 C6_28 C12_28 119.7(6) . .
C5_28 C6_28 C12_28 120.3(6) . .
C1_28 C6_28 Sr2 77.2(3) . .
C5_28 C6_28 Sr2 77.3(3) . .
C12_28 C6_28 Sr2 118.8(3) . .
C1_29 O1_29 Al1 151.8(13) . .
O1_29 C1_29 C3_29 110.8(12) . .
O1_29 C1_29 C4_29 107.1(10) . .
C3_29 C1_29 C4_29 110.1(9) . .
O1_29 C1_29 C2_29 109.8(11) . .
C3_29 C1_29 C2_29 107.5(9) . .
C4_29 C1_29 C2_29 111.6(9) . .
F2_29 C2_29 F3_29 103.1(10) . .
F2_29 C2_29 F1_29 110.4(11) . .
F3_29 C2_29 F1_29 111.8(11) . .
F2_29 C2_29 C1_29 111.7(10) . .
F3_29 C2_29 C1_29 110.1(9) . .
F1_29 C2_29 C1_29 109.7(10) . .
C2_29 F1_29 F5_35 127.4(17) . .
C2_29 F3_29 F4_35 116(2) . .
F5_29 C3_29 F4_29 110.7(13) . .
F5_29 C3_29 F6_29 105.1(14) . .
F4_29 C3_29 F6_29 110.6(16) . .
F5_29 C3_29 C1_29 111.0(10) . .
F4_29 C3_29 C1_29 107.8(10) . .
F6_29 C3_29 C1_29 111.7(15) . .
F9_29 C4_29 F7_29 107.7(12) . .
F9_29 C4_29 F8_29 106.8(17) . .
F7_29 C4_29 F8_29 109.3(14) . .
F9_29 C4_29 C1_29 110.3(11) . .
F7_29 C4_29 C1_29 112.2(9) . .
F8_29 C4_29 C1_29 110.3(14) . .
C1_30 O1_30 Al6 148.5(17) . .
O1_30 C1_30 C3_30 111.1(14) . .
O1_30 C1_30 C2_30 108.8(14) . .
C3_30 C1_30 C2_30 110.0(8) . .
O1_30 C1_30 C4_30 107.0(10) . .
C3_30 C1_30 C4_30 110.9(8) . .
C2_30 C1_30 C4_30 109.1(8) . .
F1_30 C2_30 F3_30 108.1(12) . .
F1_30 C2_30 F2_30 108.4(10) . .
F3_30 C2_30 F2_30 107.9(13) . .
F1_30 C2_30 C1_30 111.9(8) . .
F3_30 C2_30 C1_30 108.5(11) . .
F2_30 C2_30 C1_30 111.9(10) . .
F5_30 C3_30 F4_30 105.8(11) . .
F5_30 C3_30 F6_30 108.1(8) . .
F4_30 C3_30 F6_30 105.0(11) . .
F5_30 C3_30 C1_30 111.1(8) . .
F4_30 C3_30 C1_30 114.0(11) . .
F6_30 C3_30 C1_30 112.4(9) . .
F7_30 C4_30 F8_30 108.7(11) . .
F7_30 C4_30 F9_30 111.0(11) . .
F8_30 C4_30 F9_30 109.2(14) . .
F7_30 C4_30 C1_30 108.9(8) . .
F8_30 C4_30 C1_30 110.0(12) . .
F9_30 C4_30 C1_30 109.0(12) . .
C1_31 O1_31 Al1 144.4(8) . .
O1_31 C1_31 C4_31 109.2(10) . .
O1_31 C1_31 C3_31 109.3(10) . .
C4_31 C1_31 C3_31 110.4(9) . .
O1_31 C1_31 C2_31 109.1(9) . .
C4_31 C1_31 C2_31 108.7(9) . .
C3_31 C1_31 C2_31 110.1(9) . .
F3_31 C2_31 F2_31 112.0(12) . .
F3_31 C2_31 F1_31 110.0(12) . .
F2_31 C2_31 F1_31 106.2(11) . .
F3_31 C2_31 C1_31 108.9(9) . .
F2_31 C2_31 C1_31 111.1(10) . .
F1_31 C2_31 C1_31 108.6(10) . .
F4_31 C3_31 F5_31 111.5(12) . .
F4_31 C3_31 F6_31 108.9(12) . .
F5_31 C3_31 F6_31 109.8(11) . .
F4_31 C3_31 C1_31 109.3(10) . .
F5_31 C3_31 C1_31 109.6(10) . .
F6_31 C3_31 C1_31 107.6(11) . .
F9_31 C4_31 F8_31 111.3(14) . .
F9_31 C4_31 F7_31 108.6(13) . .
F8_31 C4_31 F7_31 106.1(14) . .
F9_31 C4_31 C1_31 109.4(11) . .
F8_31 C4_31 C1_31 111.6(13) . .
F7_31 C4_31 C1_31 109.8(10) . .
C6_32 C1_32 F1_32 121.2(4) . .
C6_32 C1_32 C2_32 122.3(4) . .
F1_32 C1_32 C2_32 116.6(4) . .
C3_32 C2_32 F2_32 121.9(4) . .
C3_32 C2_32 C1_32 121.0(4) . .
F2_32 C2_32 C1_32 117.1(4) . .
C2_32 C3_32 C4_32 117.8(4) . .
C5_32 C4_32 C3_32 120.9(5) . .
C4_32 C5_32 C6_32 120.7(5) . .
C1_32 C6_32 C5_32 117.4(4) . .
C1_32 F1_32 Sr2 124.1(2) . .
C2_32 F2_32 Sr2 123.4(2) . .
C1_33 O1_33 Al4 155.9(19) . .
O1_33 C1_33 C4_33 110.8(12) . .
O1_33 C1_33 C2_33 108.9(14) . .
C4_33 C1_33 C2_33 110.0(10) . .
O1_33 C1_33 C3_33 109.1(14) . .
C4_33 C1_33 C3_33 108.2(10) . .
C2_33 C1_33 C3_33 109.9(9) . .
F1_33 C2_33 F2_33 109.1(13) . .
F1_33 C2_33 F3_33 108.7(11) . .
F2_33 C2_33 F3_33 108.1(14) . .
F1_33 C2_33 C1_33 111.6(11) . .
F2_33 C2_33 C1_33 111.1(14) . .
F3_33 C2_33 C1_33 108.2(10) . .
F5_33 C3_33 F6_33 110.6(13) . .
F5_33 C3_33 F4_33 108.9(13) . .
F6_33 C3_33 F4_33 105.9(13) . .
F5_33 C3_33 C1_33 111.4(11) . .
F6_33 C3_33 C1_33 110.7(13) . .
F4_33 C3_33 C1_33 109.1(11) . .
F9_33 C4_33 F7_33 109.4(13) . .
F9_33 C4_33 F8_33 106.8(15) . .
F7_33 C4_33 F8_33 104.9(14) . .
F9_33 C4_33 C1_33 111.6(11) . .
F7_33 C4_33 C1_33 112.2(11) . .
F8_33 C4_33 C1_33 111.7(15) . .
C1_34 O1_34 Al2 169(3) . .
O1_34 C1_34 C3_34 110.6(18) . .
O1_34 C1_34 C2_34 110.7(19) . .
C3_34 C1_34 C2_34 109.2(15) . .
O1_34 C1_34 C4_34 107.4(17) . .
C3_34 C1_34 C4_34 110.3(15) . .
C2_34 C1_34 C4_34 108.6(14) . .
F1_34 C2_34 F3_34 106(2) . .
F1_34 C2_34 F2_34 108(2) . .
F3_34 C2_34 F2_34 108(2) . .
F1_34 C2_34 C1_34 111.6(18) . .
F3_34 C2_34 C1_34 112.2(19) . .
F2_34 C2_34 C1_34 110.5(17) . .
F4_34 C3_34 F6_34 108(2) . .
F4_34 C3_34 F5_34 108(2) . .
F6_34 C3_34 F5_34 108(2) . .
F4_34 C3_34 C1_34 110.2(18) . .
F6_34 C3_34 C1_34 111.2(18) . .
F5_34 C3_34 C1_34 111.2(18) . .
F7_34 C4_34 F8_34 108(2) . .
F7_34 C4_34 F9_34 108(2) . .
F8_34 C4_34 F9_34 109(2) . .
F7_34 C4_34 C1_34 112.1(18) . .
F8_34 C4_34 C1_34 110.4(18) . .
F9_34 C4_34 C1_34 108.8(17) . .
C1_36 O1_36 Al5 145.5(18) . .
O1_36 C1_36 C4_36 108.9(14) . .
O1_36 C1_36 C2_36 111.5(14) . .
C4_36 C1_36 C2_36 109.5(13) . .
O1_36 C1_36 C3_36 107.5(14) . .
C4_36 C1_36 C3_36 109.1(12) . .
C2_36 C1_36 C3_36 110.4(12) . .
F1_36 C2_36 F3_36 109.4(17) . .
F1_36 C2_36 F2_36 103.2(16) . .
F3_36 C2_36 F2_36 112.9(18) . .
F1_36 C2_36 C1_36 109.1(14) . .
F3_36 C2_36 C1_36 108.9(15) . .
F2_36 C2_36 C1_36 113.1(15) . .
C2_36 F3_36 F9_37 135(2) . .
F5_36 C3_36 F4_36 109.4(18) . .
F5_36 C3_36 F6_36 105.6(18) . .
F4_36 C3_36 F6_36 111.5(18) . .
F5_36 C3_36 C1_36 112.0(16) . .
F4_36 C3_36 C1_36 108.1(14) . .
F6_36 C3_36 C1_36 110.3(16) . .
F9_36 C4_36 F8_36 112(2) . .
F9_36 C4_36 F7_36 107.4(19) . .
F8_36 C4_36 F7_36 105.1(18) . .
F9_36 C4_36 C1_36 110.2(18) . .
F8_36 C4_36 C1_36 112.4(15) . .
F7_36 C4_36 C1_36 109.4(15) . .
C1_37 O1_37 Al5 149(2) . .
O1_37 C1_37 C2_37 109.1(15) . .
O1_37 C1_37 C4_37 111.6(16) . .
C2_37 C1_37 C4_37 107.3(12) . .
O1_37 C1_37 C3_37 111.9(14) . .
C2_37 C1_37 C3_37 111.9(12) . .
C4_37 C1_37 C3_37 104.9(12) . .
F3_37 C2_37 F2_37 105.8(16) . .
F3_37 C2_37 F1_37 108.5(17) . .
F2_37 C2_37 F1_37 106.9(17) . .
F3_37 C2_37 C1_37 113.2(14) . .
F2_37 C2_37 C1_37 113.0(14) . .
F1_37 C2_37 C1_37 109.2(14) . .
F5_37 C3_37 F4_37 106.2(18) . .
F5_37 C3_37 F6_37 111.2(19) . .
F4_37 C3_37 F6_37 108.7(19) . .
F5_37 C3_37 C1_37 113.1(15) . .
F4_37 C3_37 C1_37 109.0(15) . .
F6_37 C3_37 C1_37 108.5(15) . .
F8_37 C4_37 F9_37 104.3(19) . .
F8_37 C4_37 F7_37 108.9(19) . .
F9_37 C4_37 F7_37 109.3(18) . .
F8_37 C4_37 C1_37 110.8(15) . .
F9_37 C4_37 C1_37 113.8(17) . .
F7_37 C4_37 C1_37 109.6(16) . .
C4_37 F9_37 F3_36 173(3) . .
C1_38 O1_38 Al3 145.6(10) . .
O1_38 C1_38 C3_38 109.1(12) . .
O1_38 C1_38 C4_38 114.5(12) . .
C3_38 C1_38 C4_38 108.9(10) . .
O1_38 C1_38 C2_38 108.3(10) . .
C3_38 C1_38 C2_38 108.8(10) . .
C4_38 C1_38 C2_38 107.0(10) . .
F3_38 C2_38 F2_38 112.1(16) . .
F3_38 C2_38 F1_38 107.0(13) . .
F2_38 C2_38 F1_38 110.3(16) . .
F3_38 C2_38 C1_38 108.9(11) . .
F2_38 C2_38 C1_38 110.2(15) . .
F1_38 C2_38 C1_38 108.2(11) . .
F4_38 C3_38 F6_38 112.3(16) . .
F4_38 C3_38 F5_38 104.7(13) . .
F6_38 C3_38 F5_38 106.6(16) . .
F4_38 C3_38 C1_38 113.3(11) . .
F6_38 C3_38 C1_38 111.7(16) . .
F5_38 C3_38 C1_38 107.7(11) . .
F9_38 C4_38 F7_38 103.0(13) . .
F9_38 C4_38 F8_38 112.1(16) . .
F7_38 C4_38 F8_38 104.9(16) . .
F9_38 C4_38 C1_38 113.7(11) . .
F7_38 C4_38 C1_38 111.4(12) . .
F8_38 C4_38 C1_38 111.1(14) . .
C1_12 O1_12 Al3 159.3(15) . .
O1_12 C1_12 C3_12 110.5(12) . .
O1_12 C1_12 C4_12 104.4(12) . .
C3_12 C1_12 C4_12 113.3(11) . .
O1_12 C1_12 C2_12 117.7(13) . .
C3_12 C1_12 C2_12 106.6(10) . .
C4_12 C1_12 C2_12 104.3(10) . .
F3_12 C2_12 F1_12 106.5(14) . .
F3_12 C2_12 F2_12 101.7(15) . .
F1_12 C2_12 F2_12 113.4(17) . .
F3_12 C2_12 C1_12 116.3(13) . .
F1_12 C2_12 C1_12 110.1(14) . .
F2_12 C2_12 C1_12 108.7(13) . .
F4_12 C3_12 F5_12 108.3(14) . .
F4_12 C3_12 F6_12 110.2(18) . .
F5_12 C3_12 F6_12 104.8(17) . .
F4_12 C3_12 C1_12 107.8(11) . .
F5_12 C3_12 C1_12 114.6(12) . .
F6_12 C3_12 C1_12 111.1(17) . .
F7_12 C4_12 F9_12 99.3(14) . .
F7_12 C4_12 F8_12 103.2(13) . .
F9_12 C4_12 F8_12 122.3(17) . .
F7_12 C4_12 C1_12 120.0(14) . .
F9_12 C4_12 C1_12 103.0(11) . .
F8_12 C4_12 C1_12 109.9(11) . .
C1_35 O1_35 Al1 141(3) . .
O1_35 C1_35 C3_35 108.6(19) . .
O1_35 C1_35 C4_35 109.5(19) . .
C3_35 C1_35 C4_35 110.4(15) . .
O1_35 C1_35 C2_35 108.6(16) . .
C3_35 C1_35 C2_35 110.3(15) . .
C4_35 C1_35 C2_35 109.4(15) . .
F3_35 C2_35 F2_35 107(2) . .
F3_35 C2_35 F1_35 108(2) . .
F2_35 C2_35 F1_35 107(2) . .
F3_35 C2_35 C1_35 111.2(19) . .
F2_35 C2_35 C1_35 113.2(18) . .
F1_35 C2_35 C1_35 110.1(19) . .
F5_35 C3_35 F6_35 109(2) . .
F5_35 C3_35 F4_35 108(2) . .
F6_35 C3_35 F4_35 107(2) . .
F5_35 C3_35 C1_35 109.9(17) . .
F6_35 C3_35 C1_35 113.0(19) . .
F4_35 C3_35 C1_35 110.1(19) . .
C3_35 F4_35 F3_29 133(4) . .
C3_35 F5_35 F1_29 118(3) . .
F7_35 C4_35 F8_35 109(2) . .
F7_35 C4_35 F9_35 108(2) . .
F8_35 C4_35 F9_35 107(2) . .
F7_35 C4_35 C1_35 112.8(18) . .
F8_35 C4_35 C1_35 110.8(17) . .
F9_35 C4_35 C1_35 108.4(17) . .
C1_39 O1_39 Al1 152.1(17) . .
O1_39 C1_39 C3_39 109.2(11) . .
O1_39 C1_39 C4_39 110.0(12) . .
C3_39 C1_39 C4_39 108.4(9) . .
O1_39 C1_39 C2_39 109.5(11) . .
C3_39 C1_39 C2_39 109.2(9) . .
C4_39 C1_39 C2_39 110.4(9) . .
F3_39 C2_39 F1_39 106.0(16) . .
F3_39 C2_39 F2_39 109.2(16) . .
F1_39 C2_39 F2_39 110.7(11) . .
F3_39 C2_39 C1_39 108.3(15) . .
F1_39 C2_39 C1_39 109.6(10) . .
F2_39 C2_39 C1_39 112.8(10) . .
F6_39 C3_39 F4_39 108.9(12) . .
F6_39 C3_39 F5_39 106.7(11) . .
F4_39 C3_39 F5_39 107.9(12) . .
F6_39 C3_39 C1_39 112.0(11) . .
F4_39 C3_39 C1_39 110.8(10) . .
F5_39 C3_39 C1_39 110.4(10) . .
F7_39 C4_39 F9_39 107.4(13) . .
F7_39 C4_39 F8_39 107.5(11) . .
F9_39 C4_39 F8_39 112.1(12) . .
F7_39 C4_39 C1_39 110.5(10) . .
F9_39 C4_39 C1_39 109.6(11) . .
F8_39 C4_39 C1_39 109.7(10) . .
C1_40 O1_40 Al3 162(3) . .
O1_40 C1_40 C2_40 111.8(18) . .
O1_40 C1_40 C4_40 111.0(18) . .
C2_40 C1_40 C4_40 109.3(13) . .
O1_40 C1_40 C3_40 109.3(17) . .
C2_40 C1_40 C3_40 107.5(13) . .
C4_40 C1_40 C3_40 107.7(13) . .
F3_40 C2_40 F2_40 106.7(19) . .
F3_40 C2_40 F1_40 107.7(18) . .
F2_40 C2_40 F1_40 109.9(19) . .
F3_40 C2_40 C1_40 110.7(16) . .
F2_40 C2_40 C1_40 112.0(17) . .
F1_40 C2_40 C1_40 109.7(16) . .
F6_40 C3_40 F5_40 106.9(19) . .
F6_40 C3_40 F4_40 107.8(19) . .
F5_40 C3_40 F4_40 110(2) . .
F6_40 C3_40 C1_40 112.0(16) . .
F5_40 C3_40 C1_40 111.0(17) . .
F4_40 C3_40 C1_40 108.7(15) . .
F7_40 C4_40 F9_40 109.1(18) . .
F7_40 C4_40 F8_40 108.4(19) . .
F9_40 C4_40 F8_40 109.5(19) . .
F7_40 C4_40 C1_40 110.3(16) . .
F9_40 C4_40 C1_40 111.3(16) . .
F8_40 C4_40 C1_40 108.2(16) . .

loop_
_geom_bond_atom_site_label_1
_geom_bond_atom_site_label_2
_geom_bond_distance
_geom_bond_site_symmetry_2
Sr1 F1 2.327(3) .
Sr1 F2_17 2.639(3) .
Sr1 F1_16 2.658(3) .
Sr1 F2_15 2.660(3) .
Sr1 F1_15 2.663(3) .
Sr1 F2_16 2.667(3) .
Sr1 F1_17 2.704(3) .
Sr1 C4_27 2.985(4) .
Sr1 C5_27 3.000(4) .
Sr1 C6_27 3.009(4) .
Sr1 C1_27 3.013(4) .
Sr1 C3_27 3.015(5) .
F2 Al6 1.7712(11) .
F2 Al6 1.7712(11) 2_766
F4 Al4 1.7761(12) 2_565
F4 Al4 1.7761(12) .
F3 F3 0.341(10) 2
F3 Al3 1.754(8) .
F3 Al3 1.769(8) 2
F1 Al1 1.693(3) .
F5 Al2 1.7703(12) 2_756
F5 Al2 1.7703(12) .
Sr2 F6 2.342(2) .
Sr2 F2_13 2.624(2) .
Sr2 F1_14 2.644(3) .
Sr2 F1_32 2.655(3) .
Sr2 F2_32 2.658(3) .
Sr2 F2_14 2.664(3) .
Sr2 F1_13 2.683(3) .
Sr2 C6_28 2.996(5) .
Sr2 C1_28 3.010(4) .
Sr2 C2_28 3.016(4) .
Sr2 C5_28 3.016(4) .
Sr2 C4_28 3.032(4) .
Al6 O1_30 1.689(10) .
Al6 O1_5 1.699(9) .
Al6 O1_6 1.699(3) .
Al6 O1_4 1.707(3) .
Al2 O1_34 1.686(15) .
Al2 O1_1 1.698(3) .
Al2 O1_3 1.708(3) .
Al2 O1_2 1.709(3) .
Al3 O1_40 1.60(3) .
Al3 O1_22 1.674(8) .
Al3 O1_12 1.689(15) .
Al3 O1_21 1.697(6) .
Al3 O1_23 1.711(4) .
Al3 O1_38 1.739(10) .
Al4 O1_10 1.679(3) .
Al4 O1_33 1.705(12) .
Al4 O1_11 1.709(3) .
Al4 O1_9 1.710(7) .
Al5 O1_36 1.672(13) .
Al5 O1_18 1.691(3) .
Al5 O1_19 1.693(5) .
Al5 F6 1.710(3) .
Al5 O1_20 1.710(4) .
Al5 O1_37 1.709(14) .
Al1 O1_29 1.642(10) .
Al1 O1_31 1.670(8) .
Al1 O1_26 1.685(7) .
Al1 O1_35 1.692(15) .
Al1 O1_24 1.721(6) .
Al1 O1_25 1.746(5) .
Al1 O1_39 1.776(15) .
O1_1 C1_1 1.358(5) .
C1_1 C2_1 1.551(6) .
C1_1 C3_1 1.558(6) .
C1_1 C4_1 1.558(6) .
C2_1 F3_1 1.327(5) .
C2_1 F2_1 1.329(5) .
C2_1 F1_1 1.337(5) .
C3_1 F4_1 1.325(5) .
C3_1 F6_1 1.336(5) .
C3_1 F5_1 1.343(6) .
C4_1 F8_1 1.322(5) .
C4_1 F7_1 1.332(5) .
C4_1 F9_1 1.335(5) .
O1_2 C1_2 1.351(5) .
C1_2 C4_2 1.547(7) .
C1_2 C3_2 1.553(6) .
C1_2 C2_2 1.553(6) .
C2_2 F3_2 1.328(6) .
C2_2 F1_2 1.329(6) .
C2_2 F2_2 1.342(6) .
C3_2 F4_2 1.315(6) .
C3_2 F6_2 1.326(6) .
C3_2 F5_2 1.363(7) .
C4_2 F9_2 1.317(6) .
C4_2 F7_2 1.328(7) .
C4_2 F8_2 1.338(6) .
O1_3 C1_3 1.363(5) .
C1_3 C4_3 1.550(7) .
C1_3 C3_3 1.555(7) .
C1_3 C2_3 1.570(6) .
C2_3 F2_3 1.326(5) .
C2_3 F3_3 1.325(6) .
C2_3 F1_3 1.331(6) .
C3_3 F5_3 1.320(6) .
C3_3 F6_3 1.329(6) .
C3_3 F4_3 1.336(6) .
C4_3 F8_3 1.326(6) .
C4_3 F7_3 1.328(7) .
C4_3 F9_3 1.336(6) .
O1_4 C1_4 1.355(5) .
C1_4 C3_4 1.542(6) .
C1_4 C2_4 1.553(5) .
C1_4 C4_4 1.557(6) .
C2_4 F3_4 1.326(4) .
C2_4 F1_4 1.331(5) .
C2_4 F2_4 1.339(5) .
C3_4 F4_4 1.324(6) .
C3_4 F6_4 1.328(6) .
C3_4 F5_4 1.343(7) .
C4_4 F9_4 1.313(6) .
C4_4 F7_4 1.331(6) .
C4_4 F8_4 1.343(5) .
O1_5 C1_5 1.364(9) .
C1_5 C4_5 1.547(9) .
C1_5 C2_5 1.550(9) .
C1_5 C3_5 1.552(9) .
C2_5 F1_5 1.315(9) .
C2_5 F3_5 1.329(11) .
C2_5 F2_5 1.338(10) .
C3_5 F6_5 1.319(11) .
C3_5 F5_5 1.329(9) .
C3_5 F4_5 1.341(11) .
C4_5 F9_5 1.327(11) .
C4_5 F8_5 1.332(9) .
C4_5 F7_5 1.333(9) .
O1_6 C1_6 1.358(4) .
C1_6 C3_6 1.551(5) .
C1_6 C4_6 1.552(5) .
C1_6 C2_6 1.555(5) .
C2_6 F2_6 1.320(5) .
C2_6 F1_6 1.324(5) .
C2_6 F3_6 1.341(5) .
C3_6 F4_6 1.326(5) .
C3_6 F5_6 1.327(5) .
C3_6 F6_6 1.333(4) .
C4_6 F9_6 1.325(5) .
C4_6 F8_6 1.331(5) .
C4_6 F7_6 1.341(6) .
O1_9 C1_9 1.357(9) .
C1_9 C3_9 1.533(9) .
C1_9 C2_9 1.556(9) .
C1_9 C4_9 1.557(9) .
C2_9 F3_9 1.321(9) .
C2_9 F1_9 1.333(9) .
C2_9 F2_9 1.348(9) .
C3_9 F4_9 1.325(9) .
C3_9 F6_9 1.332(10) .
C3_9 F5_9 1.342(9) .
C4_9 F9_9 1.332(9) .
C4_9 F7_9 1.333(9) .
C4_9 F8_9 1.335(10) .
O1_10 C1_10 1.366(5) .
C1_10 C2_10 1.541(6) .
C1_10 C4_10 1.543(6) .
C1_10 C3_10 1.557(6) .
C2_10 F3_10 1.324(6) .
C2_10 F2_10 1.334(7) .
C2_10 F1_10 1.344(6) .
C3_10 F6_10 1.317(6) .
C3_10 F5_10 1.323(5) .
C3_10 F4_10 1.323(5) .
C4_10 F7_10 1.322(6) .
C4_10 F8_10 1.324(6) .
C4_10 F9_10 1.339(6) .
O1_11 C1_11 1.361(5) .
C1_11 C2_11 1.549(7) .
C1_11 C4_11 1.552(6) .
C1_11 C3_11 1.565(6) .
C2_11 F3_11 1.334(6) .
C2_11 F1_11 1.338(6) .
C2_11 F2_11 1.339(6) .
C3_11 F4_11 1.325(6) .
C3_11 F6_11 1.334(6) .
C3_11 F5_11 1.341(6) .
C4_11 F9_11 1.320(6) .
C4_11 F8_11 1.333(6) .
C4_11 F7_11 1.350(6) .
C1_13 C6_13 1.346(6) .
C1_13 C2_13 1.374(6) .
C1_13 F1_13 1.379(4) .
C2_13 C3_13 1.364(6) .
C2_13 F2_13 1.373(4) .
C3_13 C4_13 1.369(6) .
C4_13 C5_13 1.377(6) .
C5_13 C6_13 1.392(6) .
C1_14 C2_14 1.356(6) .
C1_14 C6_14 1.372(6) .
C1_14 F1_14 1.384(5) .
C2_14 C3_14 1.362(6) .
C2_14 F2_14 1.376(5) .
C3_14 C4_14 1.385(7) .
C4_14 C5_14 1.362(8) .
C5_14 C6_14 1.379(7) .
C1_15 C6_15 1.364(6) .
C1_15 F1_15 1.369(5) .
C1_15 C2_15 1.372(6) .
C2_15 C3_15 1.359(6) .
C2_15 F2_15 1.373(4) .
C3_15 C4_15 1.393(6) .
C4_15 C5_15 1.376(7) .
C5_15 C6_15 1.386(7) .
C1_16 F1_16 1.368(4) .
C1_16 C6_16 1.369(6) .
C1_16 C2_16 1.376(6) .
C2_16 C3_16 1.365(5) .
C2_16 F2_16 1.371(4) .
C3_16 C4_16 1.385(6) .
C4_16 C5_16 1.383(6) .
C5_16 C6_16 1.386(6) .
C1_17 C2_17 1.357(6) .
C1_17 C6_17 1.382(6) .
C1_17 F1_17 1.393(5) .
C2_17 C3_17 1.373(6) .
C2_17 F2_17 1.383(5) .
C3_17 C4_17 1.377(6) .
C4_17 C5_17 1.386(7) .
C5_17 C6_17 1.383(6) .
O1_18 C1_18 1.349(5) .
C1_18 C4_18 1.528(7) .
C1_18 C3_18 1.543(7) .
C1_18 C2_18 1.567(6) .
C2_18 F3_18 1.312(6) .
C2_18 F1_18 1.336(6) .
C2_18 F2_18 1.339(6) .
C3_18 F6_18 1.319(6) .
C3_18 F5_18 1.325(7) .
C3_18 F4_18 1.342(6) .
C4_18 F8_18 1.328(6) .
C4_18 F9_18 1.332(7) .
C4_18 F7_18 1.348(7) .
O1_19 C1_19 1.335(6) .
C1_19 C4_19 1.546(7) .
C1_19 C3_19 1.551(7) .
C1_19 C2_19 1.553(7) .
C2_19 F1_19 1.324(7) .
C2_19 F2_19 1.338(7) .
C2_19 F3_19 1.356(7) .
C3_19 F6_19 1.329(6) .
C3_19 F4_19 1.330(7) .
C3_19 F5_19 1.347(7) .
C4_19 F8_19 1.301(7) .
C4_19 F7_19 1.343(8) .
C4_19 F9_19 1.347(6) .
O1_20 C1_20 1.350(6) .
C1_20 C3_20 1.547(6) .
C1_20 C4_20 1.548(7) .
C1_20 C2_20 1.550(7) .
C2_20 F3_20 1.310(7) .
C2_20 F1_20 1.327(7) .
C2_20 F2_20 1.334(6) .
C3_20 F4_20 1.320(6) .
C3_20 F5_20 1.320(6) .
C3_20 F6_20 1.358(6) .
C4_20 F7_20 1.319(6) .
C4_20 F8_20 1.326(6) .
C4_20 F9_20 1.339(6) .
O1_21 C1_21 1.361(8) .
C1_21 C3_21 1.544(8) .
C1_21 C2_21 1.545(9) .
C1_21 C4_21 1.555(9) .
C2_21 F2_21 1.260(8) .
C2_21 F1_21 1.321(8) .
C2_21 F3_21 1.329(8) .
C3_21 F6_21 1.311(9) .
C3_21 F4_21 1.315(10) .
C3_21 F5_21 1.342(10) .
C4_21 F9_21 1.297(9) .
C4_21 F8_21 1.319(10) .
C4_21 F7_21 1.325(9) .
O1_22 C1_22 1.341(9) .
C1_22 C3_22 1.532(9) .
C1_22 C4_22 1.544(10) .
C1_22 C2_22 1.548(10) .
C2_22 F3_22 1.306(11) .
C2_22 F1_22 1.336(9) .
C2_22 F2_22 1.342(11) .
C3_22 F5_22 1.314(9) .
C3_22 F6_22 1.319(11) .
C3_22 F4_22 1.325(9) .
C4_22 F7_22 1.322(10) .
C4_22 F8_22 1.329(11) .
C4_22 F9_22 1.351(10) .
O1_23 C1_23 1.346(5) .
C1_23 C4_23 1.539(7) .
C1_23 C3_23 1.553(7) .
C1_23 C2_23 1.558(7) .
C2_23 F2_23 1.317(6) .
C2_23 F3_23 1.328(7) .
C2_23 F1_23 1.338(7) .
C3_23 F5_23 1.302(7) .
C3_23 F4_23 1.322(7) .
C3_23 F6_23 1.337(6) .
C4_23 F9_23 1.329(7) .
C4_23 F7_23 1.335(7) .
C4_23 F8_23 1.344(7) .
O1_24 C1_24 1.367(8) .
C1_24 C4_24 1.552(9) .
C1_24 C2_24 1.555(9) .
C1_24 C3_24 1.567(8) .
C2_24 F3_24 1.303(9) .
C2_24 F2_24 1.339(10) .
C2_24 F1_24 1.339(8) .
C3_24 F5_24 1.304(8) .
C3_24 F6_24 1.330(7) .
C3_24 F4_24 1.345(7) .
C4_24 F9_24 1.296(10) .
C4_24 F8_24 1.341(9) .
C4_24 F7_24 1.355(10) .
O1_25 C1_25 1.356(7) .
C1_25 C4_25 1.554(8) .
C1_25 C3_25 1.554(8) .
C1_25 C2_25 1.562(8) .
C2_25 F3_25 1.312(8) .
C2_25 F2_25 1.320(8) .
C2_25 F1_25 1.347(8) .
C3_25 F6_25 1.302(8) .
C3_25 F4_25 1.333(8) .
C3_25 F5_25 1.346(8) .
C4_25 F9_25 1.319(8) .
C4_25 F7_25 1.334(8) .
C4_25 F8_25 1.344(8) .
O1_26 C1_26 1.339(8) .
C1_26 C3_26 1.542(9) .
C1_26 C4_26 1.550(8) .
C1_26 C2_26 1.550(9) .
C2_26 F3_26 1.305(9) .
C2_26 F1_26 1.312(9) .
C2_26 F2_26 1.339(9) .
C3_26 F5_26 1.331(9) .
C3_26 F4_26 1.333(9) .
C3_26 F6_26 1.334(9) .
C4_26 F7_26 1.305(9) .
C4_26 F8_26 1.327(8) .
C4_26 F9_26 1.330(9) .
C1_27 C2_27 1.397(8) .
C1_27 C6_27 1.408(7) .
C1_27 C7_27 1.515(7) .
C2_27 C3_27 1.400(8) .
C2_27 C8_27 1.532(7) .
C3_27 C4_27 1.402(7) .
C3_27 C9_27 1.523(7) .
C4_27 C5_27 1.410(7) .
C4_27 C10_27 1.502(7) .
C5_27 C6_27 1.414(6) .
C5_27 C11_27 1.508(6) .
C6_27 C12_27 1.517(7) .
C1_28 C2_28 1.391(8) .
C1_28 C6_28 1.391(9) .
C1_28 C7_28 1.507(8) .
C2_28 C3_28 1.425(7) .
C2_28 C8_28 1.491(8) .
C3_28 C4_28 1.397(7) .
C3_28 C9_28 1.504(7) .
C4_28 C5_28 1.401(7) .
C4_28 C10_28 1.515(7) .
C5_28 C6_28 1.408(8) .
C5_28 C11_28 1.500(8) .
C6_28 C12_28 1.514(8) .
O1_29 C1_29 1.336(12) .
C1_29 C3_29 1.542(12) .
C1_29 C4_29 1.543(11) .
C1_29 C2_29 1.561(11) .
C2_29 F2_29 1.310(11) .
C2_29 F3_29 1.326(11) .
C2_29 F1_29 1.338(12) .
F1_29 F5_35 1.75(5) .
F3_29 F4_35 1.69(5) .
C3_29 F5_29 1.338(12) .
C3_29 F4_29 1.340(12) .
C3_29 F6_29 1.344(12) .
C4_29 F9_29 1.315(12) .
C4_29 F7_29 1.329(12) .
C4_29 F8_29 1.329(12) .
O1_30 C1_30 1.356(11) .
C1_30 C3_30 1.533(10) .
C1_30 C2_30 1.556(10) .
C1_30 C4_30 1.562(10) .
C2_30 F1_30 1.329(10) .
C2_30 F3_30 1.332(12) .
C2_30 F2_30 1.335(11) .
C3_30 F5_30 1.317(10) .
C3_30 F4_30 1.333(12) .
C3_30 F6_30 1.335(10) .
C4_30 F7_30 1.325(11) .
C4_30 F8_30 1.327(11) .
C4_30 F9_30 1.331(12) .
O1_31 C1_31 1.350(12) .
C1_31 C4_31 1.546(12) .
C1_31 C3_31 1.561(11) .
C1_31 C2_31 1.566(12) .
C2_31 F3_31 1.308(12) .
C2_31 F2_31 1.329(11) .
C2_31 F1_31 1.340(12) .
C3_31 F4_31 1.328(12) .
C3_31 F5_31 1.330(12) .
C3_31 F6_31 1.335(12) .
C4_31 F9_31 1.335(12) .
C4_31 F8_31 1.337(12) .
C4_31 F7_31 1.342(12) .
C1_32 C6_32 1.357(6) .
C1_32 F1_32 1.362(5) .
C1_32 C2_32 1.375(6) .
C2_32 C3_32 1.358(6) .
C2_32 F2_32 1.372(5) .
C3_32 C4_32 1.388(7) .
C4_32 C5_32 1.378(7) .
C5_32 C6_32 1.385(7) .
O1_33 C1_33 1.351(12) .
C1_33 C4_33 1.548(12) .
C1_33 C2_33 1.548(12) .
C1_33 C3_33 1.552(12) .
C2_33 F1_33 1.315(12) .
C2_33 F2_33 1.332(12) .
C2_33 F3_33 1.345(12) .
C3_33 F5_33 1.308(12) .
C3_33 F6_33 1.335(12) .
C3_33 F4_33 1.341(12) .
C4_33 F9_33 1.326(12) .
C4_33 F7_33 1.332(12) .
C4_33 F8_33 1.340(13) .
O1_34 C1_34 1.347(14) .
C1_34 C3_34 1.550(13) .
C1_34 C2_34 1.551(13) .
C1_34 C4_34 1.557(13) .
C2_34 F1_34 1.325(14) .
C2_34 F3_34 1.328(14) .
C2_34 F2_34 1.330(14) .
C3_34 F4_34 1.320(14) .
C3_34 F6_34 1.330(14) .
C3_34 F5_34 1.332(14) .
C4_34 F7_34 1.325(14) .
C4_34 F8_34 1.326(14) .
C4_34 F9_34 1.335(14) .
O1_36 C1_36 1.357(13) .
C1_36 C4_36 1.549(13) .
C1_36 C2_36 1.550(12) .
C1_36 C3_36 1.553(13) .
C2_36 F1_36 1.326(13) .
C2_36 F3_36 1.332(13) .
C2_36 F2_36 1.336(13) .
F3_36 F9_37 1.67(4) .
C3_36 F5_36 1.325(13) .
C3_36 F4_36 1.326(13) .
C3_36 F6_36 1.327(13) .
C4_36 F9_36 1.324(13) .
C4_36 F8_36 1.327(13) .
C4_36 F7_36 1.338(13) .
O1_37 C1_37 1.350(13) .
C1_37 C2_37 1.549(12) .
C1_37 C4_37 1.558(12) .
C1_37 C3_37 1.559(13) .
C2_37 F3_37 1.316(13) .
C2_37 F2_37 1.326(13) .
C2_37 F1_37 1.329(13) .
C3_37 F5_37 1.315(13) .
C3_37 F4_37 1.336(13) .
C3_37 F6_37 1.343(13) .
C4_37 F8_37 1.313(14) .
C4_37 F9_37 1.315(13) .
C4_37 F7_37 1.324(13) .
O1_38 C1_38 1.359(12) .
C1_38 C3_38 1.541(11) .
C1_38 C4_38 1.549(12) .
C1_38 C2_38 1.573(12) .
C2_38 F3_38 1.320(12) .
C2_38 F2_38 1.336(12) .
C2_38 F1_38 1.339(12) .
C3_38 F4_38 1.319(12) .
C3_38 F6_38 1.323(13) .
C3_38 F5_38 1.338(12) .
C4_38 F9_38 1.289(12) .
C4_38 F7_38 1.331(12) .
C4_38 F8_38 1.336(13) .
O1_12 C1_12 1.344(12) .
C1_12 C3_12 1.543(12) .
C1_12 C4_12 1.554(12) .
C1_12 C2_12 1.554(12) .
C2_12 F3_12 1.299(13) .
C2_12 F1_12 1.317(12) .
C2_12 F2_12 1.322(13) .
C3_12 F4_12 1.315(12) .
C3_12 F5_12 1.327(13) .
C3_12 F6_12 1.332(13) .
C4_12 F7_12 1.308(13) .
C4_12 F9_12 1.336(13) .
C4_12 F8_12 1.349(13) .
O1_35 C1_35 1.356(14) .
C1_35 C3_35 1.548(13) .
C1_35 C4_35 1.552(13) .
C1_35 C2_35 1.552(13) .
C2_35 F3_35 1.322(14) .
C2_35 F2_35 1.323(14) .
C2_35 F1_35 1.332(14) .
C3_35 F5_35 1.327(14) .
C3_35 F6_35 1.327(14) .
C3_35 F4_35 1.330(14) .
C4_35 F7_35 1.323(14) .
C4_35 F8_35 1.328(14) .
C4_35 F9_35 1.334(14) .
O1_39 C1_39 1.364(12) .
C1_39 C3_39 1.556(12) .
C1_39 C4_39 1.560(11) .
C1_39 C2_39 1.563(12) .
C2_39 F3_39 1.329(12) .
C2_39 F1_39 1.331(12) .
C2_39 F2_39 1.331(11) .
C3_39 F6_39 1.320(12) .
C3_39 F4_39 1.330(12) .
C3_39 F5_39 1.332(13) .
C4_39 F7_39 1.312(12) .
C4_39 F9_39 1.314(12) .
C4_39 F8_39 1.337(12) .
O1_40 C1_40 1.343(13) .
C1_40 C2_40 1.549(13) .
C1_40 C4_40 1.553(13) .
C1_40 C3_40 1.556(13) .
C2_40 F3_40 1.325(14) .
C2_40 F2_40 1.327(13) .
C2_40 F1_40 1.328(13) .
C3_40 F6_40 1.320(14) .
C3_40 F5_40 1.323(14) .
C3_40 F4_40 1.323(14) .
C4_40 F7_40 1.324(13) .
C4_40 F9_40 1.329(13) .
C4_40 F8_40 1.333(14) .
